data_4126041
loop_
_publ_author_name
'Teng, Peng'
'Ma, Ning'
'Cerrato, Darrell Cole'
'She, Fengyu'
'Odom, Timothy'
'Wang, Xiang'
'Ming, Li-June'
'van der Vaart, Arjan'
'Wojtas, Lukasz'
'Xu, Hai'
'Cai, Jianfeng'

_publ_section_title
;
 Right-Handed Helical Foldamers Consisting of De Novo d-AApeptides.
;
_journal_issue 21
_journal_name_full 'Journal of the American Chemical Society'
_journal_page_first 7363
_journal_page_last 7369
_journal_paper_doi 10.1021/jacs.7b03007
_journal_volume 139
_journal_year 2017
_chemical_absolute_configuration ad
_chemical_formula_moiety '3(C106 H127 Cl4 N19 O23 S4), 7.17(C2 H3 N), 4.75(C4 H8 O)'
_chemical_formula_sum 'C351.35 H440.52 Cl12 N64.17 O73.75 S12'
_chemical_formula_weight 7552.87
_space_group_crystal_system triclinic
_space_group_IT_number 1
_space_group_name_Hall 'P 1'
_space_group_name_H-M_alt 'P 1'
_symmetry_space_group_name_Hall 'P 1'
_symmetry_space_group_name_H-M 'P 1'
_atom_sites_solution_hydrogens mixed
_audit_creation_date 2017-03-21
_audit_creation_method
;
Olex2 1.2
(compiled 2017.03.02 svn.r3394 for OlexSys, GUI svn.r5324)
;
_cell_angle_alpha 79.205(2)
_cell_angle_beta 81.6820(10)
_cell_angle_gamma 88.126(2)
_cell_formula_units_Z 1
_cell_length_a 16.2209(4)
_cell_length_b 16.8670(5)
_cell_length_c 36.8707(9)
_cell_measurement_reflns_used 9708
_cell_measurement_temperature 100(2)
_cell_measurement_theta_max 68.5
_cell_measurement_theta_min 2.75
_cell_volume 9804.8(5)
_computing_molecular_graphics 'Olex2 (Dolomanov et al., 2009)'
_computing_publication_material 'Olex2 (Dolomanov et al., 2009)'
_computing_structure_refinement 'XL (Sheldrick, 2008)'
_diffrn_ambient_temperature 100.0
_diffrn_measured_fraction_theta_full 0.972
_diffrn_measured_fraction_theta_max 0.956
_diffrn_measurement_device_type 'Bruker D8 Venture PHOTON 100 CMOS'
_diffrn_measurement_method 'omega scans'
_diffrn_radiation_monochromator mirrors
_diffrn_radiation_type CuK\a
_diffrn_radiation_wavelength 1.54178
_diffrn_reflns_av_R_equivalents 0.0817
_diffrn_reflns_av_unetI/netI 0.1087
_diffrn_reflns_Laue_measured_fraction_full 0.972
_diffrn_reflns_Laue_measured_fraction_max 0.956
_diffrn_reflns_limit_h_max 19
_diffrn_reflns_limit_h_min -19
_diffrn_reflns_limit_k_max 20
_diffrn_reflns_limit_k_min -20
_diffrn_reflns_limit_l_max 44
_diffrn_reflns_limit_l_min -44
_diffrn_reflns_number 122267
_diffrn_reflns_point_group_measured_fraction_full 0.859
_diffrn_reflns_point_group_measured_fraction_max 0.841
_diffrn_reflns_theta_full 67.679
_diffrn_reflns_theta_max 69.360
_diffrn_reflns_theta_min 2.723
_diffrn_source 'INCOATEC Imus micro-focus source'
_exptl_absorpt_coefficient_mu 2.039
_exptl_absorpt_correction_T_max 0.5853
_exptl_absorpt_correction_T_min 0.3754
_exptl_absorpt_correction_type multi-scan
_exptl_absorpt_process_details 'Sadabs, 2016'
_exptl_crystal_colour colorless
_exptl_crystal_density_diffrn 1.279
_exptl_crystal_description plate
_exptl_crystal_F_000 3984
_exptl_crystal_size_max 0.21
_exptl_crystal_size_mid 0.14
_exptl_crystal_size_min 0.012
_refine_diff_density_max 0.498
_refine_diff_density_min -0.379
_refine_diff_density_rms 0.062
_refine_ls_abs_structure_details
;
 Flack x determined using 11418 quotients [(I+)-(I-)]/[(I+)+(I-)]
 (Parsons, Flack and Wagner, Acta Cryst. B69 (2013) 249-259).
;
_refine_ls_abs_structure_Flack 0.126(9)
_refine_ls_extinction_method none
_refine_ls_goodness_of_fit_ref 1.010
_refine_ls_hydrogen_treatment constr
_refine_ls_matrix_type full
_refine_ls_number_parameters 4694
_refine_ls_number_reflns 61773
_refine_ls_number_restraints 587
_refine_ls_restrained_S_all 1.012
_refine_ls_R_factor_all 0.1195
_refine_ls_R_factor_gt 0.0748
_refine_ls_shift/su_max 0.004
_refine_ls_shift/su_mean 0.000
_refine_ls_structure_factor_coef Fsqd
_refine_ls_weighting_details 'w=1/[\s^2^(Fo^2^)+(0.1089P)^2^+3.2246P] where P=(Fo^2^+2Fc^2^)/3'
_refine_ls_weighting_scheme calc
_refine_ls_wR_factor_gt 0.1902
_refine_ls_wR_factor_ref 0.2260
_reflns_Friedel_coverage 0.759
_reflns_Friedel_fraction_full 0.746
_reflns_Friedel_fraction_max 0.726
_reflns_number_gt 39957
_reflns_number_total 61773
_reflns_threshold_expression 'I > 2\s(I)'
_cod_data_source_file ja7b03007_si_003.cif
_cod_data_source_block g_008_3_0m
_cod_depositor_comments 'Adding full bibliography for 4126041--4126043.cif.'
_cod_database_code 4126041
_shelx_shelxl_version_number 2016/6
_shelx_space_group_comment
;
The symmetry employed for this shelxl refinement is uniquely defined
by the following loop, which should always be used as a source of
symmetry information in preference to the above space-group names.
They are only intended as comments.
;
_shelx_estimated_absorpt_t_max 0.976
_shelx_estimated_absorpt_t_min 0.674
_olex2_refinement_description
;
1. Fixed Uiso
 At 1.2 times of:
  All C(H) groups, All C(H,H) groups, All C(H,H,H,H) groups, All N(H) groups,
  All N(H,H) groups
 At 1.5 times of:
  All C(H,H,H) groups
2. Restrained distances
 H4_19-HE2_44$1
 -2.2 with sigma of 0.02
 H4_19-HD2_44$1
 -2.2 with sigma of 0.02
 H15A_55$3-HDC_29
 -2.2 with sigma of 0.02
 H15B_58$4-HA_48
 -2.2 with sigma of 0.02
 O11_50-C12_50
 O11_54-C12_54
 O11_55-C12_55
 O11_56-C12_56
 O11_57-C12_57
 O11_58-C12_58
 O11_59-C12_59
 O11_60-C12_60
 O11_61-C12_61
 1.43 with sigma of 0.02
 O11_50-C15_50
 O11_54-C15_54
 O11_55-C15_55
 O11_56-C15_56
 O11_57-C15_57
 O11_58-C15_58
 O11_59-C15_59
 O11_60-C15_60
 O11_61-C15_61
 1.43 with sigma of 0.02
 C12_50-C13_50
 C12_54-C13_54
 C12_55-C13_55
 C12_56-C13_56
 C12_57-C13_57
 C12_58-C13_58
 C12_59-C13_59
 C12_60-C13_60
 C12_61-C13_61
 1.51 with sigma of 0.02
 C13_50-C14_50
 C13_54-C14_54
 C13_55-C14_55
 C13_56-C14_56
 C13_57-C14_57
 C13_58-C14_58
 C13_59-C14_59
 C13_60-C14_60
 C13_61-C14_61
 1.51 with sigma of 0.02
 C14_50-C15_50
 C14_54-C15_54
 C14_55-C15_55
 C14_56-C15_56
 C14_57-C15_57
 C14_58-C15_58
 C14_59-C15_59
 C14_60-C15_60
 C14_61-C15_61
 1.51 with sigma of 0.02
 C202_49-C203_49
 C202_51-C203_51
 C202_52-C203_52
 C202_53-C203_53
 C202_62-C203_62
 C202_63-C203_63
 C202_64-C203_64
 C202_65-C203_65
 C202_66-C203_66
 C202_67-C203_67
 C202_68-C203_68
 1.45 with sigma of 0.001
 N201_49-C202_49
 N201_51-C202_51
 N201_52-C202_52
 N201_53-C202_53
 N201_62-C202_62
 N201_63-C202_63
 N201_64-C202_64
 N201_65-C202_65
 N201_66-C202_66
 N201_67-C202_67
 N201_68-C202_68
 1.15 with sigma of 0.001
 CG_35-CB_35 = CB_38-C210_38 = CG_38-CB_38 = CG_41-CB_41 = CG_44-CB_44 = CG_47-
 CB_47 = CB_19-C204_19 = CB_19-C1_19 = CG_19-CB_19 = CG_22-CB_22 = CG_25-CB_25 =
  CG_28-CB_28 = CG_31-CB_31 = CG_3-CB_3 = CG_6-CB_6 = CG_9-CB_9 = CG_12-CB_12 =
 CG_15-CB_15
 1.51 with sigma of 0.02
 H14B_54$2-H8_29
 -2.2 with sigma of 0.02
 H14B_54$2-H9_29
 -2.2 with sigma of 0.02
 C12_50-C15_50
 C12_54-C15_54
 C12_55-C15_55
 C12_56-C15_56
 C12_57-C15_57
 C12_58-C15_58
 C12_59-C15_59
 C12_60-C15_60
 C12_61-C15_61
 2.31 with sigma of 0.04
 O11_50-C13_50
 O11_54-C13_54
 O11_55-C13_55
 O11_56-C13_56
 O11_57-C13_57
 O11_58-C13_58
 O11_59-C13_59
 O11_60-C13_60
 O11_61-C13_61
 2.33 with sigma of 0.04
 C12_50-C14_50
 C12_54-C14_54
 C12_55-C14_55
 C12_56-C14_56
 C12_57-C14_57
 C12_58-C14_58
 C12_59-C14_59
 C12_60-C14_60
 C12_61-C14_61
 2.34 with sigma of 0.04
 C13_50-C15_50
 C13_54-C15_54
 C13_55-C15_55
 C13_56-C15_56
 C13_57-C15_57
 C13_58-C15_58
 C13_59-C15_59
 C13_60-C15_60
 C13_61-C15_61
 2.34 with sigma of 0.04
 O11_50-C14_50
 O11_54-C14_54
 O11_55-C14_55
 O11_56-C14_56
 O11_57-C14_57
 O11_58-C14_58
 O11_59-C14_59
 O11_60-C14_60
 O11_61-C14_61
 2.31 with sigma of 0.04
 N201_49-C203_49
 N201_51-C203_51
 N201_52-C203_52
 N201_53-C203_53
 N201_62-C203_62
 N201_63-C203_63
 N201_64-C203_64
 N201_65-C203_65
 N201_66-C203_66
 N201_67-C203_67
 N201_68-C203_68
 2.6 with sigma of 0.001
 CB_19-C204_19 \\sim C1_19-CB_19 \\sim CG_19-CB_19
 with sigma of 0.02
 C6_19-CB_19 \\sim CB_19-C2_19
 with sigma of 0.02
3. Restrained planarity
 C6_19, C1_19, C2_19, CB_19
 with sigma of 0.1
4. Rigid bond restraints
 N201_49, C202_49, C203_49
 N201_51, C202_51, C203_51
 N201_52, C202_52, C203_52
 N201_53, C202_53, C203_53
 N201_62, C202_62, C203_62
 N201_63, C202_63, C203_63
 N201_64, C202_64, C203_64
 N201_65, C202_65, C203_65
 N201_66, C202_66, C203_66
 N201_67, C202_67, C203_67
 N201_68, C202_68, C203_68
 with sigma for 1-2 distances of 0.01 and sigma for 1-3 distances of 0.01
5. Uiso/Uaniso restraints and constraints
CB_38 \\sim CG_38 \\sim CD2_38 \\sim CE2_38 \\sim CZ_38 \\sim CE1_38 \\sim
CD1_38: within 2A with sigma of 0.04 and sigma for terminal atoms of 0.08
CB_19 \\sim CG_19 \\sim CD1_19 \\sim CE1_19 \\sim CZ_19 \\sim CE2_19 \\sim
CD2_19: within 2A with sigma of 0.04 and sigma for terminal atoms of 0.08
C204_19 \\sim C205_19 \\sim C206_19 \\sim C207_19 \\sim C208_19 \\sim C209_19:
within 2A with sigma of 0.04 and sigma for terminal atoms of 0.08
C12_57 \\sim C206_19: within 2A with sigma of 0.04 and sigma for terminal atoms
of 0.08
O11_50 \\sim C12_50 \\sim C13_50 \\sim C14_50 \\sim C15_50 \\sim O11_54 \\sim
C12_54 \\sim C13_54 \\sim C14_54 \\sim C15_54 \\sim O11_55 \\sim C12_55 \\sim
C13_55 \\sim C14_55 \\sim C15_55 \\sim O11_56 \\sim C12_56 \\sim C13_56 \\sim
C14_56 \\sim C15_56 \\sim O11_57 \\sim C12_57 \\sim C13_57 \\sim C14_57 \\sim
C15_57 \\sim O11_58 \\sim C12_58 \\sim C13_58 \\sim C14_58 \\sim C15_58 \\sim
O11_59 \\sim C12_59 \\sim C13_59 \\sim C14_59 \\sim C15_59 \\sim O11_60 \\sim
C12_60 \\sim C13_60 \\sim C14_60 \\sim C15_60 \\sim O11_61 \\sim C12_61 \\sim
C13_61 \\sim C14_61 \\sim C15_61: within 2A with sigma of 0.04 and sigma for
terminal atoms of 0.08
CB_19 \\sim C1_19 \\sim C2_19 \\sim C3_19 \\sim C4_19 \\sim C5_19 \\sim C6_19
\\sim CD2_19: within 2A with sigma of 0.04 and sigma for terminal atoms of 0.08
N201_49 \\sim C202_49 \\sim C203_49 \\sim N201_51 \\sim C202_51 \\sim C203_51
\\sim N201_52 \\sim C202_52 \\sim C203_52 \\sim N201_53 \\sim C202_53 \\sim
C203_53 \\sim N201_62 \\sim C202_62 \\sim C203_62 \\sim N201_63 \\sim C202_63
\\sim C203_63 \\sim N201_64 \\sim C202_64 \\sim C203_64 \\sim N201_65 \\sim
C202_65 \\sim C203_65 \\sim N201_66 \\sim C202_66 \\sim C203_66 \\sim N201_67
\\sim C202_67 \\sim C203_67 \\sim N201_68 \\sim C202_68 \\sim C203_68: within
2A with sigma of 0.04 and sigma for terminal atoms of 0.08
6. Rigid body (RIGU) restrains
 CB_38, CG_38, CD2_38, CE2_38, CZ_38, CE1_38, CD1_38
 with sigma for 1-2 distances of 0.004 and sigma for 1-3 distances of 0.004
 CB_19, CG_19, CD1_19, CE1_19, CZ_19, CE2_19, CD2_19
 with sigma for 1-2 distances of 0.004 and sigma for 1-3 distances of 0.004
 C204_19, C205_19, C206_19, C207_19, C208_19, C209_19
 with sigma for 1-2 distances of 0.004 and sigma for 1-3 distances of 0.004
7. Others
 Sof(N201)=Sof(C202)=Sof(C203)=Sof(H20A)=Sof(H20B)=Sof(H20C)=FVAR(1)
 Sof(HBBC)=Sof(HBBD)=Sof(C213)=Sof(H213)=Sof(C215)=Sof(H215)=Sof(C212)=
 Sof(H212)=Sof(C211)=Sof(H211)=Sof(C210)=Sof(C214)=Sof(H214)=1-FVAR(2)
 Sof(HBAA)=Sof(HBAB)=Sof(CG)=Sof(CD1)=Sof(HD1)=Sof(CE1)=Sof(HE1)=Sof(CZ)=
 Sof(HZ)=Sof(CE2)=Sof(HE2)=Sof(CD2)=Sof(HD2)=FVAR(2)
 Fixed Sof: HBAA(0.5) HBAB(0.5) HBBC(0.5) HBBD(0.5) CG(0.5) CD1(0.5) HD1(0.5)
 CE1(0.5) HE1(0.5) CZ(0.5) HZ(0.5) CE2(0.5) HE2(0.5) CD2(0.5) HD2(0.5)
 C204(0.25) C205(0.25) H205(0.25) C206(0.25) H206(0.25) C207(0.25) H207(0.25)
 C208(0.25) H208(0.25) C209(0.25) H209(0.25) C1(0.25) C2(0.25) H2(0.25)
 C3(0.25) H3(0.25) C4(0.25) H4(0.25) C5(0.25) H5(0.25) C6(0.25) H6(0.25)
 N201(0.75) C202(0.75) C203(0.75) H20A(0.75) H20B(0.75) H20C(0.75) O11(0.25)
 C12(0.25) H12A(0.25) H12B(0.25) C13(0.25) H13A(0.25) H13B(0.25) C14(0.25)
 H14A(0.25) H14B(0.25) C15(0.25) H15A(0.25) H15B(0.25) O11(0.5) C12(0.5)
 H12A(0.5) H12B(0.5) C13(0.5) H13A(0.5) H13B(0.5) C14(0.5) H14A(0.5) H14B(0.5)
 C15(0.5) H15A(0.5) H15B(0.5) O11(0.5) C12(0.5) H12A(0.5) H12B(0.5) C13(0.5)
 H13A(0.5) H13B(0.5) C14(0.5) H14A(0.5) H14B(0.5) C15(0.5) H15A(0.5) H15B(0.5)
 O11(0.5) C12(0.5) H12A(0.5) H12B(0.5) C13(0.5) H13A(0.5) H13B(0.5) C14(0.5)
 H14A(0.5) H14B(0.5) C15(0.5) H15A(0.5) H15B(0.5) O11(0.5) C12(0.5) H12A(0.5)
 H12B(0.5) C13(0.5) H13A(0.5) H13B(0.5) C14(0.5) H14A(0.5) H14B(0.5) C15(0.5)
 H15A(0.5) H15B(0.5) O11(0.25) C12(0.25) H12A(0.25) H12B(0.25) C13(0.25)
 H13A(0.25) H13B(0.25) C14(0.25) H14A(0.25) H14B(0.25) C15(0.25) H15A(0.25)
 H15B(0.25) O11(0.25) C12(0.25) H12A(0.25) H12B(0.25) C13(0.25) H13A(0.25)
 H13B(0.25) C14(0.25) H14A(0.25) H14B(0.25) C15(0.25) H15A(0.25) H15B(0.25)
 N201(0.25) C202(0.25) C203(0.25) H20A(0.25) H20B(0.25) H20C(0.25) N201(0.25)
 C202(0.25) C203(0.25) H20A(0.25) H20B(0.25) H20C(0.25) N201(0.5) C202(0.5)
 C203(0.5) H20A(0.5) H20B(0.5) H20C(0.5) N201(0.75) C202(0.75) C203(0.75)
 H20A(0.75) H20B(0.75) H20C(0.75) N201(0.75) C202(0.75) C203(0.75) H20A(0.75)
 H20B(0.75) H20C(0.75) N201(0.25) C202(0.25) C203(0.25) H20A(0.25) H20B(0.25)
 H20C(0.25)
8.a Riding coordinates:
 C203(H20A,H20B,H20C), C203(H20A,H20B,H20C), C203(H20A,H20B,H20C), C203(H20A,
 H20B,H20C), C203(H20A,H20B,H20C), C203(H20A,H20B,H20C), C203(H20A,H20B,H20C),
 C203(H20A,H20B,H20C), C203(H20A,H20B,H20C), C203(H20A,H20B,H20C), C203(H20A,
 H20B,H20C)
8.b Ternary CH refined with riding coordinates:
 CA(HA), CA(HA), CG(HG), CA(HA), CA(HA), CG(HG), CA(HA), CA(HA), CG(HG),
 CA(HA), CA(HA), CG(HG), CA(HA), CA(HA), CA(HA), CA(HA), CG(HG), CA(HA), CA(HA),
  CG(HG), CA(HA), CA(HA), CG(HG), CA(HA), CA(HA), CG(HG), CA(HA), CA(HA),
 CA(HA), CA(HA), CG(HG), CA(HA), CA(HA), CG(HG), CA(HA), CA(HA), CG(HG), CA(HA),
  CA(HA), CG(HG), CA(HA), CA(HA)
8.c Secondary CH2 refined with riding coordinates:
 CB(HBA,HBB), CA(HAA,HAB), CB(HBA,HBB), CB(HBA,HBB), CA(HAA,HAB), CB(HBA,HBB),
 CB(HBA,HBB), CA(HAA,HAB), CB(HBA,HBB), CB(HBA,HBB), CA(HAA,HAB), CB(HBA,HBB),
 CB(HBA,HBB), CB(HBAA,HBAB), CB(HBBC,HBBD), CA(HAA,HAB), CB(HBA,HBB), CB(HBA,
 HBB), CA(HAA,HAB), CB(HBA,HBB), CB(HBA,HBB), CA(HAA,HAB), CB(HBA,HBB), CB(HBA,
 HBB), CA(HAA,HAB), CB(HBA,HBB), CB(HBA,HBB), CB(HBA,HBB), CA(HAA,HAB), CB(HBA,
 HBB), CB(HBAA,HBAB), CB(HBBC,HBBD), CA(HAA,HAB), CB(HBA,HBB), CB(HBA,HBB),
 CA(HAA,HAB), CB(HBA,HBB), CB(HBA,HBB), CA(HAA,HAB), CB(HBA,HBB), CB(HBA,HBB),
 C12(H12A,H12B), C13(H13A,H13B), C14(H14A,H14B), C15(H15A,H15B), C12(H12A,H12B),
  C13(H13A,H13B), C14(H14A,H14B), C15(H15A,H15B), C12(H12A,H12B), C13(H13A,
 H13B), C14(H14A,H14B), C15(H15A,H15B), C12(H12A,H12B), C13(H13A,H13B),
 C14(H14A,H14B), C15(H15A,H15B), C12(H12A,H12B), C13(H13A,H13B), C14(H14A,H14B),
  C15(H15A,H15B), C12(H12A,H12B), C13(H13A,H13B), C14(H14A,H14B), C15(H15A,
 H15B), C12(H12A,H12B), C13(H13A,H13B), C14(H14A,H14B), C15(H15A,H15B),
 C12(H12A,H12B), C13(H13A,H13B), C14(H14A,H14B), C15(H15A,H15B), C12(H12A,H12B),
  C13(H13A,H13B), C14(H14A,H14B), C15(H15A,H15B)
8.d Aromatic/amide H refined with riding coordinates:
 N(H), N(H), CD1(HD1), CE1(HE1), CZ(HZ), CE2(HE2), CD2(HD2), N(H), C5(H5),
 C6(H6), C8(H8), C9(H9), N(H), N(H), CD1(HD1), CE1(HE1), CZ(HZ), CD2(HD2),
 CE2(HE2), N(H), C5(H5), C6(H6), C8(H8), C9(H9), N(H), N(H), CD1(HD1), CE1(HE1),
  CZ(HZ), CD2(HD2), CE2(HE2), N1(H1), C5(H5), C6(H6), C8(H8), C9(H9), N(H),
 N(H), CD1(HD1), CE1(HE1), CZ(HZ), CE2(HE2), CD2(HD2), N2(H2), C5(H5), C6(H6),
 C8(H8), C9(H9), N(H), N(H), CD1(HD1), CE1(HE1), CZ(HZ), CD2(HD2), CE2(HE2),
 N(H), N(H), CD1(HD1), CE1(HE1), CZ(HZ), CE2(HE2), CD2(HD2), C205(H205),
 C206(H206), C207(H207), C208(H208), C209(H209), C2(H2), C3(H3), C4(H4), C5(H5),
  C6(H6), N(H), C5(H5), C6(H6), C8(H8), C9(H9), N(H), N(H), CD1(HD1), CE1(HE1),
 CZ(HZ), CE2(HE2), CD2(HD2), N(H), C5(H5), C6(H6), C8(H8), C9(H9), N(H), N(H),
 CD1(HD1), CE1(HE1), CZ(HZ), CE2(HE2), CD2(HD2), N(H), C5(H5), C6(H6), C8(H8),
 C9(H9), N(H), N(H), CD1(HD1), CE1(HE1), CZ(HZ), CD2(HD2), CE2(HE2), N(H),
 C5(H5), C6(H6), C8(H8), C9(H9), N(H), N(H), CD1(HD1), CE1(HE1), CZ(HZ),
 CE2(HE2), CD2(HD2), N(H), N(H), CD1(HD1), CE1(HE1), CZ(HZ), CE2(HE2), CD2(HD2),
  N(H), C5(H5), C6(H6), C8(H8), C9(H9), N(H), N(H), CD1(HD1), CE1(HE1), CZ(HZ),
 CE2(HE2), CD2(HD2), C213(H213), C215(H215), C212(H212), C211(H211), C214(H214),
  N(H), C5(H5), C6(H6), C8(H8), C9(H9), N(H), N(H), CD1(HD1), CE1(HE1), CZ(HZ),
 CE2(HE2), CD2(HD2), N(H), C5(H5), C6(H6), C8(H8), C9(H9), N(H), N(H), CD1(HD1),
  CE1(HE1), CZ(HZ), CD2(HD2), CE2(HE2), N3(H3), C5(H5), C6(H6), C8(H8), C9(H9),
 N(H), N(H), CD1(HD1), CE1(HE1), CZ(HZ), CD2(HD2), CE2(HE2)
8.e Fitted hexagon refined as free rotating group:
 CG(CD1,CE1,CZ,CE2,CD2), C204(C205,C206,C207,C208,C209), C1(C2,C3,C4,C5,C6),
 CG(CD1,CE1,CZ,CE2,CD2), C213(C215,C212,C211,C210,C214)
8.f X=CH2 refined with riding coordinates:
 ND(HDA,HDB), ND(HDA,HDB), N(HA,HB)
8.g Idealised Me refined as rotating group:
 CA(HAA,HAB,HAC), CB(HBA,HBB,HBC), CD(HDA,HDB,HDC), CB(HBA,HBB,HBC), CD(HDA,
 HDB,HDC), CB(HBA,HBB,HBC), CD(HDA,HDB,HDC), CB(HBA,HBB,HBC), CD(HDA,HDB,HDC),
 CB(HBA,HBB,HBC), CA(HAA,HAB,HAC), CB(HBA,HBB,HBC), CD(HDA,HDB,HDC), CB(HBA,HBB,
 HBC), CD(HDA,HDB,HDC), CB(HBA,HBB,HBC), CD(HDA,HDB,HDC), CB(HBA,HBB,HBC),
 CD(HDA,HDB,HDC), CB(HBA,HBB,HBC), CA(HAA,HAB,HAC), CB(HBA,HBB,HBC), CT(HTA,HTB,
 HTC), CB(HBA,HBB,HBC), CD(HDA,HDB,HDC), CB(HBA,HBB,HBC), CD(HDA,HDB,HDC),
 CB(HBA,HBB,HBC), CD(HDA,HDB,HDC), CB(HBA,HBB,HBC)
;
_olex2_submission_special_instructions 'No special instructions were received'

loop_
_space_group_symop_operation_xyz
'x, y, z'

loop_
_atom_site_label
_atom_site_type_symbol
_atom_site_fract_x
_atom_site_fract_y
_atom_site_fract_z
_atom_site_U_iso_or_equiv
_atom_site_adp_type
_atom_site_occupancy
_atom_site_site_symmetry_order
_atom_site_calc_flag
_atom_site_refinement_flags_posn
_atom_site_refinement_flags_adp
_atom_site_refinement_flags_occupancy
_atom_site_disorder_assembly
_atom_site_disorder_group
O_1 O 1.4523(4) -0.1459(5) 0.1988(2) 0.0614(15) Uani 1 1 d . . . . .
C_1 C 1.4935(6) -0.2077(6) 0.2086(3) 0.054(2) Uani 1 1 d . . . . .
CA_1 C 1.4551(6) -0.2737(7) 0.2392(3) 0.059(2) Uani 1 1 d . . . . .
HAA_1 H 1.408297 -0.251561 0.254232 0.088 Uiso 1 1 calc GR . . . .
HAB_1 H 1.496951 -0.295862 0.255052 0.088 Uiso 1 1 calc GR . . . .
HAC_1 H 1.434955 -0.316611 0.228130 0.088 Uiso 1 1 calc GR . . . .
O_2 O 1.5615(4) -0.0794(5) 0.1101(2) 0.0565(14) Uani 1 1 d . . . . .
C_2 C 1.5710(5) -0.1481(6) 0.1285(3) 0.0495(19) Uani 1 1 d . . . . .
CA_2 C 1.6105(6) -0.1558(6) 0.1641(3) 0.053(2) Uani 1 1 d . . . . .
HA_2 H 1.603555 -0.103227 0.173059 0.064 Uiso 1 1 calc R . . . .
N_2 N 1.5702(5) -0.2183(5) 0.1932(2) 0.0509(16) Uani 1 1 d . . . . .
H_2 H 1.597158 -0.263321 0.200403 0.061 Uiso 1 1 calc R . . . .
CB_2 C 1.7030(6) -0.1744(7) 0.1567(3) 0.060(2) Uani 1 1 d . . . . .
HBA_2 H 1.710762 -0.228888 0.151109 0.089 Uiso 1 1 calc GR . . . .
HBB_2 H 1.728819 -0.171044 0.178828 0.089 Uiso 1 1 calc GR . . . .
HBC_2 H 1.729119 -0.135151 0.135438 0.089 Uiso 1 1 calc GR . . . .
O_3 O 1.4174(5) -0.3196(5) 0.1198(2) 0.0712(19) Uani 1 1 d . . . . .
C_3 C 1.4265(5) -0.2555(6) 0.0973(3) 0.051(2) Uani 1 1 d . . . . .
CA_3 C 1.5146(5) -0.2172(6) 0.0853(3) 0.0505(19) Uani 1 1 d . . . . .
HA_3 H 1.508664 -0.160729 0.071528 0.061 Uiso 1 1 calc R . . . .
N_3 N 1.5501(4) -0.2148(5) 0.1189(2) 0.0461(15) Uani 1 1 d . . . . .
H_3 H 1.558025 -0.260879 0.133753 0.055 Uiso 1 1 calc R . . . .
CB_3 C 1.5687(5) -0.2659(6) 0.0596(3) 0.0495(18) Uani 1 1 d D . . . .
HBA_3 H 1.578433 -0.320793 0.073447 0.059 Uiso 1 1 calc R . . . .
HBB_3 H 1.539783 -0.270965 0.038272 0.059 Uiso 1 1 calc R . . . .
CG_3 C 1.6507(5) -0.2238(6) 0.0455(3) 0.0526(19) Uani 1 1 d D . . . .
CD1_3 C 1.6603(6) -0.1651(7) 0.0129(3) 0.062(2) Uani 1 1 d . . . . .
HD1_3 H 1.614957 -0.153248 -0.000952 0.075 Uiso 1 1 calc R . . . .
CE1_3 C 1.7354(7) -0.1237(7) 0.0002(3) 0.070(3) Uani 1 1 d . . . . .
HE1_3 H 1.742464 -0.086319 -0.022728 0.084 Uiso 1 1 calc R . . . .
CZ_3 C 1.7988(7) -0.1383(7) 0.0217(3) 0.074(3) Uani 1 1 d . . . . .
HZ_3 H 1.849363 -0.109073 0.013984 0.088 Uiso 1 1 calc R . . . .
CE2_3 C 1.7901(6) -0.1950(7) 0.0546(3) 0.065(2) Uani 1 1 d . . . . .
HE2_3 H 1.833972 -0.203891 0.069460 0.078 Uiso 1 1 calc R . . . .
CD2_3 C 1.7166(6) -0.2388(6) 0.0656(3) 0.057(2) Uani 1 1 d . . . . .
HD2_3 H 1.711772 -0.279656 0.087335 0.068 Uiso 1 1 calc R . . . .
O_4 O 1.2547(4) -0.0167(5) 0.12671(19) 0.0582(15) Uani 1 1 d . . . . .
C_4 C 1.3063(6) -0.0595(6) 0.1430(3) 0.057(2) Uani 1 1 d . . . . .
CA_4 C 1.2921(6) -0.1495(6) 0.1579(3) 0.058(2) Uani 1 1 d . . . . .
HAA_4 H 1.343043 -0.179386 0.149956 0.070 Uiso 1 1 calc R . . . .
HAB_4 H 1.283612 -0.158762 0.185514 0.070 Uiso 1 1 calc R . . . .
NT_4 N 1.2221(5) -0.1824(6) 0.1458(2) 0.0595(19) Uani 1 1 d . . . . .
CB_4 C 1.2212(6) -0.1844(7) 0.1056(3) 0.059(2) Uani 1 1 d . . . . .
HBA_4 H 1.235517 -0.129917 0.091025 0.070 Uiso 1 1 calc R . . . .
HBB_4 H 1.163617 -0.195994 0.102231 0.070 Uiso 1 1 calc R . . . .
CG_4 C 1.2786(6) -0.2443(7) 0.0896(3) 0.060(2) Uani 1 1 d . . . . .
HG_4 H 1.276054 -0.296086 0.108079 0.072 Uiso 1 1 calc R . . . .
CD_4 C 1.2535(6) -0.2605(8) 0.0537(3) 0.069(3) Uani 1 1 d . . . . .
HDA_4 H 1.196734 -0.281879 0.058634 0.104 Uiso 1 1 calc GR . . . .
HDB_4 H 1.291953 -0.299963 0.043942 0.104 Uiso 1 1 calc GR . . . .
HDC_4 H 1.255582 -0.210099 0.035407 0.104 Uiso 1 1 calc GR . . . .
N_4 N 1.3655(4) -0.2146(5) 0.0823(2) 0.0500(16) Uani 1 1 d . . . . .
H_4 H 1.376679 -0.167896 0.067307 0.060 Uiso 1 1 calc R . . . .
S1_4 S 1.1327(3) -0.1918(3) 0.17334(12) 0.0704(7) Uani 1 1 d . . . . .
O2_4 O 1.1485(5) -0.1810(6) 0.2090(2) 0.085(2) Uani 1 1 d . . . . .
O3_4 O 1.0952(5) -0.2654(5) 0.1694(3) 0.097(3) Uani 1 1 d . . . . .
C4_4 C 1.0648(6) -0.1144(7) 0.1562(3) 0.063(2) Uani 1 1 d . . . . .
C5_4 C 1.0756(7) -0.0368(7) 0.1632(3) 0.071(3) Uani 1 1 d . . . . .
H5_4 H 1.118949 -0.026178 0.176390 0.085 Uiso 1 1 calc R . . . .
C6_4 C 1.0217(7) 0.0240(7) 0.1505(4) 0.084(4) Uani 1 1 d . . . . .
H6_4 H 1.028071 0.077357 0.154494 0.101 Uiso 1 1 calc R . . . .
C7_4 C 0.9608(8) 0.0070(9) 0.1325(4) 0.086(4) Uani 1 1 d . . . . .
C8_4 C 0.9494(7) -0.0670(10) 0.1246(3) 0.087(4) Uani 1 1 d . . . . .
H8_4 H 0.906784 -0.075988 0.110652 0.105 Uiso 1 1 calc R . . . .
C9_4 C 1.0037(7) -0.1305(8) 0.1378(3) 0.073(3) Uani 1 1 d . . . . .
H9_4 H 0.996726 -0.183615 0.133614 0.088 Uiso 1 1 calc R . . . .
Cl10_4 Cl 0.8926(3) 0.0848(4) 0.11693(17) 0.1356(18) Uani 1 1 d . . . . .
O_5 O 1.3671(4) 0.1495(5) 0.0858(2) 0.0605(15) Uani 1 1 d . . . . .
C_5 C 1.4027(5) 0.0854(6) 0.0979(3) 0.054(2) Uani 1 1 d . . . . .
CA_5 C 1.3938(6) 0.0554(7) 0.1398(3) 0.057(2) Uani 1 1 d . . . . .
HA_5 H 1.345586 0.084458 0.151706 0.068 Uiso 1 1 calc R . . . .
N_5 N 1.3768(5) -0.0299(6) 0.1495(2) 0.0578(18) Uani 1 1 d . . . . .
H_5 H 1.413509 -0.062916 0.159855 0.069 Uiso 1 1 calc R . . . .
CB_5 C 1.4716(7) 0.0743(7) 0.1556(3) 0.070(3) Uani 1 1 d . . . . .
HBA_5 H 1.519957 0.046791 0.144234 0.105 Uiso 1 1 calc GR . . . .
HBB_5 H 1.463704 0.055635 0.182688 0.105 Uiso 1 1 calc GR . . . .
HBC_5 H 1.481059 0.132724 0.150003 0.105 Uiso 1 1 calc GR . . . .
O_6 O 1.3999(5) -0.0651(5) 0.0311(2) 0.0681(17) Uani 1 1 d . . . . .
C_6 C 1.4011(6) 0.0095(6) 0.0217(3) 0.053(2) Uani 1 1 d . . . . .
CA_6 C 1.4595(6) 0.0603(6) 0.0362(2) 0.0522(19) Uani 1 1 d . . . . .
HA_6 H 1.444964 0.118443 0.028186 0.063 Uiso 1 1 calc R . . . .
N_6 N 1.4481(5) 0.0416(5) 0.0768(2) 0.0493(16) Uani 1 1 d . . . . .
H_6 H 1.473234 -0.001479 0.087658 0.059 Uiso 1 1 calc R . . . .
CB_6 C 1.5509(6) 0.0470(7) 0.0201(3) 0.065(2) Uani 1 1 d D . . . .
HBA_6 H 1.568233 -0.008489 0.030488 0.078 Uiso 1 1 calc R . . . .
HBB_6 H 1.555276 0.051827 -0.007297 0.078 Uiso 1 1 calc R . . . .
CG_6 C 1.6087(6) 0.1057(8) 0.0286(3) 0.076(3) Uani 1 1 d D . . . .
CD1_6 C 1.6529(7) 0.0899(10) 0.0585(4) 0.102(5) Uani 1 1 d . . . . .
HD1_6 H 1.648943 0.038173 0.074174 0.123 Uiso 1 1 calc R . . . .
CE1_6 C 1.7032(9) 0.1483(11) 0.0661(6) 0.131(7) Uani 1 1 d . . . . .
HE1_6 H 1.732455 0.137104 0.087000 0.157 Uiso 1 1 calc R . . . .
CZ_6 C 1.7101(11) 0.2231(13) 0.0426(8) 0.177(12) Uani 1 1 d . . . . .
HZ_6 H 1.745837 0.262890 0.046872 0.212 Uiso 1 1 calc R . . . .
CD2_6 C 1.6682(11) 0.2383(12) 0.0154(6) 0.140(8) Uani 1 1 d . . . . .
HD2_6 H 1.671954 0.290853 0.000569 0.169 Uiso 1 1 calc R . . . .
CE2_6 C 1.6171(9) 0.1821(10) 0.0061(5) 0.120(6) Uani 1 1 d . . . . .
HE2_6 H 1.588699 0.195665 -0.015059 0.144 Uiso 1 1 calc R . . . .
O_7 O 1.0921(4) 0.1384(4) 0.04266(18) 0.0517(13) Uani 1 1 d . . . . .
C_7 C 1.1415(5) 0.0972(6) 0.0611(2) 0.0472(18) Uani 1 1 d . . . . .
CA_7 C 1.1688(6) 0.0141(6) 0.0554(2) 0.053(2) Uani 1 1 d . . . . .
HAA_7 H 1.228092 0.006912 0.058938 0.064 Uiso 1 1 calc R . . . .
HAB_7 H 1.136161 -0.025764 0.074855 0.064 Uiso 1 1 calc R . . . .
NT_7 N 1.1595(5) -0.0033(5) 0.0191(2) 0.0526(16) Uani 1 1 d . . . . .
CB_7 C 1.2086(6) 0.0434(7) -0.0150(3) 0.056(2) Uani 1 1 d . . . . .
HBA_7 H 1.208684 0.100802 -0.012506 0.067 Uiso 1 1 calc R . . . .
HBB_7 H 1.180437 0.039950 -0.036706 0.067 Uiso 1 1 calc R . . . .
CG_7 C 1.2986(6) 0.0151(6) -0.0228(3) 0.055(2) Uani 1 1 d . . . . .
HG_7 H 1.301254 -0.044968 -0.015506 0.065 Uiso 1 1 calc R . . . .
CD_7 C 1.3310(6) 0.0399(7) -0.0642(3) 0.066(2) Uani 1 1 d . . . . .
HDA_7 H 1.291623 0.022658 -0.078887 0.099 Uiso 1 1 calc GR . . . .
HDB_7 H 1.385328 0.014387 -0.069723 0.099 Uiso 1 1 calc GR . . . .
HDC_7 H 1.336914 0.098754 -0.070454 0.099 Uiso 1 1 calc GR . . . .
N_7 N 1.3533(5) 0.0519(5) -0.0019(2) 0.0514(16) Uani 1 1 d . . . . .
H_7 H 1.354737 0.104865 -0.005226 0.062 Uiso 1 1 calc R . . . .
S1_7 S 1.0987(3) -0.0731(3) 0.01385(12) 0.0584(5) Uani 1 1 d . . . . .
O2_7 O 1.1409(5) -0.1155(5) -0.0134(2) 0.0697(17) Uani 1 1 d . . . . .
O3_7 O 1.0678(5) -0.1165(5) 0.0501(2) 0.0642(16) Uani 1 1 d . . . . .
C4_7 C 1.0128(6) -0.0234(7) -0.0049(3) 0.064(2) Uani 1 1 d . . . . .
C5_7 C 0.9649(7) 0.0309(7) 0.0135(4) 0.074(3) Uani 1 1 d . . . . .
H5_7 H 0.978505 0.043049 0.036022 0.089 Uiso 1 1 calc R . . . .
C6_7 C 0.8967(7) 0.0670(8) -0.0020(5) 0.090(4) Uani 1 1 d . . . . .
H6_7 H 0.863714 0.104570 0.010142 0.108 Uiso 1 1 calc R . . . .
C7_7 C 0.8761(7) 0.0499(9) -0.0342(4) 0.085(4) Uani 1 1 d . . . . .
C8_7 C 0.9233(7) -0.0005(11) -0.0526(3) 0.096(5) Uani 1 1 d . . . . .
H8_7 H 0.908869 -0.010049 -0.075466 0.115 Uiso 1 1 calc R . . . .
C9_7 C 0.9928(7) -0.0395(9) -0.0392(3) 0.081(3) Uani 1 1 d . . . . .
H9_7 H 1.025648 -0.075413 -0.052351 0.097 Uiso 1 1 calc R . . . .
Cl10_7 Cl 0.7905(3) 0.0975(4) -0.05198(16) 0.1260(17) Uani 1 1 d . . . . .
O_8 O 1.1338(4) 0.3318(5) 0.06195(19) 0.0546(14) Uani 1 1 d . . . . .
C_8 C 1.1787(6) 0.2702(6) 0.0684(2) 0.0482(18) Uani 1 1 d . . . . .
CA_8 C 1.1450(5) 0.1998(6) 0.0989(3) 0.0495(18) Uani 1 1 d . . . . .
HA_8 H 1.082813 0.202296 0.101765 0.059 Uiso 1 1 calc R . . . .
N_8 N 1.1715(5) 0.1226(5) 0.0885(2) 0.0490(15) Uani 1 1 d . . . . .
H_8 H 1.207853 0.092536 0.100618 0.059 Uiso 1 1 calc R . . . .
CB_8 C 1.1720(6) 0.2058(7) 0.1365(3) 0.059(2) Uani 1 1 d . . . . .
HBA_8 H 1.232805 0.201592 0.134518 0.089 Uiso 1 1 calc GR . . . .
HBB_8 H 1.146680 0.161806 0.155694 0.089 Uiso 1 1 calc GR . . . .
HBC_8 H 1.153677 0.257734 0.143168 0.089 Uiso 1 1 calc GR . . . .
O_9 O 1.3419(5) 0.2253(5) -0.0170(2) 0.0618(15) Uani 1 1 d . . . . .
C_9 C 1.3055(5) 0.2892(6) -0.0143(3) 0.051(2) Uani 1 1 d . . . . .
CA_9 C 1.2958(5) 0.3220(6) 0.0215(2) 0.0487(18) Uani 1 1 d . . . . .
HA_9 H 1.260372 0.371828 0.018613 0.058 Uiso 1 1 calc R . . . .
N_9 N 1.2555(5) 0.2630(5) 0.0517(2) 0.0513(16) Uani 1 1 d . . . . .
H_9 H 1.283857 0.219274 0.059470 0.062 Uiso 1 1 calc R . . . .
CB_9 C 1.3818(6) 0.3438(6) 0.0294(3) 0.055(2) Uani 1 1 d D . . . .
HBA_9 H 1.415641 0.294123 0.034442 0.067 Uiso 1 1 calc R . . . .
HBB_9 H 1.375201 0.369184 0.051763 0.067 Uiso 1 1 calc R . . . .
CG_9 C 1.4272(7) 0.4025(7) -0.0042(3) 0.075(3) Uani 1 1 d D . . . .
CD1_9 C 1.3977(9) 0.4783(8) -0.0142(4) 0.092(4) Uani 1 1 d . . . . .
HD1_9 H 1.350636 0.498046 0.000019 0.111 Uiso 1 1 calc R . . . .
CE1_9 C 1.4407(12) 0.5286(9) -0.0477(5) 0.107(5) Uani 1 1 d . . . . .
HE1_9 H 1.421584 0.582004 -0.055605 0.128 Uiso 1 1 calc R . . . .
CZ_9 C 1.5073(14) 0.4994(14) -0.0675(5) 0.130(7) Uani 1 1 d . . . . .
HZ_9 H 1.534475 0.533644 -0.089019 0.157 Uiso 1 1 calc R . . . .
CD2_9 C 1.5378(10) 0.4228(11) -0.0580(4) 0.108(5) Uani 1 1 d . . . . .
HD2_9 H 1.584552 0.402794 -0.072307 0.129 Uiso 1 1 calc R . . . .
CE2_9 C 1.4958(7) 0.3764(10) -0.0259(3) 0.088(4) Uani 1 1 d . . . . .
HE2_9 H 1.515396 0.322950 -0.018456 0.105 Uiso 1 1 calc R . . . .
O_10 O 1.0130(4) 0.3368(4) -0.05542(18) 0.0525(13) Uani 1 1 d . . . . .
C_10 C 1.0416(5) 0.2877(6) -0.0310(2) 0.0483(18) Uani 1 1 d . . . . .
CA_10 C 1.1095(5) 0.2275(6) -0.0391(2) 0.0491(18) Uani 1 1 d . . . . .
HAA_10 H 1.151495 0.228823 -0.022245 0.059 Uiso 1 1 calc R . . . .
HAB_10 H 1.084862 0.172883 -0.032992 0.059 Uiso 1 1 calc R . . . .
N_10 N 1.1518(5) 0.2395(5) -0.0769(2) 0.0497(16) Uani 1 1 d . . . . .
CB_10 C 1.1971(5) 0.3169(7) -0.0928(3) 0.056(2) Uani 1 1 d . . . . .
HBA_10 H 1.162642 0.362009 -0.085062 0.067 Uiso 1 1 calc R . . . .
HBB_10 H 1.203618 0.324820 -0.120313 0.067 Uiso 1 1 calc R . . . .
CG_10 C 1.2818(6) 0.3208(7) -0.0810(2) 0.058(2) Uani 1 1 d . . . . .
HG_10 H 1.311437 0.268153 -0.082107 0.069 Uiso 1 1 calc R . . . .
CD_10 C 1.3329(7) 0.3886(8) -0.1071(3) 0.075(3) Uani 1 1 d . . . . .
HDA_10 H 1.341023 0.377499 -0.132571 0.113 Uiso 1 1 calc GR . . . .
HDB_10 H 1.387253 0.391607 -0.098812 0.113 Uiso 1 1 calc GR . . . .
HDC_10 H 1.303249 0.440006 -0.106715 0.113 Uiso 1 1 calc GR . . . .
N1_10 N 1.2726(5) 0.3360(5) -0.0427(2) 0.0497(16) Uani 1 1 d . . . . .
H1_10 H 1.243539 0.378726 -0.037817 0.060 Uiso 1 1 calc R . . . .
S1_10 S 1.1272(3) 0.1862(3) -0.10607(12) 0.0556(5) Uani 1 1 d . . . . .
O2_10 O 1.1957(5) 0.1877(5) -0.1348(2) 0.0686(17) Uani 1 1 d . . . . .
O3_10 O 1.0963(4) 0.1106(5) -0.0842(2) 0.0582(14) Uani 1 1 d . . . . .
C4_10 C 1.0436(6) 0.2378(6) -0.1266(3) 0.056(2) Uani 1 1 d . . . . .
C5_10 C 0.9630(6) 0.2209(7) -0.1092(3) 0.060(2) Uani 1 1 d . . . . .
H5_10 H 0.952600 0.180380 -0.087416 0.072 Uiso 1 1 calc R . . . .
C6_10 C 0.8982(6) 0.2636(7) -0.1240(3) 0.060(2) Uani 1 1 d . . . . .
H6_10 H 0.842119 0.251779 -0.113177 0.072 Uiso 1 1 calc R . . . .
C7_10 C 0.9166(7) 0.3247(7) -0.1551(3) 0.063(2) Uani 1 1 d . . . . .
C8_10 C 0.9962(8) 0.3398(7) -0.1722(3) 0.072(3) Uani 1 1 d . . . . .
H8_10 H 1.007022 0.380817 -0.193754 0.087 Uiso 1 1 calc R . . . .
C9_10 C 1.0608(7) 0.2956(7) -0.1581(3) 0.062(2) Uani 1 1 d . . . . .
H9_10 H 1.116451 0.304850 -0.170020 0.074 Uiso 1 1 calc R . . . .
Cl10_10 Cl 0.8368(3) 0.3830(3) -0.17329(12) 0.0778(7) Uani 1 1 d . . . . .
O_11 O 0.9173(4) 0.4736(5) -0.00826(19) 0.0551(14) Uani 1 1 d . . . . .
C_11 C 0.9677(5) 0.4235(6) 0.0053(2) 0.0483(19) Uani 1 1 d . . . . .
CA_11 C 0.9448(5) 0.3347(6) 0.0177(2) 0.0484(18) Uani 1 1 d . . . . .
HA_11 H 0.895183 0.324742 0.005932 0.058 Uiso 1 1 calc R . . . .
N_11 N 1.0117(5) 0.2825(5) 0.0056(2) 0.0486(15) Uani 1 1 d . . . . .
H_11 H 1.033278 0.246918 0.022380 0.058 Uiso 1 1 calc R . . . .
CB_11 C 0.9209(6) 0.3137(7) 0.0603(2) 0.058(2) Uani 1 1 d . . . . .
HBA_11 H 0.969686 0.319855 0.072387 0.086 Uiso 1 1 calc GR . . . .
HBB_11 H 0.901381 0.257855 0.067418 0.086 Uiso 1 1 calc GR . . . .
HBC_11 H 0.876422 0.350160 0.068206 0.086 Uiso 1 1 calc GR . . . .
O_12 O 1.1854(5) 0.4861(5) -0.0443(2) 0.0697(18) Uani 1 1 d . . . . .
C_12 C 1.1294(6) 0.5349(6) -0.0387(3) 0.054(2) Uani 1 1 d . . . . .
CA_12 C 1.0740(5) 0.5269(6) -0.0013(2) 0.0481(18) Uani 1 1 d . . . . .
HA_12 H 1.025338 0.564390 -0.004040 0.058 Uiso 1 1 calc R . . . .
N_12 N 1.0433(4) 0.4447(5) 0.0113(2) 0.0477(15) Uani 1 1 d . . . . .
H_12 H 1.074851 0.408029 0.022964 0.057 Uiso 1 1 calc R . . . .
CB_12 C 1.1237(6) 0.5515(6) 0.0268(3) 0.055(2) Uani 1 1 d D . . . .
HBA_12 H 1.160934 0.506440 0.035402 0.066 Uiso 1 1 calc R . . . .
HBB_12 H 1.159013 0.598349 0.014314 0.066 Uiso 1 1 calc R . . . .
CG_12 C 1.0686(5) 0.5735(6) 0.0600(3) 0.0515(19) Uani 1 1 d D . . . .
CD1_12 C 1.0392(6) 0.6512(7) 0.0596(3) 0.059(2) Uani 1 1 d . . . . .
HD1_12 H 1.056055 0.691726 0.038394 0.071 Uiso 1 1 calc R . . . .
CE1_12 C 0.9859(7) 0.6718(7) 0.0891(3) 0.072(3) Uani 1 1 d . . . . .
HE1_12 H 0.966322 0.725689 0.088337 0.087 Uiso 1 1 calc R . . . .
CZ_12 C 0.9614(8) 0.6120(8) 0.1200(3) 0.082(3) Uani 1 1 d . . . . .
HZ_12 H 0.924535 0.625079 0.140516 0.098 Uiso 1 1 calc R . . . .
CE2_12 C 0.9902(7) 0.5340(8) 0.1210(3) 0.077(3) Uani 1 1 d . . . . .
HE2_12 H 0.974283 0.494325 0.142639 0.092 Uiso 1 1 calc R . . . .
CD2_12 C 1.0417(6) 0.5126(6) 0.0913(3) 0.056(2) Uani 1 1 d . . . . .
HD2_12 H 1.058890 0.458094 0.091719 0.068 Uiso 1 1 calc R . . . .
O_13 O 0.9399(4) 0.5632(5) -0.14366(19) 0.0596(15) Uani 1 1 d . . . . .
C_13 C 0.9658(6) 0.5101(6) -0.1202(3) 0.0510(19) Uani 1 1 d . . . . .
CA_13 C 1.0578(6) 0.4898(6) -0.1202(3) 0.056(2) Uani 1 1 d . . . . .
HAA_13 H 1.070283 0.480813 -0.094270 0.068 Uiso 1 1 calc R . . . .
HAB_13 H 1.069978 0.439037 -0.129793 0.068 Uiso 1 1 calc R . . . .
N_13 N 1.1116(6) 0.5532(6) -0.1429(2) 0.064(2) Uani 1 1 d . . . . .
CB_13 C 1.1157(7) 0.6296(7) -0.1308(3) 0.066(3) Uani 1 1 d . . . . .
HBA_13 H 1.058118 0.647674 -0.123442 0.080 Uiso 1 1 calc R . . . .
HBB_13 H 1.140668 0.669765 -0.152451 0.080 Uiso 1 1 calc R . . . .
CG_13 C 1.1649(7) 0.6302(8) -0.0987(3) 0.077(3) Uani 1 1 d . . . . .
HG_13 H 1.212467 0.591609 -0.101446 0.093 Uiso 1 1 calc R . . . .
CD_13 C 1.2006(19) 0.7086(17) -0.0976(5) 0.221(17) Uani 1 1 d . . . . .
HDA_13 H 1.228166 0.732309 -0.122542 0.332 Uiso 1 1 calc GR . . . .
HDB_13 H 1.241308 0.700860 -0.080035 0.332 Uiso 1 1 calc GR . . . .
HDC_13 H 1.156040 0.744791 -0.089548 0.332 Uiso 1 1 calc GR . . . .
N2_13 N 1.1136(5) 0.5997(6) -0.0633(2) 0.0604(19) Uani 1 1 d . . . . .
H2_13 H 1.067758 0.626942 -0.057620 0.072 Uiso 1 1 calc R . . . .
S1_13 S 1.1707(3) 0.5397(3) -0.18026(13) 0.0747(7) Uani 1 1 d . . . . .
O2_13 O 1.2524(5) 0.5658(7) -0.1791(3) 0.100(3) Uani 1 1 d . . . . .
O3_13 O 1.1563(6) 0.4593(5) -0.1854(2) 0.087(2) Uani 1 1 d . . . . .
C4_13 C 1.1338(8) 0.6070(7) -0.2169(3) 0.073(3) Uani 1 1 d . . . . .
C5_13 C 1.0568(9) 0.6021(9) -0.2247(4) 0.090(4) Uani 1 1 d . . . . .
H5_13 H 1.020199 0.563300 -0.208878 0.107 Uiso 1 1 calc R . . . .
C6_13 C 1.0275(10) 0.6504(10) -0.2546(4) 0.099(4) Uani 1 1 d . . . . .
H6_13 H 0.972046 0.645848 -0.259409 0.119 Uiso 1 1 calc R . . . .
C7_13 C 1.0815(13) 0.7050(9) -0.2771(4) 0.100(4) Uani 1 1 d . . . . .
C8_13 C 1.1602(15) 0.7140(10) -0.2702(4) 0.125(6) Uani 1 1 d . . . . .
H8_13 H 1.195669 0.753940 -0.285824 0.150 Uiso 1 1 calc R . . . .
C9_13 C 1.1886(11) 0.6640(9) -0.2398(4) 0.105(5) Uani 1 1 d . . . . .
H9_13 H 1.243819 0.668567 -0.234713 0.126 Uiso 1 1 calc R . . . .
Cl10_13 Cl 1.0483(5) 0.7675(4) -0.31565(15) 0.169(3) Uani 1 1 d . . . . .
O_14 O 0.7479(4) 0.6014(5) -0.10192(19) 0.0572(15) Uani 1 1 d . . . . .
C_14 C 0.8003(5) 0.5620(6) -0.0852(2) 0.052(2) Uani 1 1 d . . . . .
CA_14 C 0.8242(5) 0.4774(6) -0.0914(3) 0.0507(19) Uani 1 1 d . . . . .
HA_14 H 0.806775 0.470470 -0.115520 0.061 Uiso 1 1 calc R . . . .
N_14 N 0.9139(5) 0.4642(5) -0.0938(2) 0.0475(15) Uani 1 1 d . . . . .
H_14 H 0.933902 0.425704 -0.077767 0.057 Uiso 1 1 calc R . . . .
CB_14 C 0.7790(6) 0.4139(6) -0.0601(3) 0.055(2) Uani 1 1 d . . . . .
HBA_14 H 0.799601 0.415938 -0.036605 0.082 Uiso 1 1 calc GR . . . .
HBB_14 H 0.789543 0.360108 -0.066310 0.082 Uiso 1 1 calc GR . . . .
HBC_14 H 0.718979 0.425097 -0.057496 0.082 Uiso 1 1 calc GR . . . .
O_15 O 0.9652(5) 0.7020(5) -0.0587(2) 0.0728(18) Uani 1 1 d . . . . .
C_15 C 0.8945(7) 0.7211(6) -0.0647(3) 0.059(2) Uani 1 1 d . . . . .
CA_15 C 0.8209(6) 0.6665(6) -0.0487(3) 0.0511(19) Uani 1 1 d . . . . .
HA_15 H 0.769950 0.690377 -0.058917 0.061 Uiso 1 1 calc R . . . .
N_15 N 0.8393(5) 0.5880(5) -0.0598(2) 0.0459(14) Uani 1 1 d . . . . .
H_15 H 0.877227 0.556746 -0.049433 0.055 Uiso 1 1 calc R . . . .
CB_15 C 0.8065(6) 0.6560(6) -0.0063(3) 0.055(2) Uani 1 1 d D . . . .
HBA_15 H 0.859634 0.639321 0.003245 0.065 Uiso 1 1 calc R . . . .
HBB_15 H 0.790408 0.708958 0.000644 0.065 Uiso 1 1 calc R . . . .
CG_15 C 0.7406(6) 0.5953(6) 0.0127(3) 0.059(2) Uani 1 1 d D . . . .
CD1_15 C 0.6676(7) 0.5901(8) -0.0007(3) 0.076(3) Uani 1 1 d . . . . .
HD1_15 H 0.657346 0.626618 -0.022555 0.091 Uiso 1 1 calc R . . . .
CE1_15 C 0.6071(9) 0.5328(9) 0.0166(3) 0.089(4) Uani 1 1 d . . . . .
HE1_15 H 0.556673 0.529680 0.006654 0.107 Uiso 1 1 calc R . . . .
CZ_15 C 0.6226(9) 0.4809(10) 0.0486(4) 0.099(4) Uani 1 1 d . . . . .
HZ_15 H 0.581557 0.442354 0.060883 0.118 Uiso 1 1 calc R . . . .
CD2_15 C 0.6925(10) 0.4831(10) 0.0625(4) 0.106(5) Uani 1 1 d . . . . .
HD2_15 H 0.701973 0.445396 0.084082 0.127 Uiso 1 1 calc R . . . .
CE2_15 C 0.7541(9) 0.5418(9) 0.0451(4) 0.093(4) Uani 1 1 d . . . . .
HE2_15 H 0.803922 0.544551 0.055560 0.111 Uiso 1 1 calc R . . . .
ND_16 N 0.8769(6) 0.7917(6) -0.0854(3) 0.068(2) Uani 1 1 d . . . . .
HDA_16 H 0.916964 0.826446 -0.095216 0.081 Uiso 1 1 calc R . . . .
HDB_16 H 0.825233 0.803500 -0.089229 0.081 Uiso 1 1 calc R . . . .
O_17 O 0.8824(5) -0.3522(5) 0.5082(2) 0.0741(19) Uani 1 1 d . . . . .
C_17 C 0.9246(7) -0.3931(8) 0.5302(3) 0.070(3) Uani 1 1 d . . . . .
CA_17 C 0.9619(7) -0.4731(7) 0.5230(3) 0.071(3) Uani 1 1 d . . . . .
HAA_17 H 0.948175 -0.483078 0.499173 0.106 Uiso 1 1 calc GR . . . .
HAB_17 H 0.938965 -0.516490 0.543140 0.106 Uiso 1 1 calc GR . . . .
HAC_17 H 1.022515 -0.471622 0.521890 0.106 Uiso 1 1 calc GR . . . .
O_18 O 0.8845(5) -0.1630(5) 0.5365(2) 0.0724(18) Uani 1 1 d . . . . .
C_18 C 0.9341(6) -0.2192(7) 0.5446(3) 0.059(2) Uani 1 1 d . . . . .
CA_18 C 0.8999(7) -0.2967(7) 0.5714(3) 0.065(2) Uani 1 1 d . . . . .
HA_18 H 0.838679 -0.299874 0.570712 0.078 Uiso 1 1 calc R . . . .
N_18 N 0.9397(5) -0.3698(6) 0.5613(2) 0.0622(19) Uani 1 1 d . . . . .
H_18 H 0.973274 -0.398267 0.575524 0.075 Uiso 1 1 calc R . . . .
CB_18 C 0.9133(8) -0.2914(7) 0.6108(3) 0.074(3) Uani 1 1 d . . . . .
HBA_18 H 0.973000 -0.286800 0.611721 0.111 Uiso 1 1 calc GR . . . .
HBB_18 H 0.891539 -0.340116 0.628003 0.111 Uiso 1 1 calc GR . . . .
HBC_18 H 0.884003 -0.243875 0.618132 0.111 Uiso 1 1 calc GR . . . .
O_19 O 1.1512(6) -0.2289(5) 0.4761(2) 0.078(2) Uani 1 1 d . . . . .
C_19 C 1.1014(7) -0.1705(7) 0.4750(3) 0.065(2) Uani 1 1 d . . . . .
CA_19 C 1.0573(7) -0.1472(7) 0.5106(3) 0.065(2) Uani 1 1 d . . . . .
HA_19 H 1.014596 -0.104910 0.504038 0.078 Uiso 1 1 calc R . . . .
N_19 N 1.0155(5) -0.2173(6) 0.5336(2) 0.0604(18) Uani 1 1 d . . . . .
H_19 H 1.045338 -0.260469 0.540571 0.072 Uiso 1 1 calc R . . . .
CB_19 C 1.1182(8) -0.1131(8) 0.5311(3) 0.088(3) Uani 1 1 d D U . . .
HBAA_19 H 1.161513 -0.154000 0.537497 0.106 Uiso 0.5 1 calc R . P A 1
HBAB_19 H 1.088442 -0.099744 0.554639 0.106 Uiso 0.5 1 calc R . P A 1
HBBC_19 H 1.159903 -0.079418 0.512986 0.106 Uiso 0.5 1 calc R . P B 2
HBBD_19 H 1.147963 -0.157740 0.545456 0.106 Uiso 0.5 1 calc R . P B 2
CG_19 C 1.1597(9) -0.0362(9) 0.5065(5) 0.075(5) Uani 0.5 1 d D U P C 1
CD1_19 C 1.1126(8) 0.0318(11) 0.4951(6) 0.101(7) Uani 0.5 1 d G U P C 1
HD1_19 H 1.054641 0.033088 0.503817 0.122 Uiso 0.5 1 calc R . P C 1
CE1_19 C 1.1504(13) 0.0979(9) 0.4708(6) 0.113(8) Uani 0.5 1 d G U P C 1
HE1_19 H 1.118213 0.144448 0.462993 0.136 Uiso 0.5 1 calc R . P C 1
CZ_19 C 1.2352(14) 0.0961(10) 0.4580(6) 0.112(7) Uani 0.5 1 d G U P C 1
HZ_19 H 1.261013 0.141275 0.441427 0.134 Uiso 0.5 1 calc R . P C 1
CE2_19 C 1.2823(9) 0.0280(12) 0.4694(6) 0.117(10) Uani 0.5 1 d G U P C 1
HE2_19 H 1.340243 0.026743 0.460684 0.140 Uiso 0.5 1 calc R . P C 1
CD2_19 C 1.2445(9) -0.0381(10) 0.4937(6) 0.091(7) Uani 0.5 1 d G U P C 1
HD2_19 H 1.276672 -0.084618 0.501508 0.109 Uiso 0.5 1 calc R . P C 1
C204_19 C 1.0706(14) -0.0616(13) 0.5579(5) 0.051(6) Uani 0.25 1 d D U P C 2
C205_19 C 1.0448(17) -0.1036(11) 0.5937(6) 0.059(7) Uani 0.25 1 d G U P C 2
H205_19 H 1.060952 -0.158338 0.600652 0.071 Uiso 0.25 1 calc R . P C 2
C206_19 C 0.9955(18) -0.0653(15) 0.6195(5) 0.060(9) Uani 0.25 1 d G U P C 2
H206_19 H 0.977862 -0.093989 0.643962 0.072 Uiso 0.25 1 calc R . P C 2
C207_19 C 0.9719(19) 0.0148(16) 0.6093(6) 0.078(10) Uani 0.25 1 d G U P C 2
H207_19 H 0.938153 0.040948 0.626908 0.093 Uiso 0.25 1 calc R . P C 2
C208_19 C 0.9977(19) 0.0568(12) 0.5735(7) 0.073(9) Uani 0.25 1 d G U P C 2
H208_19 H 0.981534 0.111536 0.566542 0.087 Uiso 0.25 1 calc R . P C 2
C209_19 C 1.0470(17) 0.0185(13) 0.5477(5) 0.069(8) Uani 0.25 1 d G U P C 2
H209_19 H 1.064625 0.047188 0.523230 0.082 Uiso 0.25 1 calc R . P C 2
C1_19 C 1.1843(15) -0.0524(14) 0.5240(7) 0.089(12) Uiso 0.25 1 d D U P C 3
C2_19 C 1.174(2) 0.0079(16) 0.5453(7) 0.090(13) Uiso 0.25 1 d DG U P C 3
H2_19 H 1.139364 -0.001262 0.568854 0.108 Uiso 0.25 1 calc R . P C 3
C3_19 C 1.213(2) 0.0818(16) 0.5321(8) 0.13(2) Uiso 0.25 1 d G U P C 3
H3_19 H 1.205759 0.123051 0.546684 0.155 Uiso 0.25 1 calc R . P C 3
C4_19 C 1.2631(18) 0.0953(16) 0.4977(8) 0.14(2) Uiso 0.25 1 d G U P C 3
H4_19 H 1.290089 0.145738 0.488659 0.172 Uiso 0.25 1 calc DR . P C 3
C5_19 C 1.274(2) 0.035(2) 0.4764(8) 0.093(15) Uiso 0.25 1 d G U P C 3
H5_19 H 1.308024 0.044111 0.452804 0.111 Uiso 0.25 1 calc R . P C 3
C6_19 C 1.234(2) -0.0389(19) 0.4895(9) 0.104(17) Uiso 0.25 1 d DG U P C 3
H6_19 H 1.241629 -0.080202 0.474973 0.125 Uiso 0.25 1 calc R . P C 3
O_20 O 0.8706(5) -0.1463(5) 0.39959(19) 0.0590(15) Uani 1 1 d . . . . .
C_20 C 0.8869(6) -0.1980(6) 0.4270(3) 0.057(2) Uani 1 1 d . . . . .
CA_20 C 0.9637(6) -0.2511(6) 0.4244(3) 0.061(2) Uani 1 1 d . . . . .
HAA_20 H 0.992487 -0.249825 0.446200 0.074 Uiso 1 1 calc R . . . .
HAB_20 H 0.945865 -0.307363 0.426002 0.074 Uiso 1 1 calc R . . . .
NT_20 N 1.0227(6) -0.2289(6) 0.3908(2) 0.0628(19) Uani 1 1 d . . . . .
CB_20 C 1.0639(6) -0.1497(7) 0.3826(3) 0.062(2) Uani 1 1 d . . . . .
HBA_20 H 1.020086 -0.107838 0.384551 0.074 Uiso 1 1 calc R . . . .
HBB_20 H 1.090986 -0.140729 0.356363 0.074 Uiso 1 1 calc R . . . .
CG_20 C 1.1277(7) -0.1361(7) 0.4063(3) 0.064(2) Uani 1 1 d . . . . .
HG_20 H 1.166074 -0.183828 0.409100 0.077 Uiso 1 1 calc R . . . .
CD_20 C 1.1776(7) -0.0610(8) 0.3881(3) 0.080(3) Uani 1 1 d . . . . .
HDA_20 H 1.219396 -0.073715 0.368018 0.120 Uiso 1 1 calc GR . . . .
HDB_20 H 1.205518 -0.042215 0.406798 0.120 Uiso 1 1 calc GR . . . .
HDC_20 H 1.140121 -0.018664 0.377879 0.120 Uiso 1 1 calc GR . . . .
N_20 N 1.0861(5) -0.1260(6) 0.4432(2) 0.0609(19) Uani 1 1 d . . . . .
H_20 H 1.048239 -0.087589 0.444265 0.073 Uiso 1 1 calc R . . . .
S1_20 S 1.0220(3) -0.2763(3) 0.35615(12) 0.0717(7) Uani 1 1 d . . . . .
O2_20 O 0.9725(6) -0.3469(5) 0.3701(2) 0.087(2) Uani 1 1 d . . . . .
O3_20 O 1.1057(6) -0.2837(6) 0.3396(3) 0.094(3) Uani 1 1 d . . . . .
C4_20 C 0.9723(7) -0.2144(6) 0.3219(3) 0.062(2) Uani 1 1 d . . . . .
C5_20 C 1.0189(7) -0.1779(8) 0.2893(3) 0.072(3) Uani 1 1 d . . . . .
H5_20 H 1.077765 -0.184353 0.285925 0.087 Uiso 1 1 calc R . . . .
C6_20 C 0.9803(7) -0.1317(8) 0.2614(3) 0.076(3) Uani 1 1 d . . . . .
H6_20 H 1.012753 -0.107306 0.238720 0.091 Uiso 1 1 calc R . . . .
C7_20 C 0.8959(7) -0.1207(7) 0.2661(3) 0.060(2) Uani 1 1 d . . . . .
C8_20 C 0.8483(6) -0.1593(7) 0.2986(3) 0.061(2) Uani 1 1 d . . . . .
H8_20 H 0.789409 -0.153467 0.301664 0.073 Uiso 1 1 calc R . . . .
C9_20 C 0.8861(6) -0.2059(7) 0.3262(3) 0.062(2) Uani 1 1 d . . . . .
H9_20 H 0.853247 -0.232419 0.348292 0.075 Uiso 1 1 calc R . . . .
Cl10_20 Cl 0.8481(3) -0.0625(3) 0.23142(12) 0.0754(7) Uani 1 1 d . . . . .
O_21 O 0.7170(4) -0.0371(5) 0.4377(2) 0.0594(15) Uani 1 1 d . . . . .
C_21 C 0.7613(6) -0.0817(6) 0.4581(2) 0.0515(19) Uani 1 1 d . . . . .
CA_21 C 0.7544(6) -0.1729(7) 0.4629(3) 0.064(2) Uani 1 1 d . . . . .
HA_21 H 0.724205 -0.184829 0.442778 0.077 Uiso 1 1 calc R . . . .
N_21 N 0.8361(5) -0.2121(5) 0.4591(2) 0.0566(17) Uani 1 1 d . . . . .
H_21 H 0.851769 -0.245327 0.478311 0.068 Uiso 1 1 calc R . . . .
CB_21 C 0.7039(7) -0.2083(8) 0.5002(3) 0.073(3) Uani 1 1 d . . . . .
HBA_21 H 0.734286 -0.201187 0.520503 0.109 Uiso 1 1 calc GR . . . .
HBB_21 H 0.695031 -0.265969 0.501372 0.109 Uiso 1 1 calc GR . . . .
HBC_21 H 0.649947 -0.180562 0.502795 0.109 Uiso 1 1 calc GR . . . .
O_22 O 0.9747(5) 0.0066(5) 0.4514(2) 0.076(2) Uani 1 1 d . . . . .
C_22 C 0.9129(6) 0.0511(6) 0.4469(3) 0.055(2) Uani 1 1 d . . . . .
CA_22 C 0.8309(6) 0.0323(6) 0.4724(3) 0.054(2) Uani 1 1 d . . . . .
HA_22 H 0.785484 0.063115 0.460195 0.065 Uiso 1 1 calc R . . . .
N_22 N 0.8143(5) -0.0533(5) 0.4769(2) 0.0542(17) Uani 1 1 d . . . . .
H_22 H 0.840149 -0.087603 0.492635 0.065 Uiso 1 1 calc R . . . .
CB_22 C 0.8319(7) 0.0569(7) 0.5105(3) 0.066(2) Uani 1 1 d D . . . .
HBA_22 H 0.782693 0.034055 0.527959 0.080 Uiso 1 1 calc R . . . .
HBB_22 H 0.882509 0.034645 0.520940 0.080 Uiso 1 1 calc R . . . .
CG_22 C 0.8309(9) 0.1490(8) 0.5067(3) 0.086(3) Uani 1 1 d D . . . .
CD1_22 C 0.7557(14) 0.1878(12) 0.5056(5) 0.133(7) Uani 1 1 d . . . . .
HD1_22 H 0.705815 0.157821 0.508573 0.160 Uiso 1 1 calc R . . . .
CE1_22 C 0.753(2) 0.2747(17) 0.4999(7) 0.197(16) Uani 1 1 d . . . . .
HE1_22 H 0.700554 0.301877 0.500212 0.237 Uiso 1 1 calc R . . . .
CZ_22 C 0.827(3) 0.3195(14) 0.4937(7) 0.198(18) Uani 1 1 d . . . . .
HZ_22 H 0.826066 0.376859 0.488860 0.238 Uiso 1 1 calc R . . . .
CE2_22 C 0.900(2) 0.2772(14) 0.4950(6) 0.154(10) Uani 1 1 d . . . . .
HE2_22 H 0.950850 0.306297 0.491410 0.185 Uiso 1 1 calc R . . . .
CD2_22 C 0.9037(11) 0.1959(9) 0.5012(4) 0.100(4) Uani 1 1 d . . . . .
HD2_22 H 0.956307 0.169634 0.501928 0.120 Uiso 1 1 calc R . . . .
O_23 O 0.8443(4) 0.0989(4) 0.31126(19) 0.0565(14) Uani 1 1 d . . . . .
C_23 C 0.8540(6) 0.0371(6) 0.3349(3) 0.052(2) Uani 1 1 d . . . . .
CA_23 C 0.9346(6) 0.0158(6) 0.3503(3) 0.059(2) Uani 1 1 d . . . . .
HAA_23 H 0.921973 0.000351 0.377792 0.070 Uiso 1 1 calc R . . . .
HAB_23 H 0.959064 -0.032053 0.340717 0.070 Uiso 1 1 calc R . . . .
NT_23 N 0.9968(5) 0.0799(5) 0.3414(2) 0.0606(18) Uani 1 1 d . . . . .
CB_23 C 0.9785(6) 0.1548(6) 0.3557(3) 0.059(2) Uani 1 1 d . . . . .
HBA_23 H 0.920445 0.171306 0.352488 0.071 Uiso 1 1 calc R . . . .
HBB_23 H 1.015623 0.197616 0.340356 0.071 Uiso 1 1 calc R . . . .
CG_23 C 0.9887(6) 0.1496(7) 0.3963(3) 0.060(2) Uani 1 1 d . . . . .
HG_23 H 1.037493 0.114067 0.402017 0.072 Uiso 1 1 calc R . . . .
CD_23 C 1.0038(8) 0.2327(7) 0.4034(4) 0.076(3) Uani 1 1 d . . . . .
HDA_23 H 1.050642 0.257646 0.385552 0.113 Uiso 1 1 calc GR . . . .
HDB_23 H 1.016962 0.228546 0.428863 0.113 Uiso 1 1 calc GR . . . .
HDC_23 H 0.953726 0.266064 0.400566 0.113 Uiso 1 1 calc GR . . . .
N_23 N 0.9142(5) 0.1161(5) 0.4205(2) 0.0544(17) Uani 1 1 d . . . . .
H_23 H 0.866504 0.140974 0.417318 0.065 Uiso 1 1 calc R . . . .
S1_23 S 1.0711(3) 0.0803(3) 0.30625(12) 0.0659(6) Uani 1 1 d . . . . .
O2_23 O 1.0787(5) -0.0017(5) 0.2996(2) 0.081(2) Uani 1 1 d . . . . .
O3_23 O 1.1396(5) 0.1203(5) 0.3143(2) 0.077(2) Uani 1 1 d . . . . .
C4_23 C 1.0369(6) 0.1401(7) 0.2667(3) 0.068(3) Uani 1 1 d . . . . .
C5_23 C 0.9888(8) 0.1067(9) 0.2455(3) 0.084(3) Uani 1 1 d . . . . .
H5_23 H 0.975259 0.051041 0.251956 0.100 Uiso 1 1 calc R . . . .
C6_23 C 0.9603(8) 0.1538(11) 0.2149(4) 0.092(4) Uani 1 1 d . . . . .
H6_23 H 0.926628 0.131003 0.200508 0.111 Uiso 1 1 calc R . . . .
C7_23 C 0.9812(8) 0.2337(11) 0.2056(3) 0.090(4) Uani 1 1 d . . . . .
C8_23 C 1.0279(9) 0.2687(9) 0.2263(4) 0.089(4) Uani 1 1 d . . . . .
H8_23 H 1.040676 0.324550 0.219651 0.107 Uiso 1 1 calc R . . . .
C9_23 C 1.0568(8) 0.2207(7) 0.2577(3) 0.076(3) Uani 1 1 d . . . . .
H9_23 H 1.089438 0.243852 0.272388 0.091 Uiso 1 1 calc R . . . .
Cl10_23 Cl 0.9472(3) 0.2921(4) 0.16648(14) 0.1329(18) Uani 1 1 d . . . . .
O_24 O 0.6341(5) 0.1100(5) 0.3179(2) 0.0631(16) Uani 1 1 d . . . . .
C_24 C 0.6710(6) 0.0686(6) 0.3419(3) 0.0509(19) Uani 1 1 d . . . . .
CA_24 C 0.7151(6) -0.0089(6) 0.3345(3) 0.055(2) Uani 1 1 d . . . . .
HA_24 H 0.723936 -0.008784 0.307071 0.066 Uiso 1 1 calc R . . . .
N_24 N 0.7939(5) -0.0164(5) 0.3481(2) 0.0522(16) Uani 1 1 d . . . . .
H_24 H 0.802622 -0.057472 0.365755 0.063 Uiso 1 1 calc R . . . .
CB_24 C 0.6601(7) -0.0812(7) 0.3547(3) 0.065(2) Uani 1 1 d . . . . .
HBA_24 H 0.658936 -0.086582 0.381748 0.098 Uiso 1 1 calc GR . . . .
HBB_24 H 0.683094 -0.130681 0.346800 0.098 Uiso 1 1 calc GR . . . .
HBC_24 H 0.603368 -0.072352 0.348573 0.098 Uiso 1 1 calc GR . . . .
O_25 O 0.7522(4) 0.1887(5) 0.4105(2) 0.0620(16) Uani 1 1 d . . . . .
C_25 C 0.6901(5) 0.2116(6) 0.3957(2) 0.051(2) Uani 1 1 d . . . . .
CA_25 C 0.6289(5) 0.1515(6) 0.3891(3) 0.0523(19) Uani 1 1 d . . . . .
HA_25 H 0.595481 0.179229 0.369535 0.063 Uiso 1 1 calc R . . . .
N_25 N 0.6736(5) 0.0857(5) 0.3756(2) 0.0529(16) Uani 1 1 d . . . . .
H_25 H 0.704526 0.054907 0.390389 0.063 Uiso 1 1 calc R . . . .
CB_25 C 0.5692(6) 0.1195(6) 0.4244(3) 0.056(2) Uani 1 1 d D . . . .
HBA_25 H 0.601360 0.092780 0.444153 0.067 Uiso 1 1 calc R . . . .
HBB_25 H 0.537687 0.165084 0.433297 0.067 Uiso 1 1 calc R . . . .
CG_25 C 0.5092(6) 0.0602(6) 0.4168(3) 0.058(2) Uani 1 1 d D . . . .
CD1_25 C 0.5124(6) -0.0215(7) 0.4308(3) 0.067(2) Uani 1 1 d . . . . .
HD1_25 H 0.550183 -0.041237 0.447872 0.080 Uiso 1 1 calc R . . . .
CE1_25 C 0.4618(7) -0.0752(8) 0.4205(4) 0.076(3) Uani 1 1 d . . . . .
HE1_25 H 0.464126 -0.130957 0.431093 0.091 Uiso 1 1 calc R . . . .
CZ_25 C 0.4083(8) -0.0489(8) 0.3953(3) 0.078(3) Uani 1 1 d . . . . .
HZ_25 H 0.375085 -0.086478 0.387725 0.094 Uiso 1 1 calc R . . . .
CE2_25 C 0.4029(7) 0.0319(8) 0.3810(4) 0.081(3) Uani 1 1 d . . . . .
HE2_25 H 0.365154 0.050724 0.363817 0.097 Uiso 1 1 calc R . . . .
CD2_25 C 0.4527(6) 0.0862(7) 0.3918(3) 0.070(3) Uani 1 1 d . . . . .
HD2_25 H 0.448280 0.142109 0.381864 0.084 Uiso 1 1 calc R . . . .
O_26 O 0.7725(4) 0.3787(5) 0.2669(2) 0.0574(15) Uani 1 1 d . . . . .
C_26 C 0.7884(5) 0.3085(6) 0.2818(3) 0.051(2) Uani 1 1 d . . . . .
CA_26 C 0.8324(5) 0.2912(6) 0.3166(3) 0.0487(18) Uani 1 1 d . . . . .
HAA_26 H 0.802765 0.246698 0.334605 0.058 Uiso 1 1 calc R . . . .
HAB_26 H 0.889642 0.271845 0.309292 0.058 Uiso 1 1 calc R . . . .
NT_26 N 0.8378(5) 0.3585(5) 0.3353(2) 0.0542(17) Uani 1 1 d . . . . .
CB_26 C 0.7624(6) 0.3980(6) 0.3503(3) 0.058(2) Uani 1 1 d . . . . .
HBA_26 H 0.721498 0.401586 0.332583 0.069 Uiso 1 1 calc R . . . .
HBB_26 H 0.776514 0.453746 0.351926 0.069 Uiso 1 1 calc R . . . .
CG_26 C 0.7207(6) 0.3558(6) 0.3889(3) 0.059(2) Uani 1 1 d . . . . .
HG_26 H 0.764871 0.335016 0.404657 0.071 Uiso 1 1 calc R . . . .
CD_26 C 0.6659(8) 0.4140(8) 0.4077(4) 0.085(3) Uani 1 1 d . . . . .
HDA_26 H 0.700366 0.456058 0.412981 0.127 Uiso 1 1 calc GR . . . .
HDB_26 H 0.635610 0.385147 0.431148 0.127 Uiso 1 1 calc GR . . . .
HDC_26 H 0.626097 0.438917 0.391312 0.127 Uiso 1 1 calc GR . . . .
N_26 N 0.6711(5) 0.2887(5) 0.3852(2) 0.0534(17) Uani 1 1 d . . . . .
H_26 H 0.625024 0.299951 0.375222 0.064 Uiso 1 1 calc R . . . .
S1_26 S 0.9246(3) 0.4091(3) 0.32870(12) 0.0603(5) Uani 1 1 d . . . . .
O2_26 O 0.9288(5) 0.4371(5) 0.3629(2) 0.077(2) Uani 1 1 d . . . . .
O3_26 O 0.9886(4) 0.3591(5) 0.3148(2) 0.0712(18) Uani 1 1 d . . . . .
C4_26 C 0.9147(5) 0.4952(6) 0.2941(3) 0.053(2) Uani 1 1 d . . . . .
C5_26 C 0.9329(6) 0.4900(7) 0.2567(3) 0.062(2) Uani 1 1 d . . . . .
H5_26 H 0.950632 0.440163 0.249601 0.075 Uiso 1 1 calc R . . . .
C6_26 C 0.9250(6) 0.5576(6) 0.2301(3) 0.059(2) Uani 1 1 d . . . . .
H6_26 H 0.940720 0.555761 0.204409 0.071 Uiso 1 1 calc R . . . .
C7_26 C 0.8936(5) 0.6293(6) 0.2410(3) 0.053(2) Uani 1 1 d . . . . .
C8_26 C 0.8760(6) 0.6337(6) 0.2783(3) 0.057(2) Uani 1 1 d . . . . .
H8_26 H 0.856065 0.682923 0.285427 0.068 Uiso 1 1 calc R . . . .
C9_26 C 0.8871(6) 0.5682(6) 0.3048(3) 0.057(2) Uani 1 1 d . . . . .
H9_26 H 0.876312 0.571755 0.330471 0.069 Uiso 1 1 calc R . . . .
Cl10_26 Cl 0.8777(3) 0.7134(3) 0.20740(12) 0.0677(6) Uani 1 1 d . . . . .
O_27 O 0.6312(4) 0.3473(5) 0.2138(2) 0.0674(17) Uani 1 1 d . . . . .
C_27 C 0.6510(6) 0.2917(7) 0.2382(3) 0.055(2) Uani 1 1 d . . . . .
CA_27 C 0.7354(6) 0.2505(7) 0.2344(3) 0.059(2) Uani 1 1 d . . . . .
HA_27 H 0.772509 0.284514 0.213654 0.071 Uiso 1 1 calc R . . . .
N_27 N 0.7731(5) 0.2443(5) 0.2682(2) 0.0523(16) Uani 1 1 d . . . . .
H_27 H 0.786113 0.196258 0.279996 0.063 Uiso 1 1 calc R . . . .
CB_27 C 0.7285(7) 0.1676(7) 0.2240(3) 0.068(2) Uani 1 1 d . . . . .
HBA_27 H 0.691740 0.133319 0.243773 0.102 Uiso 1 1 calc GR . . . .
HBB_27 H 0.783922 0.142652 0.221166 0.102 Uiso 1 1 calc GR . . . .
HBC_27 H 0.705517 0.173771 0.200491 0.102 Uiso 1 1 calc GR . . . .
O_28 O 0.5367(5) 0.3143(5) 0.3377(2) 0.0651(16) Uani 1 1 d . . . . .
C_28 C 0.5130(5) 0.3427(7) 0.3074(3) 0.054(2) Uani 1 1 d . . . . .
CA_28 C 0.5157(6) 0.2922(6) 0.2769(3) 0.054(2) Uani 1 1 d . . . . .
HA_28 H 0.501074 0.327805 0.253804 0.065 Uiso 1 1 calc R . . . .
N_28 N 0.5983(5) 0.2614(6) 0.2690(2) 0.0554(18) Uani 1 1 d . . . . .
H_28 H 0.615419 0.220923 0.284977 0.067 Uiso 1 1 calc R . . . .
CB_28 C 0.4515(6) 0.2250(7) 0.2891(3) 0.063(2) Uani 1 1 d D . . . .
HBA_28 H 0.454738 0.191841 0.269455 0.076 Uiso 1 1 calc R . . . .
HBB_28 H 0.465564 0.189618 0.312062 0.076 Uiso 1 1 calc R . . . .
CG_28 C 0.3651(6) 0.2550(7) 0.2965(4) 0.071(3) Uani 1 1 d D . . . .
CD1_28 C 0.3268(8) 0.2992(11) 0.2679(4) 0.107(5) Uani 1 1 d . . . . .
HD1_28 H 0.354431 0.308385 0.243004 0.128 Uiso 1 1 calc R . . . .
CE1_28 C 0.2463(9) 0.3303(13) 0.2764(6) 0.137(7) Uani 1 1 d . . . . .
HE1_28 H 0.220678 0.361925 0.256907 0.164 Uiso 1 1 calc R . . . .
CZ_28 C 0.2043(8) 0.3167(10) 0.3113(6) 0.107(5) Uani 1 1 d . . . . .
HZ_28 H 0.150163 0.338905 0.316126 0.128 Uiso 1 1 calc R . . . .
CD2_28 C 0.2396(8) 0.2715(9) 0.3392(5) 0.096(4) Uani 1 1 d . . . . .
HD2_28 H 0.209566 0.260006 0.363689 0.115 Uiso 1 1 calc R . . . .
CE2_28 C 0.3196(7) 0.2419(8) 0.3321(4) 0.079(3) Uani 1 1 d . . . . .
HE2_28 H 0.344373 0.211562 0.352169 0.095 Uiso 1 1 calc R . . . .
O_29 O 0.6354(4) 0.6345(5) 0.2355(2) 0.0602(15) Uani 1 1 d . . . . .
C_29 C 0.6656(5) 0.5666(6) 0.2463(3) 0.055(2) Uani 1 1 d . . . . .
CA_29 C 0.6556(6) 0.5285(6) 0.2879(3) 0.055(2) Uani 1 1 d . . . . .
HAA_29 H 0.642454 0.470620 0.290672 0.066 Uiso 1 1 calc R . . . .
HAB_29 H 0.709502 0.532028 0.297111 0.066 Uiso 1 1 calc R . . . .
NT_29 N 0.5922(5) 0.5652(6) 0.3109(2) 0.0617(19) Uani 1 1 d . . . . .
CB_29 C 0.5054(6) 0.5567(6) 0.3073(3) 0.061(2) Uani 1 1 d . . . . .
HBA_29 H 0.499478 0.568787 0.280421 0.073 Uiso 1 1 calc R . . . .
HBB_29 H 0.472529 0.597555 0.319322 0.073 Uiso 1 1 calc R . . . .
CG_29 C 0.4676(6) 0.4727(7) 0.3243(3) 0.063(2) Uani 1 1 d . . . . .
HG_29 H 0.491638 0.450452 0.347588 0.075 Uiso 1 1 calc R . . . .
CD_29 C 0.3726(8) 0.4808(8) 0.3338(4) 0.088(3) Uani 1 1 d . . . . .
HDA_29 H 0.359282 0.497646 0.358018 0.132 Uiso 1 1 calc GR . . . .
HDB_29 H 0.346460 0.428660 0.334916 0.132 Uiso 1 1 calc GR . . . .
HDC_29 H 0.351513 0.521244 0.314533 0.132 Uiso 1 1 calc DGR . . . .
N_29 N 0.4851(5) 0.4180(6) 0.2987(2) 0.0575(18) Uani 1 1 d . . . . .
H_29 H 0.476917 0.435598 0.275457 0.069 Uiso 1 1 calc R . . . .
S1_29 S 0.6150(3) 0.6257(3) 0.33752(12) 0.0682(6) Uani 1 1 d . . . . .
O2_29 O 0.7033(5) 0.6182(6) 0.3386(2) 0.085(2) Uani 1 1 d . . . . .
O3_29 O 0.5574(5) 0.6114(6) 0.3714(2) 0.080(2) Uani 1 1 d . . . . .
C4_29 C 0.5959(6) 0.7250(7) 0.3148(3) 0.064(2) Uani 1 1 d . . . . .
C5_29 C 0.6515(7) 0.7619(8) 0.2848(3) 0.071(3) Uani 1 1 d . . . . .
H5_29 H 0.700696 0.734332 0.276572 0.086 Uiso 1 1 calc R . . . .
C6_29 C 0.6350(7) 0.8388(9) 0.2670(3) 0.076(3) Uani 1 1 d . . . . .
H6_29 H 0.672845 0.864016 0.246306 0.091 Uiso 1 1 calc R . . . .
C7_29 C 0.5651(9) 0.8793(8) 0.2787(3) 0.081(3) Uani 1 1 d . . . . .
C8_29 C 0.5090(8) 0.8442(8) 0.3091(3) 0.080(3) Uani 1 1 d . . . . .
H8_29 H 0.460390 0.872327 0.317444 0.097 Uiso 1 1 calc DR . . . .
C9_29 C 0.5266(6) 0.7652(7) 0.3270(3) 0.068(3) Uani 1 1 d . . . . .
H9_29 H 0.489373 0.739778 0.347977 0.082 Uiso 1 1 calc DR . . . .
Cl10_29 Cl 0.5478(4) 0.9775(3) 0.25664(15) 0.1102(12) Uani 1 1 d . . . . .
O_30 O 0.6336(4) 0.6339(5) 0.14521(19) 0.0556(14) Uani 1 1 d . . . . .
C_30 C 0.6445(6) 0.5708(7) 0.1670(3) 0.057(2) Uani 1 1 d . . . . .
CA_30 C 0.7255(5) 0.5528(6) 0.1833(3) 0.053(2) Uani 1 1 d . . . . .
HA_30 H 0.758490 0.603669 0.178665 0.064 Uiso 1 1 calc R . . . .
N_30 N 0.7076(4) 0.5227(5) 0.2241(2) 0.0499(16) Uani 1 1 d . . . . .
H_30 H 0.725645 0.474546 0.233562 0.060 Uiso 1 1 calc R . . . .
CB_30 C 0.7768(6) 0.4898(7) 0.1655(3) 0.064(2) Uani 1 1 d . . . . .
HBA_30 H 0.745662 0.439113 0.170720 0.096 Uiso 1 1 calc GR . . . .
HBB_30 H 0.829358 0.480778 0.175897 0.096 Uiso 1 1 calc GR . . . .
HBC_30 H 0.788508 0.508632 0.138512 0.096 Uiso 1 1 calc GR . . . .
O_31 O 0.4393(5) 0.4729(5) 0.2267(2) 0.0731(19) Uani 1 1 d . . . . .
C_31 C 0.4407(6) 0.5228(7) 0.1968(3) 0.056(2) Uani 1 1 d . . . . .
CA_31 C 0.5067(6) 0.5170(7) 0.1638(3) 0.058(2) Uani 1 1 d . . . . .
HA_31 H 0.504650 0.566331 0.144157 0.070 Uiso 1 1 calc R . . . .
N_31 N 0.5878(5) 0.5109(6) 0.1768(2) 0.062(2) Uani 1 1 d . . . . .
H_31 H 0.600355 0.466298 0.191659 0.075 Uiso 1 1 calc R . . . .
CB_31 C 0.4950(6) 0.4412(7) 0.1474(3) 0.068(3) Uani 1 1 d D . . . .
HBA_31 H 0.541684 0.436731 0.127364 0.082 Uiso 1 1 calc R . . . .
HBB_31 H 0.495964 0.392532 0.167120 0.082 Uiso 1 1 calc R . . . .
CG_31 C 0.4147(7) 0.4448(8) 0.1320(4) 0.083(3) Uani 1 1 d D . . . .
CD1_31 C 0.4028(9) 0.4983(9) 0.1001(4) 0.091(4) Uani 1 1 d . . . . .
HD1_31 H 0.446725 0.533993 0.088150 0.110 Uiso 1 1 calc R . . . .
CE1_31 C 0.3302(12) 0.5021(13) 0.0849(5) 0.117(6) Uani 1 1 d . . . . .
HE1_31 H 0.323536 0.539987 0.062946 0.140 Uiso 1 1 calc R . . . .
CZ_31 C 0.2692(15) 0.4515(18) 0.1017(8) 0.146(9) Uani 1 1 d . . . . .
HZ_31 H 0.218821 0.453711 0.091240 0.175 Uiso 1 1 calc R . . . .
CE2_31 C 0.2767(10) 0.3927(13) 0.1356(8) 0.142(9) Uani 1 1 d . . . . .
HE2_31 H 0.232137 0.357294 0.146889 0.170 Uiso 1 1 calc R . . . .
CD2_31 C 0.3506(8) 0.3896(9) 0.1510(6) 0.107(5) Uani 1 1 d . . . . .
HD2_31 H 0.358026 0.352455 0.173074 0.128 Uiso 1 1 calc R . . . .
ND_32 N 0.3847(6) 0.5812(6) 0.1921(3) 0.065(2) Uani 1 1 d . . . . .
HDA_32 H 0.344528 0.586000 0.210370 0.078 Uiso 1 1 calc R . . . .
HDB_32 H 0.387700 0.615217 0.170760 0.078 Uiso 1 1 calc R . . . .
O_33 O 0.8687(5) -0.1966(5) 0.7750(2) 0.078(2) Uani 1 1 d . . . . .
C_33 C 0.8895(7) -0.2514(8) 0.7999(3) 0.070(3) Uani 1 1 d . . . . .
CA_33 C 0.9640(8) -0.2395(8) 0.8190(4) 0.084(3) Uani 1 1 d . . . . .
HAA_33 H 1.009843 -0.215580 0.800188 0.126 Uiso 1 1 calc GR . . . .
HAB_33 H 0.981851 -0.291777 0.832125 0.126 Uiso 1 1 calc GR . . . .
HAC_33 H 0.948453 -0.203435 0.836843 0.126 Uiso 1 1 calc GR . . . .
O_34 O 0.6509(5) -0.2599(6) 0.7850(2) 0.080(2) Uani 1 1 d . . . . .
C_34 C 0.7016(6) -0.2860(6) 0.8072(3) 0.062(2) Uani 1 1 d . . . . .
CA_34 C 0.7770(7) -0.3351(8) 0.7935(3) 0.074(3) Uani 1 1 d . . . . .
HA_34 H 0.790646 -0.316891 0.765906 0.089 Uiso 1 1 calc R . . . .
N_34 N 0.8485(6) -0.3201(6) 0.8101(2) 0.066(2) Uani 1 1 d . . . . .
H_34 H 0.865394 -0.357703 0.827470 0.080 Uiso 1 1 calc R . . . .
CB_34 C 0.7568(9) -0.4242(8) 0.8007(3) 0.084(3) Uani 1 1 d . . . . .
HBA_34 H 0.745293 -0.444211 0.827652 0.126 Uiso 1 1 calc GR . . . .
HBB_34 H 0.804385 -0.453813 0.790003 0.126 Uiso 1 1 calc GR . . . .
HBC_34 H 0.707780 -0.432295 0.789149 0.126 Uiso 1 1 calc GR . . . .
O_35 O 0.7073(5) -0.1778(5) 0.8960(2) 0.0758(19) Uani 1 1 d . . . . .
C_35 C 0.6562(6) -0.1654(7) 0.8738(3) 0.061(2) Uani 1 1 d . . . . .
CA_35 C 0.6221(7) -0.2335(6) 0.8593(3) 0.061(2) Uani 1 1 d . . . . .
HA_35 H 0.585366 -0.210810 0.840229 0.074 Uiso 1 1 calc R . . . .
N_35 N 0.6927(5) -0.2760(6) 0.8416(2) 0.0623(19) Uani 1 1 d . . . . .
H_35 H 0.731383 -0.296096 0.855257 0.075 Uiso 1 1 calc R . . . .
CB_35 C 0.5712(7) -0.2921(6) 0.8913(3) 0.067(2) Uani 1 1 d D . . . .
HBA_35 H 0.550600 -0.336734 0.881082 0.080 Uiso 1 1 calc R . . . .
HBB_35 H 0.608243 -0.315720 0.909684 0.080 Uiso 1 1 calc R . . . .
CG_35 C 0.4974(7) -0.2514(6) 0.9111(3) 0.066(2) Uani 1 1 d D . . . .
CD1_35 C 0.4328(8) -0.2202(10) 0.8915(4) 0.092(4) Uani 1 1 d . . . . .
HD1_35 H 0.434675 -0.224964 0.866133 0.110 Uiso 1 1 calc R . . . .
CE1_35 C 0.3651(8) -0.1817(10) 0.9091(5) 0.101(4) Uani 1 1 d . . . . .
HE1_35 H 0.323004 -0.156406 0.895454 0.122 Uiso 1 1 calc R . . . .
CZ_35 C 0.3601(9) -0.1811(8) 0.9480(4) 0.094(4) Uani 1 1 d . . . . .
HZ_35 H 0.311405 -0.162637 0.961621 0.113 Uiso 1 1 calc R . . . .
CE2_35 C 0.4263(9) -0.2073(10) 0.9645(4) 0.097(4) Uani 1 1 d . . . . .
HE2_35 H 0.426776 -0.201333 0.989577 0.117 Uiso 1 1 calc R . . . .
CD2_35 C 0.4928(9) -0.2422(9) 0.9469(4) 0.092(4) Uani 1 1 d . . . . .
HD2_35 H 0.537842 -0.260785 0.960152 0.110 Uiso 1 1 calc R . . . .
O_36 O 0.6982(5) 0.0322(5) 0.7468(2) 0.0713(18) Uani 1 1 d . . . . .
C_36 C 0.7379(6) -0.0289(7) 0.7594(3) 0.065(2) Uani 1 1 d . . . . .
CA_36 C 0.7753(7) -0.0375(8) 0.7946(3) 0.072(3) Uani 1 1 d . . . . .
HAA_36 H 0.752477 -0.086648 0.811765 0.087 Uiso 1 1 calc R . . . .
HAB_36 H 0.836126 -0.045668 0.788725 0.087 Uiso 1 1 calc R . . . .
NT_36 N 0.7616(6) 0.0295(6) 0.8139(3) 0.075(2) Uani 1 1 d . . . . .
CB_36 C 0.6804(7) 0.0431(7) 0.8338(3) 0.068(2) Uani 1 1 d . . . . .
HBA_36 H 0.638286 0.042015 0.816941 0.082 Uiso 1 1 calc R . . . .
HBB_36 H 0.679326 0.097824 0.839915 0.082 Uiso 1 1 calc R . . . .
CG_36 C 0.6549(7) -0.0179(7) 0.8699(3) 0.066(2) Uani 1 1 d . . . . .
HG_36 H 0.704545 -0.030144 0.883319 0.080 Uiso 1 1 calc R . . . .
CT_36 C 0.5860(9) 0.0154(8) 0.8953(4) 0.085(3) Uani 1 1 d . . . . .
HTA_36 H 0.606623 0.062196 0.903509 0.127 Uiso 1 1 calc GR . . . .
HTB_36 H 0.568007 -0.026280 0.917139 0.127 Uiso 1 1 calc GR . . . .
HTC_36 H 0.538700 0.031988 0.881772 0.127 Uiso 1 1 calc GR . . . .
N_36 N 0.6279(5) -0.0926(6) 0.8605(3) 0.064(2) Uani 1 1 d . . . . .
H_36 H 0.590729 -0.088939 0.845066 0.076 Uiso 1 1 calc R . . . .
S1_36 S 0.8274(3) 0.1049(4) 0.80452(15) 0.0956(10) Uani 1 1 d . . . . .
O2_36 O 0.8356(8) 0.1296(7) 0.8383(3) 0.118(3) Uani 1 1 d . . . . .
O3_36 O 0.8996(6) 0.0783(8) 0.7833(3) 0.118(3) Uani 1 1 d . . . . .
C4_36 C 0.7825(8) 0.1879(9) 0.7758(4) 0.090(4) Uani 1 1 d . . . . .
C5_36 C 0.7930(10) 0.1919(11) 0.7368(4) 0.109(5) Uani 1 1 d . . . . .
H5_36 H 0.821799 0.150995 0.725410 0.131 Uiso 1 1 calc R . . . .
C6_36 C 0.7589(11) 0.2589(13) 0.7160(5) 0.116(6) Uani 1 1 d . . . . .
H6_36 H 0.764896 0.264414 0.689626 0.139 Uiso 1 1 calc R . . . .
C7_36 C 0.7175(10) 0.3163(12) 0.7324(5) 0.111(5) Uani 1 1 d . . . . .
C8_36 C 0.7082(9) 0.3125(11) 0.7705(5) 0.104(4) Uani 1 1 d . . . . .
H8_36 H 0.679496 0.353803 0.781680 0.125 Uiso 1 1 calc R . . . .
C9_36 C 0.7422(8) 0.2465(10) 0.7920(5) 0.094(4) Uani 1 1 d . . . . .
H9_36 H 0.737131 0.242587 0.818271 0.112 Uiso 1 1 calc R . . . .
Cl10_36 Cl 0.6766(4) 0.3999(4) 0.70490(18) 0.152(2) Uani 1 1 d . . . . .
O_37 O 0.5938(5) -0.0393(5) 0.6840(2) 0.0694(17) Uani 1 1 d . . . . .
C_37 C 0.6261(7) -0.0831(7) 0.7093(3) 0.063(2) Uani 1 1 d . . . . .
CA_37 C 0.7196(7) -0.0919(7) 0.7062(3) 0.070(3) Uani 1 1 d . . . . .
HA_37 H 0.744930 -0.044222 0.688112 0.084 Uiso 1 1 calc R . . . .
N_37 N 0.7481(6) -0.0925(6) 0.7420(3) 0.070(2) Uani 1 1 d . . . . .
H_37 H 0.772856 -0.136184 0.752561 0.084 Uiso 1 1 calc R . . . .
CB_37 C 0.7484(9) -0.1681(8) 0.6909(3) 0.084(3) Uani 1 1 d . . . . .
HBA_37 H 0.718865 -0.214960 0.706560 0.126 Uiso 1 1 calc GR . . . .
HBB_37 H 0.808467 -0.175477 0.691170 0.126 Uiso 1 1 calc GR . . . .
HBC_37 H 0.736163 -0.162617 0.665311 0.126 Uiso 1 1 calc GR . . . .
O_38 O 0.5069(5) -0.0849(6) 0.8066(2) 0.081(2) Uani 1 1 d . . . . .
C_38 C 0.4699(7) -0.0730(8) 0.7794(3) 0.074(3) Uani 1 1 d . . . . .
CA_38 C 0.4919(7) -0.1219(9) 0.7473(3) 0.082(3) Uani 1 1 d . . . . .
HA_38 H 0.470350 -0.091490 0.724597 0.099 Uiso 1 1 calc R . . . .
N_38 N 0.5811(6) -0.1269(6) 0.7394(2) 0.069(2) Uani 1 1 d . . . . .
H_38 H 0.607712 -0.160432 0.755048 0.082 Uiso 1 1 calc R . . . .
CB_38 C 0.4487(9) -0.2051(9) 0.7584(4) 0.099(4) Uani 1 1 d D U . . .
HBAA_38 H 0.387578 -0.196699 0.762255 0.119 Uiso 0.622(10) 1 calc R . P D 1
HBAB_38 H 0.465109 -0.233325 0.782323 0.119 Uiso 0.622(10) 1 calc R . P D 1
HBBC_38 H 0.465942 -0.237147 0.781423 0.119 Uiso 0.378(10) 1 calc R . P D 2
HBBD_38 H 0.458793 -0.236654 0.738048 0.119 Uiso 0.378(10) 1 calc R . P D 2
CG_38 C 0.4719(9) -0.2622(9) 0.7272(3) 0.088(5) Uani 0.622(10) 1 d D U P D 1
CD1_38 C 0.5389(9) -0.3151(10) 0.7238(4) 0.103(6) Uani 0.622(10) 1 d G U P D 1
HD1_38 H 0.576134 -0.323316 0.741775 0.123 Uiso 0.622(10) 1 calc R . P D 1
CE1_38 C 0.5514(10) -0.3560(10) 0.6940(5) 0.120(7) Uani 0.622(10) 1 d G U P D 1
HE1_38 H 0.597165 -0.392106 0.691634 0.144 Uiso 0.622(10) 1 calc R . P D 1
CZ_38 C 0.4968(12) -0.3440(10) 0.6676(4) 0.118(7) Uani 0.622(10) 1 d G U P D 1
HZ_38 H 0.505375 -0.371881 0.647238 0.141 Uiso 0.622(10) 1 calc R . P D 1
CE2_38 C 0.4298(11) -0.2911(11) 0.6710(4) 0.120(7) Uani 0.622(10) 1 d G U P D 1
HE2_38 H 0.392553 -0.282866 0.652982 0.144 Uiso 0.622(10) 1 calc R . P D 1
CD2_38 C 0.4173(8) -0.2502(9) 0.7008(4) 0.100(6) Uani 0.622(10) 1 d G U P D 1
HD2_38 H 0.371520 -0.214075 0.703122 0.120 Uiso 0.622(10) 1 calc R . P D 1
C213_38 C 0.2229(11) -0.1144(13) 0.7443(5) 0.101(11) Uiso 0.378(10) 1 d . . P D 2
H213_38 H 0.194318 -0.086554 0.724852 0.121 Uiso 0.378(10) 1 calc R . P D 2
C215_38 C 0.1804(8) -0.1369(13) 0.7801(5) 0.073(7) Uiso 0.378(10) 1 d G . P D 2
H215_38 H 0.122880 -0.124400 0.785228 0.088 Uiso 0.378(10) 1 calc R . P D 2
C212_38 C 0.2222(11) -0.1776(13) 0.8085(4) 0.079(8) Uiso 0.378(10) 1 d G . P D 2
H212_38 H 0.193208 -0.192977 0.833015 0.094 Uiso 0.378(10) 1 calc R . P D 2
C211_38 C 0.3064(11) -0.1959(13) 0.8010(5) 0.089(9) Uiso 0.378(10) 1 d G . P D 2
H211_38 H 0.334975 -0.223708 0.820426 0.107 Uiso 0.378(10) 1 calc R . P D 2
C210_38 C 0.3489(8) -0.1734(13) 0.7652(5) 0.075(8) Uiso 0.378(10) 1 d DG . P D 2
C214_38 C 0.3071(11) -0.1327(13) 0.7368(4) 0.070(7) Uiso 0.378(10) 1 d G . P D 2
H214_38 H 0.336088 -0.117286 0.712263 0.084 Uiso 0.378(10) 1 calc R . P D 2
O_39 O 0.4883(5) 0.2251(6) 0.7160(2) 0.076(2) Uani 1 1 d . . . . .
C_39 C 0.5393(6) 0.1722(8) 0.7251(3) 0.069(3) Uani 1 1 d . . . . .
CA_39 C 0.5416(6) 0.1325(9) 0.7661(3) 0.079(3) Uani 1 1 d . . . . .
HAA_39 H 0.550297 0.073713 0.767414 0.095 Uiso 1 1 calc R . . . .
HAB_39 H 0.590282 0.153694 0.774564 0.095 Uiso 1 1 calc R . . . .
NT_39 N 0.4676(6) 0.1451(8) 0.7916(3) 0.093(3) Uani 1 1 d . . . . .
CB_39 C 0.3862(7) 0.1186(10) 0.7863(4) 0.100(5) Uani 1 1 d . . . . .
HBA_39 H 0.381789 0.129257 0.759283 0.120 Uiso 1 1 calc R . . . .
HBB_39 H 0.342207 0.150374 0.798713 0.120 Uiso 1 1 calc R . . . .
CG_39 C 0.3720(8) 0.0297(11) 0.8017(4) 0.099(4) Uani 1 1 d . . . . .
HG_39 H 0.400908 0.014850 0.824251 0.119 Uiso 1 1 calc R . . . .
CD_39 C 0.2805(10) 0.0134(13) 0.8137(6) 0.147(8) Uani 1 1 d . . . . .
HDA_39 H 0.264012 0.026013 0.838615 0.220 Uiso 1 1 calc GR . . . .
HDB_39 H 0.269434 -0.043648 0.814251 0.220 Uiso 1 1 calc GR . . . .
HDC_39 H 0.248457 0.047153 0.795978 0.220 Uiso 1 1 calc GR . . . .
N_39 N 0.4095(6) -0.0182(8) 0.7739(3) 0.096(4) Uani 1 1 d . . . . .
H_39 H 0.390912 -0.010200 0.752190 0.115 Uiso 1 1 calc R . . . .
S1_39 S 0.4685(3) 0.2090(4) 0.81821(13) 0.1054(13) Uani 1 1 d . . . . .
O2_39 O 0.5536(6) 0.2217(8) 0.8222(3) 0.109(3) Uani 1 1 d . . . . .
O3_39 O 0.4089(6) 0.1831(9) 0.8506(3) 0.128(4) Uani 1 1 d . . . . .
C4_39 C 0.4302(8) 0.2975(12) 0.7948(4) 0.104(5) Uani 1 1 d . . . . .
C5_39 C 0.3454(8) 0.3131(12) 0.7996(4) 0.104(5) Uani 1 1 d . . . . .
H5_39 H 0.308182 0.276554 0.816493 0.125 Uiso 1 1 calc R . . . .
C6_39 C 0.3160(9) 0.3826(12) 0.7794(4) 0.106(5) Uani 1 1 d . . . . .
H6_39 H 0.258108 0.394781 0.783016 0.128 Uiso 1 1 calc R . . . .
C7_39 C 0.3669(9) 0.4329(10) 0.7551(4) 0.096(4) Uani 1 1 d . . . . .
C8_39 C 0.4529(11) 0.4181(13) 0.7499(4) 0.119(5) Uani 1 1 d . . . . .
H8_39 H 0.488956 0.455107 0.732666 0.143 Uiso 1 1 calc R . . . .
C9_39 C 0.4851(10) 0.3492(11) 0.7699(4) 0.103(4) Uani 1 1 d . . . . .
H9_39 H 0.543200 0.337855 0.766627 0.124 Uiso 1 1 calc R . . . .
Cl10_39 Cl 0.3301(4) 0.5196(4) 0.72898(15) 0.1356(17) Uani 1 1 d . . . . .
O_40 O 0.5039(5) 0.2265(5) 0.6224(2) 0.0756(19) Uani 1 1 d . . . . .
C_40 C 0.5331(7) 0.1697(7) 0.6442(3) 0.067(3) Uani 1 1 d . . . . .
CA_40 C 0.6077(7) 0.1822(7) 0.6615(3) 0.070(3) Uani 1 1 d . . . . .
HA_40 H 0.615709 0.241518 0.659185 0.084 Uiso 1 1 calc R . . . .
N_40 N 0.5976(6) 0.1456(6) 0.7010(3) 0.067(2) Uani 1 1 d . . . . .
H_40 H 0.630542 0.105587 0.708968 0.081 Uiso 1 1 calc R . . . .
CB_40 C 0.6851(7) 0.1476(7) 0.6406(3) 0.076(3) Uani 1 1 d . . . . .
HBA_40 H 0.680697 0.088702 0.644466 0.114 Uiso 1 1 calc GR . . . .
HBB_40 H 0.735004 0.161903 0.650036 0.114 Uiso 1 1 calc GR . . . .
HBC_40 H 0.689131 0.170053 0.613883 0.114 Uiso 1 1 calc GR . . . .
O_41 O 0.3521(6) 0.0429(6) 0.7000(2) 0.091(2) Uani 1 1 d . . . . .
C_41 C 0.3505(7) 0.0741(8) 0.6671(3) 0.072(3) Uani 1 1 d . . . . .
CA_41 C 0.4266(7) 0.0738(7) 0.6384(3) 0.067(2) Uani 1 1 d . . . . .
HA_41 H 0.417884 0.114204 0.615661 0.081 Uiso 1 1 calc R . . . .
N_41 N 0.4999(6) 0.0960(6) 0.6519(2) 0.0640(19) Uani 1 1 d . . . . .
H_41 H 0.524806 0.058022 0.666351 0.077 Uiso 1 1 calc R . . . .
CB_41 C 0.4361(7) -0.0100(8) 0.6277(3) 0.074(3) Uani 1 1 d D . . . .
HBA_41 H 0.455856 -0.048676 0.648381 0.089 Uiso 1 1 calc R . . . .
HBB_41 H 0.380901 -0.028470 0.624213 0.089 Uiso 1 1 calc R . . . .
CG_41 C 0.4962(8) -0.0103(7) 0.5925(3) 0.074(3) Uani 1 1 d D . . . .
CD1_41 C 0.4686(9) 0.0248(8) 0.5583(3) 0.082(3) Uani 1 1 d . . . . .
HD1_41 H 0.413906 0.046548 0.557624 0.099 Uiso 1 1 calc R . . . .
CE1_41 C 0.5236(8) 0.0263(9) 0.5259(3) 0.085(3) Uani 1 1 d . . . . .
HE1_41 H 0.506887 0.051279 0.502748 0.102 Uiso 1 1 calc R . . . .
CZ_41 C 0.6026(9) -0.0075(9) 0.5261(4) 0.092(4) Uani 1 1 d . . . . .
HZ_41 H 0.638585 -0.007991 0.503365 0.110 Uiso 1 1 calc R . . . .
CE2_41 C 0.6277(8) -0.0396(9) 0.5591(3) 0.083(3) Uani 1 1 d . . . . .
HE2_41 H 0.681755 -0.062805 0.559586 0.100 Uiso 1 1 calc R . . . .
CD2_41 C 0.5743(8) -0.0392(8) 0.5928(3) 0.079(3) Uani 1 1 d . . . . .
HD2_41 H 0.593760 -0.059521 0.615864 0.095 Uiso 1 1 calc R . . . .
O_42 O 0.2557(4) 0.3660(5) 0.6684(2) 0.0642(17) Uani 1 1 d . . . . .
C_42 C 0.3118(6) 0.3234(7) 0.6805(2) 0.062(2) Uani 1 1 d . . . . .
CA_42 C 0.2965(6) 0.2440(7) 0.7076(3) 0.065(3) Uani 1 1 d . . . . .
HAA_42 H 0.335554 0.202788 0.699069 0.078 Uiso 1 1 calc R . . . .
HAB_42 H 0.308593 0.250907 0.732425 0.078 Uiso 1 1 calc R . . . .
NT_42 N 0.2112(6) 0.2147(6) 0.7115(2) 0.071(2) Uani 1 1 d . . . . .
CB_42 C 0.1775(7) 0.1937(7) 0.6808(3) 0.070(3) Uani 1 1 d . . . . .
HBA_42 H 0.197146 0.233337 0.657999 0.085 Uiso 1 1 calc R . . . .
HBB_42 H 0.116027 0.198164 0.685527 0.085 Uiso 1 1 calc R . . . .
CG_42 C 0.2002(7) 0.1108(8) 0.6737(4) 0.083(3) Uani 1 1 d . . . . .
HG_42 H 0.197832 0.073212 0.698249 0.099 Uiso 1 1 calc R . . . .
CD_42 C 0.1403(10) 0.0809(12) 0.6512(5) 0.120(5) Uani 1 1 d . . . . .
HDA_42 H 0.085434 0.071733 0.666343 0.180 Uiso 1 1 calc GR . . . .
HDB_42 H 0.161451 0.030177 0.643916 0.180 Uiso 1 1 calc GR . . . .
HDC_42 H 0.135315 0.121352 0.628756 0.180 Uiso 1 1 calc GR . . . .
N_42 N 0.2832(6) 0.1086(6) 0.6539(3) 0.072(2) Uani 1 1 d . . . . .
H_42 H 0.290305 0.132812 0.630326 0.087 Uiso 1 1 calc R . . . .
S1_42 S 0.1484(3) 0.2154(3) 0.74978(12) 0.0834(9) Uani 1 1 d . . . . .
O2_42 O 0.0990(6) 0.1432(7) 0.7563(3) 0.116(4) Uani 1 1 d . . . . .
O3_42 O 0.1970(5) 0.2292(8) 0.7769(2) 0.103(3) Uani 1 1 d . . . . .
C4_42 C 0.0794(6) 0.2991(9) 0.7400(3) 0.079(3) Uani 1 1 d . . . . .
C5_42 C 0.1106(7) 0.3767(9) 0.7325(3) 0.075(3) Uani 1 1 d . . . . .
H5_42 H 0.167973 0.385022 0.732988 0.091 Uiso 1 1 calc R . . . .
C6_42 C 0.0595(7) 0.4413(9) 0.7242(3) 0.076(3) Uani 1 1 d . . . . .
H6_42 H 0.079978 0.494983 0.718528 0.091 Uiso 1 1 calc R . . . .
C7_42 C -0.0268(8) 0.4244(10) 0.7245(3) 0.083(3) Uani 1 1 d . . . . .
C8_42 C -0.0576(8) 0.3486(11) 0.7335(4) 0.094(4) Uani 1 1 d . . . . .
H8_42 H -0.115729 0.340104 0.735278 0.112 Uiso 1 1 calc R . . . .
C9_42 C -0.0042(7) 0.2831(9) 0.7402(3) 0.080(3) Uani 1 1 d . . . . .
H9_42 H -0.024031 0.229325 0.744723 0.096 Uiso 1 1 calc R . . . .
Cl10_42 Cl -0.0923(3) 0.5061(4) 0.71459(16) 0.1228(14) Uani 1 1 d . . . . .
O_43 O 0.3538(5) 0.4816(5) 0.5915(2) 0.081(2) Uani 1 1 d . . . . .
C_43 C 0.3844(7) 0.4191(8) 0.6077(3) 0.074(3) Uani 1 1 d . . . . .
CA_43 C 0.4168(7) 0.4169(7) 0.6448(3) 0.066(2) Uani 1 1 d . . . . .
HA_43 H 0.391456 0.463303 0.655913 0.079 Uiso 1 1 calc R . . . .
N_43 N 0.3937(5) 0.3435(6) 0.6706(2) 0.064(2) Uani 1 1 d . . . . .
H_43 H 0.432403 0.311623 0.680028 0.076 Uiso 1 1 calc R . . . .
CB_43 C 0.5097(7) 0.4262(8) 0.6387(4) 0.086(3) Uani 1 1 d . . . . .
HBA_43 H 0.535337 0.385665 0.624653 0.129 Uiso 1 1 calc GR . . . .
HBB_43 H 0.530097 0.418531 0.662926 0.129 Uiso 1 1 calc GR . . . .
HBC_43 H 0.524488 0.480294 0.624698 0.129 Uiso 1 1 calc GR . . . .
O_44 O 0.2935(7) 0.2209(6) 0.5806(2) 0.095(3) Uani 1 1 d . . . . .
C_44 C 0.2928(8) 0.2912(8) 0.5650(3) 0.076(3) Uani 1 1 d . . . . .
CA_44 C 0.3712(8) 0.3427(8) 0.5586(3) 0.082(3) Uani 1 1 d . . . . .
HA_44 H 0.357833 0.397760 0.545210 0.099 Uiso 1 1 calc R . . . .
N_44 N 0.3936(6) 0.3505(6) 0.5941(2) 0.075(2) Uani 1 1 d . . . . .
H_44 H 0.414520 0.308074 0.607573 0.090 Uiso 1 1 calc R . . . .
CB_44 C 0.4457(9) 0.3093(10) 0.5353(3) 0.103(5) Uani 1 1 d D . . . .
HBA_44 H 0.495730 0.341481 0.535113 0.124 Uiso 1 1 calc R . . . .
HBB_44 H 0.456659 0.252958 0.547063 0.124 Uiso 1 1 calc R . . . .
CG_44 C 0.4318(9) 0.3110(11) 0.4964(3) 0.102(5) Uani 1 1 d D . . . .
CD1_44 C 0.4445(12) 0.3836(13) 0.4709(4) 0.133(7) Uani 1 1 d . . . . .
HD1_44 H 0.464183 0.429209 0.478781 0.160 Uiso 1 1 calc R . . . .
CE1_44 C 0.4293(17) 0.3905(15) 0.4348(5) 0.156(9) Uani 1 1 d . . . . .
HE1_44 H 0.436747 0.440942 0.418277 0.187 Uiso 1 1 calc R . . . .
CZ_44 C 0.4040(13) 0.3267(14) 0.4227(4) 0.130(6) Uani 1 1 d . . . . .
HZ_44 H 0.395105 0.331412 0.397512 0.156 Uiso 1 1 calc R . . . .
CD2_44 C 0.3906(12) 0.2528(12) 0.4474(4) 0.121(6) Uani 1 1 d . . . . .
HD2_44 H 0.372187 0.206770 0.439514 0.145 Uiso 1 1 calc DR . . . .
CE2_44 C 0.4056(12) 0.2492(11) 0.4848(4) 0.118(6) Uani 1 1 d . . . . .
HE2_44 H 0.396250 0.199721 0.501919 0.142 Uiso 1 1 calc DR . . . .
O_45 O 0.0398(5) 0.4995(5) 0.6027(2) 0.0727(18) Uani 1 1 d . . . . .
C_45 C 0.0922(7) 0.4600(8) 0.6185(3) 0.067(3) Uani 1 1 d . . . . .
CA_45 C 0.0947(8) 0.3690(8) 0.6256(3) 0.077(3) Uani 1 1 d . . . . .
HAA_45 H 0.153406 0.351467 0.620597 0.093 Uiso 1 1 calc R . . . .
HAB_45 H 0.074883 0.349075 0.652327 0.093 Uiso 1 1 calc R . . . .
N_45 N 0.0464(7) 0.3312(7) 0.6040(3) 0.080(3) Uani 1 1 d . . . . .
CB_45 C 0.0742(8) 0.3408(8) 0.5639(3) 0.078(3) Uani 1 1 d . . . . .
HBA_45 H 0.092575 0.397205 0.554373 0.093 Uiso 1 1 calc R . . . .
HBB_45 H 0.026019 0.331785 0.551441 0.093 Uiso 1 1 calc R . . . .
CG_45 C 0.1429(11) 0.2858(10) 0.5531(4) 0.102(4) Uani 1 1 d . . . . .
HG_45 H 0.139355 0.234680 0.572017 0.123 Uiso 1 1 calc R . . . .
CD_45 C 0.1430(15) 0.2660(17) 0.5152(7) 0.186(12) Uani 1 1 d . . . . .
HDA_45 H 0.099763 0.225984 0.516348 0.279 Uiso 1 1 calc GR . . . .
HDB_45 H 0.197523 0.243994 0.506734 0.279 Uiso 1 1 calc GR . . . .
HDC_45 H 0.131651 0.315099 0.497674 0.279 Uiso 1 1 calc GR . . . .
N3_45 N 0.2254(8) 0.3271(7) 0.5526(3) 0.090(3) Uani 1 1 d . . . . .
H3_45 H 0.228746 0.379093 0.543275 0.108 Uiso 1 1 calc R . . . .
S1_45 S -0.0427(4) 0.2878(3) 0.62142(13) 0.1035(12) Uani 1 1 d . . . . .
O2_45 O -0.0433(9) 0.2670(7) 0.6611(2) 0.126(4) Uani 1 1 d . . . . .
O3_45 O -0.0524(9) 0.2263(7) 0.6006(3) 0.129(4) Uani 1 1 d . . . . .
C4_45 C -0.1194(9) 0.3601(9) 0.6129(4) 0.093(4) Uani 1 1 d . . . . .
C5_45 C -0.1694(11) 0.3550(11) 0.5852(4) 0.108(5) Uani 1 1 d . . . . .
H5_45 H -0.161843 0.312069 0.571688 0.130 Uiso 1 1 calc R . . . .
C6_45 C -0.2298(11) 0.4138(15) 0.5781(5) 0.129(6) Uani 1 1 d . . . . .
H6_45 H -0.265716 0.410479 0.560214 0.154 Uiso 1 1 calc R . . . .
C7_45 C -0.2371(11) 0.4790(12) 0.5978(6) 0.126(6) Uani 1 1 d . . . . .
C8_45 C -0.1886(12) 0.4828(12) 0.6259(5) 0.115(5) Uani 1 1 d . . . . .
H8_45 H -0.195267 0.525761 0.639441 0.138 Uiso 1 1 calc R . . . .
C9_45 C -0.1315(11) 0.4228(12) 0.6331(5) 0.113(5) Uani 1 1 d . . . . .
H9_45 H -0.098993 0.423784 0.652454 0.136 Uiso 1 1 calc R . . . .
Cl10_45 Cl -0.3075(4) 0.5585(5) 0.5860(2) 0.182(3) Uani 1 1 d . . . . .
O_46 O 0.1295(5) 0.6863(6) 0.5777(2) 0.077(2) Uani 1 1 d . . . . .
C_46 C 0.1689(6) 0.6252(7) 0.5873(3) 0.061(2) Uani 1 1 d . . . . .
CA_46 C 0.1558(7) 0.5826(8) 0.6287(3) 0.068(3) Uani 1 1 d . . . . .
HA_46 H 0.100703 0.600785 0.640458 0.082 Uiso 1 1 calc R . . . .
N_46 N 0.1526(6) 0.4933(6) 0.6318(2) 0.065(2) Uani 1 1 d . . . . .
H_46 H 0.190395 0.462418 0.642463 0.078 Uiso 1 1 calc R . . . .
CB_46 C 0.2216(7) 0.6057(8) 0.6494(3) 0.076(3) Uani 1 1 d . . . . .
HBA_46 H 0.276347 0.588867 0.638277 0.114 Uiso 1 1 calc GR . . . .
HBB_46 H 0.210567 0.578883 0.675604 0.114 Uiso 1 1 calc GR . . . .
HBC_46 H 0.220735 0.664310 0.647922 0.114 Uiso 1 1 calc GR . . . .
O_47 O 0.2115(7) 0.4904(6) 0.5142(2) 0.090(2) Uani 1 1 d . . . . .
C_47 C 0.2032(8) 0.5654(8) 0.5053(3) 0.074(3) Uani 1 1 d . . . . .
CA_47 C 0.2448(7) 0.6217(7) 0.5254(3) 0.065(2) Uani 1 1 d . . . . .
HA_47 H 0.221925 0.677609 0.519206 0.078 Uiso 1 1 calc R . . . .
N_47 N 0.2267(6) 0.5923(6) 0.5658(2) 0.066(2) Uani 1 1 d . . . . .
H_47 H 0.255524 0.551113 0.576039 0.079 Uiso 1 1 calc R . . . .
CB_47 C 0.3382(7) 0.6222(7) 0.5122(3) 0.072(3) Uani 1 1 d D . . . .
HBA_47 H 0.361305 0.568146 0.521061 0.086 Uiso 1 1 calc R . . . .
HBB_47 H 0.347639 0.632505 0.484639 0.086 Uiso 1 1 calc R . . . .
CG_47 C 0.3845(8) 0.6841(8) 0.5256(3) 0.075(3) Uani 1 1 d D . . . .
CD1_47 C 0.4368(11) 0.6635(11) 0.5523(4) 0.111(5) Uani 1 1 d . . . . .
HD1_47 H 0.443448 0.608081 0.562737 0.133 Uiso 1 1 calc R . . . .
CE1_47 C 0.4805(11) 0.7213(11) 0.5646(5) 0.111(5) Uani 1 1 d . . . . .
HE1_47 H 0.513643 0.706580 0.584087 0.134 Uiso 1 1 calc R . . . .
CZ_47 C 0.4732(10) 0.8009(11) 0.5472(4) 0.105(4) Uani 1 1 d . . . . .
HZ_47 H 0.503415 0.841057 0.554543 0.126 Uiso 1 1 calc R . . . .
CD2_47 C 0.4247(10) 0.8236(11) 0.5199(4) 0.105(4) Uani 1 1 d . . . . .
HD2_47 H 0.421330 0.878622 0.508308 0.126 Uiso 1 1 calc R . . . .
CE2_47 C 0.3800(10) 0.7650(9) 0.5093(4) 0.094(4) Uani 1 1 d . . . . .
HE2_47 H 0.345494 0.780750 0.490454 0.113 Uiso 1 1 calc R . . . .
N_48 N 0.1640(6) 0.6008(6) 0.4779(3) 0.077(2) Uani 1 1 d . . . . .
HA_48 H 0.141587 0.571539 0.464477 0.092 Uiso 1 1 calc DR . . . .
HB_48 H 0.160137 0.653744 0.472857 0.092 Uiso 1 1 calc R . . . .
N201_49 N 0.5663(15) -0.5498(15) 0.8324(9) 0.188(11) Uiso 0.75 1 d D U P E 1
C202_49 C 0.5163(14) -0.4998(14) 0.8300(7) 0.130(9) Uiso 0.75 1 d D U P E 1
C203_49 C 0.4514(15) -0.4393(16) 0.8245(9) 0.150(10) Uiso 0.75 1 d D U P E 1
H20A_49 H 0.451109 -0.420846 0.797738 0.225 Uiso 0.75 1 d R . P E 1
H20B_49 H 0.397019 -0.462366 0.835968 0.225 Uiso 0.75 1 d R . P E 1
H20C_49 H 0.462639 -0.393536 0.835968 0.225 Uiso 0.75 1 d R . P E 1
O11_50 O 0.573(3) -0.479(3) 0.7875(13) 0.128(14) Uiso 0.25 1 d D U P F 2
C12_50 C 0.537(4) -0.520(4) 0.8239(18) 0.14(2) Uiso 0.25 1 d D U P F 2
H12A_50 H 0.574340 -0.516289 0.842614 0.165 Uiso 0.25 1 calc R . P F 2
H12B_50 H 0.528069 -0.578103 0.823892 0.165 Uiso 0.25 1 calc R . P F 2
C13_50 C 0.456(3) -0.477(3) 0.8319(16) 0.097(15) Uiso 0.25 1 d D U P F 2
H13A_50 H 0.411809 -0.496900 0.819988 0.116 Uiso 0.25 1 calc R . P F 2
H13B_50 H 0.437445 -0.482842 0.859010 0.116 Uiso 0.25 1 calc R . P F 2
C14_50 C 0.478(4) -0.392(3) 0.8148(17) 0.13(2) Uiso 0.25 1 d D U P F 2
H14A_50 H 0.515868 -0.368535 0.828759 0.161 Uiso 0.25 1 calc R . P F 2
H14B_50 H 0.428543 -0.357155 0.811784 0.161 Uiso 0.25 1 calc R . P F 2
C15_50 C 0.522(4) -0.409(3) 0.7779(14) 0.13(2) Uiso 0.25 1 d D U P F 2
H15A_50 H 0.481466 -0.419417 0.761870 0.158 Uiso 0.25 1 calc R . P F 2
H15B_50 H 0.557399 -0.362688 0.764615 0.158 Uiso 0.25 1 calc R . P F 2
N201_51 N 1.1095(10) 0.4539(8) 0.2026(4) 0.147(6) Uani 1 1 d D U . . .
C202_51 C 1.1447(8) 0.5064(7) 0.1825(4) 0.104(5) Uani 1 1 d D U . . .
C203_51 C 1.1847(10) 0.5758(7) 0.1577(4) 0.108(5) Uani 1 1 d D U . . .
H20A_51 H 1.184094 0.570145 0.131800 0.161 Uiso 1 1 d R . . . .
H20B_51 H 1.154673 0.625145 0.162320 0.161 Uiso 1 1 d R . . . .
H20C_51 H 1.242394 0.578875 0.162320 0.161 Uiso 1 1 d R . . . .
N201_52 N 0.6709(6) 0.2460(10) -0.1000(4) 0.124(5) Uani 1 1 d D U . . .
C202_52 C 0.5994(6) 0.2409(10) -0.0951(5) 0.120(5) Uani 1 1 d D U . . .
C203_52 C 0.5103(6) 0.2271(15) -0.0874(7) 0.186(11) Uani 1 1 d D U . . .
H20A_52 H 0.486964 0.232126 -0.110838 0.279 Uiso 1 1 d R . . . .
H20B_52 H 0.500534 0.172376 -0.072968 0.279 Uiso 1 1 d R . . . .
H20C_52 H 0.483234 0.266326 -0.072968 0.279 Uiso 1 1 d R . . . .
N201_53 N 1.0121(11) -0.0925(6) 0.8714(4) 0.139(6) Uani 1 1 d D U . . .
C202_53 C 1.0275(9) -0.0285(6) 0.8550(3) 0.097(4) Uani 1 1 d D U . . .
C203_53 C 1.0511(10) 0.0524(6) 0.8358(4) 0.095(4) Uani 1 1 d D U . . .
H20A_53 H 1.057354 0.054054 0.808796 0.143 Uiso 1 1 d R . . . .
H20B_53 H 1.008274 0.091264 0.842676 0.143 Uiso 1 1 d R . . . .
H20C_53 H 1.104274 0.066144 0.842676 0.143 Uiso 1 1 d R . . . .
O11_54 O 0.3370(13) -0.3548(11) 0.4004(5) 0.197(7) Uani 1 1 d D U . . .
C12_54 C 0.2702(13) -0.3396(12) 0.3755(7) 0.147(7) Uani 1 1 d D U . . .
H12A_54 H 0.268713 -0.383188 0.361022 0.177 Uiso 1 1 calc R . . . .
H12B_54 H 0.214631 -0.334526 0.390114 0.177 Uiso 1 1 calc R . . . .
C13_54 C 0.2968(11) -0.2616(13) 0.3507(5) 0.137(6) Uani 1 1 d D U . . .
H13A_54 H 0.338191 -0.270894 0.329399 0.165 Uiso 1 1 calc R . . . .
H13B_54 H 0.248394 -0.232119 0.340991 0.165 Uiso 1 1 calc R . . . .
C14_54 C 0.3331(8) -0.2171(8) 0.3742(4) 0.094(4) Uani 1 1 d D U . . .
H14A_54 H 0.295627 -0.172345 0.380118 0.113 Uiso 1 1 calc R . . . .
H14B_54 H 0.387206 -0.194079 0.361343 0.113 Uiso 1 1 calc DR . . . .
C15_54 C 0.3448(11) -0.2733(9) 0.4083(4) 0.113(5) Uani 1 1 d D U . . .
H15A_54 H 0.302011 -0.264079 0.429125 0.135 Uiso 1 1 calc R . . . .
H15B_54 H 0.400557 -0.266122 0.415142 0.135 Uiso 1 1 calc R . . . .
O11_55 O 1.2632(7) 0.6030(8) 0.2569(4) 0.134(4) Uani 1 1 d D U . . .
C12_55 C 1.2017(10) 0.6532(13) 0.2594(6) 0.153(8) Uani 1 1 d D U . . .
H12A_55 H 1.209002 0.695072 0.236415 0.184 Uiso 1 1 calc R . . . .
H12B_55 H 1.206929 0.680547 0.280449 0.184 Uiso 1 1 calc R . . . .
C13_55 C 1.1148(10) 0.6229(13) 0.2646(6) 0.136(6) Uani 1 1 d D U . . .
H13A_55 H 1.075010 0.652793 0.280108 0.163 Uiso 1 1 calc R . . . .
H13B_55 H 1.094286 0.620947 0.240727 0.163 Uiso 1 1 calc R . . . .
C14_55 C 1.1368(15) 0.5424(17) 0.2846(10) 0.247(14) Uani 1 1 d D U . . .
H14A_55 H 1.097911 0.500974 0.281476 0.297 Uiso 1 1 calc R . . . .
H14B_55 H 1.134709 0.542554 0.311576 0.297 Uiso 1 1 calc R . . . .
C15_55 C 1.2232(15) 0.5257(15) 0.2676(11) 0.285(16) Uani 1 1 d D U . . .
H15A_55 H 1.252845 0.489365 0.285885 0.342 Uiso 1 1 calc DR . . . .
H15B_55 H 1.222320 0.500151 0.245595 0.342 Uiso 1 1 calc R . . . .
O11_56 O 1.290(3) -0.020(2) 0.2704(12) 0.249(18) Uiso 0.5 1 d D U P G 1
C12_56 C 1.253(4) -0.050(2) 0.2429(14) 0.180(19) Uiso 0.5 1 d D U P G 1
H12A_56 H 1.202674 -0.081194 0.254485 0.216 Uiso 0.5 1 calc R . P G 1
H12B_56 H 1.292988 -0.085403 0.230333 0.216 Uiso 0.5 1 calc R . P G 1
C13_56 C 1.232(2) 0.0215(19) 0.2154(9) 0.117(10) Uiso 0.5 1 d D U P G 1
H13A_56 H 1.261418 0.018964 0.190265 0.141 Uiso 0.5 1 calc R . P G 1
H13B_56 H 1.170873 0.022782 0.214259 0.141 Uiso 0.5 1 calc R . P G 1
C14_56 C 1.256(3) 0.0934(19) 0.2279(12) 0.153(14) Uiso 0.5 1 d D U P G 1
H14A_56 H 1.206434 0.121233 0.238619 0.184 Uiso 0.5 1 calc R . P G 1
H14B_56 H 1.286012 0.131381 0.206655 0.184 Uiso 0.5 1 calc R . P G 1
C15_56 C 1.312(4) 0.066(3) 0.2570(16) 0.145(17) Uiso 0.5 1 d D U P G 1
H15A_56 H 1.371774 0.071713 0.245998 0.174 Uiso 0.5 1 calc R . P G 1
H15B_56 H 1.301480 0.096917 0.277502 0.174 Uiso 0.5 1 calc R . P G 1
O11_57 O 1.3172(19) -0.0617(16) 0.2983(8) 0.151(9) Uiso 0.5 1 d D U P H 2
C12_57 C 1.325(2) 0.0243(16) 0.2919(8) 0.105(8) Uiso 0.5 1 d D U P H 2
H12A_57 H 1.383402 0.038914 0.293146 0.126 Uiso 0.5 1 calc R . P H 2
H12B_57 H 1.287915 0.046894 0.311148 0.126 Uiso 0.5 1 calc R . P H 2
C13_57 C 1.302(7) 0.058(3) 0.2532(19) 0.23(3) Uiso 0.5 1 d D U P H 2
H13A_57 H 1.352996 0.075526 0.235418 0.277 Uiso 0.5 1 calc R . P H 2
H13B_57 H 1.264859 0.105681 0.254276 0.277 Uiso 0.5 1 calc R . P H 2
C14_57 C 1.258(3) -0.009(3) 0.2408(12) 0.148(14) Uiso 0.5 1 d D U P H 2
H14A_57 H 1.196741 -0.002398 0.244846 0.178 Uiso 0.5 1 calc R . P H 2
H14B_57 H 1.276787 -0.011564 0.214280 0.178 Uiso 0.5 1 calc R . P H 2
C15_57 C 1.286(3) -0.084(2) 0.2665(12) 0.167(16) Uiso 0.5 1 d D U P H 2
H15A_57 H 1.238284 -0.120926 0.275485 0.201 Uiso 0.5 1 calc R . P H 2
H15B_57 H 1.330186 -0.112218 0.252436 0.201 Uiso 0.5 1 calc R . P H 2
O11_58 O 1.064(2) -0.4865(19) 0.4280(9) 0.191(13) Uiso 0.5 1 d D U P I 1
C12_58 C 1.107(2) -0.493(2) 0.3924(9) 0.146(13) Uiso 0.5 1 d D U P I 1
H12A_58 H 1.120236 -0.439200 0.377145 0.175 Uiso 0.5 1 calc R . P I 1
H12B_58 H 1.072639 -0.522383 0.379032 0.175 Uiso 0.5 1 calc R . P I 1
C13_58 C 1.186(2) -0.540(3) 0.3993(12) 0.172(16) Uiso 0.5 1 d D U P I 1
H13A_58 H 1.227061 -0.506661 0.407082 0.206 Uiso 0.5 1 calc R . P I 1
H13B_58 H 1.211784 -0.561645 0.377176 0.206 Uiso 0.5 1 calc R . P I 1
C14_58 C 1.151(3) -0.607(2) 0.4310(13) 0.184(18) Uiso 0.5 1 d D U P I 1
H14A_58 H 1.128741 -0.651439 0.421535 0.221 Uiso 0.5 1 calc R . P I 1
H14B_58 H 1.194067 -0.628093 0.446964 0.221 Uiso 0.5 1 calc R . P I 1
C15_58 C 1.084(2) -0.5624(14) 0.4513(8) 0.114(9) Uiso 0.5 1 d D U P I 1
H15A_58 H 1.033256 -0.596389 0.458517 0.136 Uiso 0.5 1 calc R . P I 1
H15B_58 H 1.101926 -0.551502 0.474425 0.136 Uiso 0.5 1 calc DR . P I 1
O11_59 O 1.1235(16) -0.5100(16) 0.4366(7) 0.137(8) Uiso 0.5 1 d D U P J 2
C12_59 C 1.0641(16) -0.534(2) 0.4154(9) 0.126(11) Uiso 0.5 1 d D U P J 2
H12A_59 H 1.030425 -0.487462 0.404736 0.151 Uiso 0.5 1 calc R . P J 2
H12B_59 H 1.026852 -0.576999 0.430183 0.151 Uiso 0.5 1 calc R . P J 2
C13_59 C 1.1268(16) -0.5646(17) 0.3850(6) 0.094(7) Uiso 0.5 1 d D U P J 2
H13A_59 H 1.098384 -0.597049 0.370757 0.113 Uiso 0.5 1 calc R . P J 2
H13B_59 H 1.156124 -0.519212 0.367420 0.113 Uiso 0.5 1 calc R . P J 2
C14_59 C 1.186(2) -0.6158(18) 0.4075(9) 0.118(10) Uiso 0.5 1 d D U P J 2
H14A_59 H 1.160198 -0.666679 0.421725 0.142 Uiso 0.5 1 calc R . P J 2
H14B_59 H 1.238130 -0.628014 0.391793 0.142 Uiso 0.5 1 calc R . P J 2
C15_59 C 1.2004(19) -0.559(2) 0.4322(10) 0.124(10) Uiso 0.5 1 d D U P J 2
H15A_59 H 1.211821 -0.588663 0.456775 0.149 Uiso 0.5 1 calc R . P J 2
H15B_59 H 1.248485 -0.523436 0.420873 0.149 Uiso 0.5 1 calc R . P J 2
O11_60 O 0.940(3) -0.034(3) 0.6591(10) 0.125(13) Uiso 0.25 1 d D U P K 3
C12_60 C 0.975(5) -0.066(4) 0.6268(14) 0.12(2) Uiso 0.25 1 d D U P K 3
H12A_60 H 0.959205 -0.123511 0.629538 0.143 Uiso 0.25 1 calc R . P K 3
H12B_60 H 1.036507 -0.062861 0.623327 0.143 Uiso 0.25 1 calc R . P K 3
C13_60 C 0.942(4) -0.017(4) 0.5943(11) 0.105(16) Uiso 0.25 1 d D U P K 3
H13A_60 H 0.985941 0.016987 0.577907 0.126 Uiso 0.25 1 calc R . P K 3
H13B_60 H 0.918222 -0.051733 0.579571 0.126 Uiso 0.25 1 calc R . P K 3
C14_60 C 0.876(3) 0.034(3) 0.6103(12) 0.077(13) Uiso 0.25 1 d D U P K 3
H14A_60 H 0.820548 0.008033 0.614336 0.093 Uiso 0.25 1 calc R . P K 3
H14B_60 H 0.872828 0.087705 0.593973 0.093 Uiso 0.25 1 calc R . P K 3
C15_60 C 0.903(3) 0.042(3) 0.6470(12) 0.100(15) Uiso 0.25 1 d D U P K 3
H15A_60 H 0.944055 0.085924 0.643419 0.119 Uiso 0.25 1 calc R . P K 3
H15B_60 H 0.854758 0.052999 0.665135 0.119 Uiso 0.25 1 calc R . P K 3
O11_61 O 0.966(4) 0.051(4) 0.5923(19) 0.17(2) Uiso 0.25 1 d D U P L 1
C12_61 C 0.992(4) -0.026(5) 0.611(3) 0.20(4) Uiso 0.25 1 d D U P L 1
H12A_61 H 0.999054 -0.024057 0.637169 0.238 Uiso 0.25 1 calc R . P L 1
H12B_61 H 1.044267 -0.044337 0.597992 0.238 Uiso 0.25 1 calc R . P L 1
C13_61 C 0.921(6) -0.079(4) 0.610(3) 0.19(3) Uiso 0.25 1 d D U P L 1
H13A_61 H 0.930095 -0.103381 0.587234 0.224 Uiso 0.25 1 calc R . P L 1
H13B_61 H 0.913789 -0.123034 0.632127 0.224 Uiso 0.25 1 calc R . P L 1
C14_61 C 0.846(4) -0.025(5) 0.610(3) 0.17(3) Uiso 0.25 1 d D U P L 1
H14A_61 H 0.816098 -0.029496 0.588671 0.209 Uiso 0.25 1 calc R . P L 1
H14B_61 H 0.807677 -0.038900 0.633310 0.209 Uiso 0.25 1 calc R . P L 1
C15_61 C 0.879(4) 0.058(4) 0.605(3) 0.15(3) Uiso 0.25 1 d D U P L 1
H15A_61 H 0.851772 0.096329 0.587058 0.183 Uiso 0.25 1 calc R . P L 1
H15B_61 H 0.870941 0.076821 0.629504 0.183 Uiso 0.25 1 calc R . P L 1
N201_62 N 1.230(2) -0.129(2) 0.6647(5) 0.225(18) Uiso 0.67(2) 1 d D U P M 1
C202_62 C 1.2469(15) -0.1461(16) 0.6358(5) 0.131(10) Uiso 0.67(2) 1 d D U P M 1
C203_62 C 1.2725(15) -0.1687(14) 0.5997(4) 0.111(8) Uiso 0.67(2) 1 d D U P M 1
H20A_62 H 1.264927 -0.122338 0.580050 0.166 Uiso 0.67(2) 1 d R . P M 1
H20B_62 H 1.331217 -0.185328 0.597330 0.166 Uiso 0.67(2) 1 d R . P M 1
H20C_62 H 1.237987 -0.213568 0.597330 0.166 Uiso 0.67(2) 1 d R . P M 1
N201_63 N 1.244(3) 0.0513(15) 0.5617(11) 0.097(12) Uiso 0.25 1 d D U P N 2
C202_63 C 1.251(4) -0.0150(17) 0.576(2) 0.23(5) Uiso 0.25 1 d D U P N 2
C203_63 C 1.254(5) -0.0994(16) 0.5934(18) 0.15(3) Uiso 0.25 1 d D U P N 2
H20A_63 H 1.265072 -0.129790 0.572983 0.225 Uiso 0.25 1 d R . P N 2
H20B_63 H 1.298962 -0.108950 0.608753 0.225 Uiso 0.25 1 d R . P N 2
H20C_63 H 1.200952 -0.117130 0.608753 0.225 Uiso 0.25 1 d R . P N 2
N201_64 N 0.9984(18) -0.026(3) 0.7347(14) 0.12(2) Uiso 0.25 1 d D U P O 1
C202_64 C 1.0607(18) -0.052(3) 0.7431(12) 0.115(19) Uiso 0.25 1 d D U P O 1
C203_64 C 1.1386(18) -0.083(3) 0.7553(14) 0.12(2) Uiso 0.25 1 d D U P O 1
H20A_64 H 1.180092 -0.085860 0.733461 0.181 Uiso 0.25 1 d R . P O 1
H20B_64 H 1.158832 -0.047680 0.770351 0.181 Uiso 0.25 1 d R . P O 1
H20C_64 H 1.129372 -0.137310 0.770351 0.181 Uiso 0.25 1 d R . P O 1
N201_65 N 0.8925(14) 0.0341(15) 0.6947(7) 0.122(8) Uiso 0.5 1 d D U P P 2
C202_65 C 0.9389(14) -0.0027(14) 0.7120(7) 0.098(8) Uiso 0.5 1 d D U P P 2
C203_65 C 0.9957(17) -0.054(2) 0.7332(9) 0.124(14) Uiso 0.5 1 d D U P P 2
H20A_65 H 1.039297 -0.074485 0.715987 0.187 Uiso 0.5 1 d R . P P 2
H20B_65 H 1.021267 -0.023825 0.748947 0.187 Uiso 0.5 1 d R . P P 2
H20C_65 H 0.963827 -0.099175 0.748947 0.187 Uiso 0.5 1 d R . P P 2
N201_66 N 0.7555(13) -0.3200(12) 0.4074(6) 0.137(7) Uiso 0.75 1 d D U P . .
C202_66 C 0.7907(19) -0.3764(16) 0.4201(7) 0.209(16) Uiso 0.75 1 d D U P . .
C203_66 C 0.831(2) -0.4469(15) 0.4391(9) 0.206(16) Uiso 0.75 1 d D U P . .
H20A_66 H 0.862450 -0.475515 0.420597 0.309 Uiso 0.75 1 d R . P . .
H20B_66 H 0.869290 -0.430935 0.454717 0.309 Uiso 0.75 1 d R . P . .
H20C_66 H 0.788250 -0.482545 0.454717 0.309 Uiso 0.75 1 d R . P . .
N201_67 N 0.632(2) -0.5088(15) 0.4987(10) 0.261(18) Uiso 0.75 1 d D U P . .
C202_67 C 0.604(2) -0.4529(13) 0.4819(9) 0.189(14) Uiso 0.75 1 d D U P . .
C203_67 C 0.5719(19) -0.3784(14) 0.4620(8) 0.167(11) Uiso 0.75 1 d D U P . .
H20A_67 H 0.585162 -0.375473 0.434967 0.251 Uiso 0.75 1 d R . P . .
H20B_67 H 0.511302 -0.377683 0.468997 0.251 Uiso 0.75 1 d R . P . .
H20C_67 H 0.596262 -0.332043 0.468997 0.251 Uiso 0.75 1 d R . P . .
N201_68 N 0.5320(18) 0.272(3) 0.0901(9) 0.110(15) Uiso 0.25 1 d D U P . .
C202_68 C 0.581(2) 0.270(3) 0.1100(10) 0.17(3) Uiso 0.25 1 d D U P . .
C203_68 C 0.644(2) 0.264(4) 0.1347(10) 0.14(3) Uiso 0.25 1 d D U P . .
H20A_68 H 0.700164 0.270106 0.120937 0.213 Uiso 0.25 1 d R . P . .
H20B_68 H 0.633084 0.304896 0.150367 0.213 Uiso 0.25 1 d R . P . .
H20C_68 H 0.638004 0.209966 0.150367 0.213 Uiso 0.25 1 d R . P . .

loop_
_atom_site_aniso_label
_atom_site_aniso_U_11
_atom_site_aniso_U_22
_atom_site_aniso_U_33
_atom_site_aniso_U_23
_atom_site_aniso_U_13
_atom_site_aniso_U_12
O_1 0.062(4) 0.063(4) 0.056(3) 0.002(3) -0.016(3) 0.011(3)
C_1 0.060(5) 0.055(5) 0.049(4) -0.006(4) -0.021(4) 0.003(4)
CA_1 0.052(5) 0.063(6) 0.057(5) 0.006(4) -0.016(4) -0.004(4)
O_2 0.056(3) 0.052(4) 0.059(3) 0.005(3) -0.018(3) 0.004(3)
C_2 0.038(4) 0.050(5) 0.056(5) 0.001(4) -0.007(3) 0.004(3)
CA_2 0.057(5) 0.050(5) 0.052(4) 0.003(4) -0.018(4) -0.005(4)
N_2 0.052(4) 0.053(4) 0.045(3) 0.003(3) -0.016(3) 0.010(3)
CB_2 0.049(5) 0.068(6) 0.062(5) -0.003(5) -0.021(4) -0.002(4)
O_3 0.054(4) 0.059(4) 0.086(5) 0.025(4) -0.014(3) -0.005(3)
C_3 0.038(4) 0.064(6) 0.051(4) -0.008(4) -0.008(3) 0.002(4)
CA_3 0.040(4) 0.055(5) 0.053(4) 0.005(4) -0.013(3) -0.003(3)
N_3 0.043(3) 0.047(4) 0.044(3) 0.005(3) -0.012(3) 0.006(3)
CB_3 0.042(4) 0.054(5) 0.051(4) -0.006(4) -0.005(3) 0.002(3)
CG_3 0.046(4) 0.054(5) 0.056(5) -0.009(4) -0.003(4) 0.003(4)
CD1_3 0.059(5) 0.059(6) 0.062(5) 0.003(4) -0.004(4) 0.003(4)
CE1_3 0.068(6) 0.057(6) 0.073(6) 0.004(5) 0.008(5) -0.002(5)
CZ_3 0.064(6) 0.069(7) 0.080(7) -0.009(6) 0.014(5) -0.019(5)
CE2_3 0.038(4) 0.074(6) 0.083(6) -0.019(5) -0.004(4) -0.004(4)
CD2_3 0.050(5) 0.060(6) 0.059(5) -0.009(4) -0.005(4) 0.001(4)
O_4 0.045(3) 0.068(4) 0.053(3) 0.010(3) -0.007(2) 0.008(3)
C_4 0.046(5) 0.066(6) 0.047(4) 0.006(4) 0.006(4) 0.011(4)
CA_4 0.055(5) 0.066(6) 0.045(4) 0.002(4) -0.003(4) 0.012(4)
NT_4 0.047(4) 0.067(5) 0.057(4) 0.003(4) 0.001(3) 0.007(3)
CB_4 0.041(4) 0.071(6) 0.059(5) -0.004(4) -0.004(4) 0.004(4)
CG_4 0.036(4) 0.067(6) 0.070(5) 0.005(5) -0.005(4) -0.010(4)
CD_4 0.043(5) 0.087(7) 0.081(6) -0.024(6) -0.006(4) -0.011(5)
N_4 0.034(3) 0.059(4) 0.052(4) 0.002(3) -0.009(3) -0.002(3)
S1_4 0.0570(13) 0.0708(16) 0.0690(15) 0.0072(12) 0.0114(11) 0.0049(11)
O2_4 0.070(4) 0.117(7) 0.056(4) 0.002(4) 0.008(3) 0.012(4)
O3_4 0.074(5) 0.052(4) 0.144(8) 0.005(4) 0.025(5) -0.004(4)
C4_4 0.053(5) 0.066(6) 0.058(5) -0.004(5) 0.017(4) 0.003(4)
C5_4 0.064(6) 0.064(6) 0.076(6) -0.006(5) 0.011(5) -0.008(5)
C6_4 0.061(6) 0.060(6) 0.109(9) 0.008(6) 0.031(6) 0.007(5)
C7_4 0.072(8) 0.086(9) 0.084(8) 0.002(7) 0.016(6) 0.013(6)
C8_4 0.056(6) 0.126(12) 0.070(7) -0.003(7) -0.001(5) 0.014(7)
C9_4 0.054(6) 0.088(8) 0.074(6) -0.017(6) 0.010(5) -0.012(5)
Cl10_4 0.100(2) 0.133(3) 0.137(3) 0.034(3) 0.017(2) 0.052(2)
O_5 0.061(4) 0.051(4) 0.062(4) 0.005(3) -0.011(3) 0.014(3)
C_5 0.041(4) 0.064(6) 0.053(5) 0.001(4) -0.013(3) 0.001(4)
CA_5 0.057(5) 0.064(6) 0.045(4) 0.001(4) -0.006(4) 0.013(4)
N_5 0.052(4) 0.071(5) 0.046(4) 0.004(3) -0.012(3) 0.012(4)
CB_5 0.077(6) 0.072(7) 0.064(6) -0.006(5) -0.029(5) 0.005(5)
O_6 0.083(4) 0.049(4) 0.069(4) 0.009(3) -0.026(3) 0.002(3)
C_6 0.050(4) 0.059(6) 0.046(4) -0.002(4) -0.008(3) 0.004(4)
CA_6 0.054(5) 0.050(5) 0.047(4) 0.007(4) -0.008(3) 0.002(4)
N_6 0.042(3) 0.055(4) 0.046(3) 0.001(3) -0.008(3) 0.005(3)
CB_6 0.054(5) 0.072(6) 0.060(5) 0.009(5) -0.004(4) 0.008(5)
CG_6 0.047(5) 0.089(8) 0.076(6) 0.010(6) 0.009(5) -0.004(5)
CD1_6 0.051(6) 0.111(11) 0.130(11) 0.030(9) -0.026(6) -0.024(6)
CE1_6 0.073(8) 0.135(14) 0.172(16) 0.042(12) -0.057(9) -0.030(9)
CZ_6 0.096(12) 0.132(16) 0.28(3) 0.069(17) -0.086(16) -0.064(11)
CD2_6 0.110(12) 0.117(13) 0.178(17) 0.056(12) -0.064(12) -0.056(11)
CE2_6 0.080(8) 0.116(12) 0.137(12) 0.060(10) -0.029(8) -0.037(8)
O_7 0.055(3) 0.051(3) 0.047(3) 0.000(3) -0.015(2) 0.001(3)
C_7 0.041(4) 0.055(5) 0.040(4) 0.005(4) -0.004(3) -0.006(4)
CA_7 0.059(5) 0.059(5) 0.040(4) -0.002(4) -0.013(3) 0.001(4)
NT_7 0.044(4) 0.062(5) 0.049(4) -0.006(3) 0.000(3) -0.008(3)
CB_7 0.046(4) 0.068(6) 0.050(4) -0.001(4) -0.007(3) 0.002(4)
CG_7 0.061(5) 0.054(5) 0.046(4) -0.004(4) -0.007(4) 0.009(4)
CD_7 0.057(5) 0.085(7) 0.049(5) -0.007(5) 0.004(4) -0.005(5)
N_7 0.047(4) 0.051(4) 0.051(4) 0.001(3) -0.007(3) 0.002(3)
S1_7 0.0519(11) 0.0600(14) 0.0608(12) -0.0068(11) -0.0055(9) 0.0003(10)
O2_7 0.070(4) 0.071(4) 0.068(4) -0.018(3) -0.001(3) 0.002(3)
O3_7 0.062(4) 0.057(4) 0.064(4) 0.005(3) 0.002(3) -0.009(3)
C4_7 0.053(5) 0.068(6) 0.064(5) 0.003(5) -0.004(4) -0.011(4)
C5_7 0.058(6) 0.064(6) 0.098(8) -0.010(6) -0.010(5) 0.002(5)
C6_7 0.053(6) 0.067(7) 0.147(13) -0.008(8) -0.015(7) -0.002(5)
C7_7 0.059(6) 0.090(9) 0.085(8) 0.029(7) -0.001(6) -0.013(6)
C8_7 0.050(6) 0.167(14) 0.057(6) 0.015(7) -0.008(5) -0.013(7)
C9_7 0.057(6) 0.116(10) 0.063(6) -0.006(6) 0.006(5) -0.018(6)
Cl10_7 0.0576(15) 0.142(3) 0.143(3) 0.065(3) -0.0128(17) -0.0039(17)
O_8 0.051(3) 0.059(4) 0.053(3) -0.003(3) -0.015(2) 0.010(3)
C_8 0.053(5) 0.048(5) 0.046(4) -0.007(4) -0.016(3) 0.000(4)
CA_8 0.043(4) 0.047(5) 0.057(5) -0.006(4) -0.007(3) 0.002(3)
N_8 0.047(4) 0.052(4) 0.045(3) 0.003(3) -0.012(3) -0.001(3)
CB_8 0.066(5) 0.068(6) 0.043(4) -0.003(4) -0.010(4) -0.006(4)
O_9 0.076(4) 0.053(4) 0.052(3) -0.002(3) -0.007(3) 0.003(3)
C_9 0.036(4) 0.059(6) 0.053(5) 0.004(4) -0.005(3) -0.004(4)
CA_9 0.048(4) 0.047(5) 0.046(4) 0.003(4) -0.007(3) -0.001(4)
N_9 0.052(4) 0.046(4) 0.049(4) 0.005(3) -0.002(3) 0.006(3)
CB_9 0.051(5) 0.049(5) 0.065(5) 0.004(4) -0.020(4) -0.006(4)
CG_9 0.074(7) 0.070(7) 0.080(7) 0.010(6) -0.033(6) -0.027(5)
CD1_9 0.109(9) 0.067(8) 0.098(8) 0.016(7) -0.038(7) -0.033(7)
CE1_9 0.130(13) 0.072(9) 0.119(12) 0.006(8) -0.043(10) -0.032(9)
CZ_9 0.137(15) 0.138(16) 0.107(11) 0.022(11) -0.025(11) -0.089(14)
CD2_9 0.100(10) 0.119(13) 0.094(9) 0.010(9) -0.007(7) -0.049(9)
CE2_9 0.062(6) 0.119(10) 0.075(7) 0.004(7) -0.011(5) -0.027(6)
O_10 0.054(3) 0.054(3) 0.049(3) 0.000(3) -0.016(2) 0.005(3)
C_10 0.039(4) 0.052(5) 0.051(4) 0.002(4) -0.015(3) 0.001(3)
CA_10 0.046(4) 0.052(5) 0.045(4) 0.003(4) -0.005(3) -0.001(4)
N_10 0.050(4) 0.056(4) 0.040(3) -0.001(3) -0.005(3) -0.001(3)
CB_10 0.041(4) 0.070(6) 0.051(4) 0.000(4) -0.005(3) -0.006(4)
CG_10 0.048(4) 0.080(6) 0.043(4) -0.006(4) -0.005(3) -0.004(4)
CD_10 0.058(5) 0.104(9) 0.058(5) -0.003(6) -0.003(4) -0.017(5)
N1_10 0.044(3) 0.060(4) 0.045(3) -0.003(3) -0.013(3) 0.006(3)
S1_10 0.0538(11) 0.0632(14) 0.0475(10) -0.0038(10) -0.0087(9) 0.0040(10)
O2_10 0.070(4) 0.077(5) 0.055(4) -0.008(3) -0.004(3) 0.010(3)
O3_10 0.061(3) 0.058(4) 0.055(3) -0.001(3) -0.018(3) -0.002(3)
C4_10 0.063(5) 0.057(5) 0.047(4) -0.005(4) -0.007(4) 0.003(4)
C5_10 0.058(5) 0.066(6) 0.054(5) -0.002(4) -0.010(4) -0.011(4)
C6_10 0.058(5) 0.064(6) 0.059(5) -0.008(4) -0.015(4) -0.002(4)
C7_10 0.068(6) 0.069(6) 0.056(5) -0.019(5) -0.017(4) 0.005(5)
C8_10 0.095(8) 0.069(7) 0.052(5) -0.001(5) -0.025(5) 0.012(6)
C9_10 0.070(6) 0.068(6) 0.044(4) -0.001(4) -0.008(4) -0.005(5)
Cl10_10 0.0923(18) 0.0790(17) 0.0707(14) -0.0207(13) -0.0364(13) 0.0243(14)
O_11 0.046(3) 0.056(4) 0.061(3) 0.002(3) -0.021(3) 0.008(3)
C_11 0.045(4) 0.062(5) 0.036(4) -0.006(4) -0.002(3) 0.004(4)
CA_11 0.040(4) 0.059(5) 0.042(4) 0.000(4) -0.007(3) 0.005(3)
N_11 0.046(4) 0.047(4) 0.049(4) 0.006(3) -0.014(3) 0.003(3)
CB_11 0.054(5) 0.071(6) 0.043(4) 0.001(4) -0.005(3) -0.002(4)
O_12 0.062(4) 0.081(5) 0.059(4) -0.002(3) -0.003(3) 0.014(3)
C_12 0.056(5) 0.059(6) 0.050(5) -0.011(4) -0.012(4) 0.000(4)
CA_12 0.041(4) 0.055(5) 0.048(4) -0.006(4) -0.011(3) 0.003(3)
N_12 0.041(3) 0.052(4) 0.051(4) -0.002(3) -0.017(3) 0.002(3)
CB_12 0.046(4) 0.062(6) 0.055(5) -0.005(4) -0.011(4) -0.001(4)
CG_12 0.038(4) 0.065(6) 0.054(4) -0.014(4) -0.012(3) 0.004(4)
CD1_12 0.056(5) 0.060(6) 0.061(5) -0.005(4) -0.012(4) -0.002(4)
CE1_12 0.074(6) 0.069(7) 0.078(7) -0.026(6) -0.014(5) 0.016(5)
CZ_12 0.089(8) 0.090(8) 0.062(6) -0.018(6) 0.003(5) 0.019(6)
CE2_12 0.076(7) 0.080(7) 0.064(6) 0.000(5) 0.009(5) 0.009(6)
CD2_12 0.055(5) 0.055(5) 0.056(5) 0.001(4) -0.011(4) 0.004(4)
O_13 0.063(4) 0.060(4) 0.049(3) 0.007(3) -0.010(3) 0.010(3)
C_13 0.051(4) 0.051(5) 0.050(4) -0.005(4) -0.008(4) 0.007(4)
CA_13 0.050(5) 0.055(5) 0.054(5) 0.008(4) 0.000(4) 0.005(4)
N_13 0.070(5) 0.054(5) 0.060(4) 0.007(4) -0.010(4) -0.004(4)
CB_13 0.067(6) 0.068(6) 0.057(5) 0.013(5) -0.012(4) -0.018(5)
CG_13 0.068(6) 0.106(9) 0.053(5) 0.000(5) -0.006(4) -0.035(6)
CD_13 0.32(3) 0.26(3) 0.076(9) 0.010(13) -0.028(14) -0.22(3)
N2_13 0.058(4) 0.070(5) 0.050(4) 0.002(4) -0.011(3) -0.005(4)
S1_13 0.0646(15) 0.0754(17) 0.0698(15) 0.0077(13) 0.0103(11) 0.0011(12)
O2_13 0.065(5) 0.112(7) 0.101(6) 0.022(5) 0.008(4) -0.016(4)
O3_13 0.101(6) 0.057(4) 0.084(5) -0.001(4) 0.030(4) 0.008(4)
C4_13 0.083(7) 0.071(7) 0.057(5) -0.004(5) 0.003(5) 0.011(6)
C5_13 0.103(10) 0.088(9) 0.068(7) -0.007(6) 0.006(6) 0.018(7)
C6_13 0.119(11) 0.118(11) 0.065(7) -0.023(8) -0.024(7) 0.030(9)
C7_13 0.158(14) 0.079(9) 0.061(7) -0.011(6) -0.019(8) 0.024(9)
C8_13 0.19(2) 0.101(12) 0.067(8) 0.017(7) -0.014(10) -0.031(12)
C9_13 0.129(12) 0.103(10) 0.070(7) 0.010(7) -0.003(7) -0.027(9)
Cl10_13 0.302(8) 0.138(4) 0.068(2) -0.007(2) -0.057(3) 0.056(4)
O_14 0.055(3) 0.066(4) 0.050(3) -0.002(3) -0.017(3) 0.016(3)
C_14 0.047(4) 0.061(5) 0.043(4) -0.001(4) -0.006(3) 0.005(4)
CA_14 0.046(4) 0.054(5) 0.049(4) -0.001(4) -0.010(3) 0.010(4)
N_14 0.046(3) 0.052(4) 0.039(3) 0.005(3) -0.005(3) 0.007(3)
CB_14 0.046(4) 0.058(5) 0.056(5) -0.001(4) -0.006(4) -0.006(4)
O_15 0.058(4) 0.064(4) 0.093(5) -0.003(4) -0.014(3) -0.001(3)
C_15 0.069(6) 0.047(5) 0.059(5) -0.008(4) -0.007(4) 0.010(4)
CA_15 0.053(5) 0.038(4) 0.062(5) -0.004(4) -0.014(4) 0.003(3)
N_15 0.052(4) 0.042(4) 0.043(3) -0.004(3) -0.012(3) 0.008(3)
CB_15 0.058(5) 0.056(5) 0.049(4) -0.018(4) 0.003(4) -0.003(4)
CG_15 0.063(5) 0.060(6) 0.051(5) -0.008(4) 0.002(4) 0.005(4)
CD1_15 0.071(6) 0.096(8) 0.055(5) -0.002(5) -0.005(5) -0.014(6)
CE1_15 0.086(8) 0.116(10) 0.066(6) -0.016(7) -0.001(6) -0.033(7)
CZ_15 0.090(9) 0.119(11) 0.078(8) -0.009(7) 0.015(7) -0.038(8)
CD2_15 0.097(10) 0.109(11) 0.088(9) 0.030(8) 0.004(7) -0.009(8)
CE2_15 0.087(8) 0.109(10) 0.072(7) 0.006(7) -0.001(6) -0.006(7)
ND_16 0.069(5) 0.056(5) 0.070(5) 0.013(4) -0.013(4) -0.005(4)
O_17 0.082(5) 0.074(5) 0.064(4) 0.006(4) -0.029(3) 0.002(4)
C_17 0.060(5) 0.081(7) 0.062(6) 0.006(5) -0.011(4) -0.003(5)
CA_17 0.080(7) 0.067(6) 0.063(6) -0.005(5) -0.014(5) 0.006(5)
O_18 0.071(4) 0.073(5) 0.070(4) -0.003(4) -0.015(3) 0.011(4)
C_18 0.058(5) 0.068(6) 0.049(4) -0.005(4) -0.013(4) 0.009(4)
CA_18 0.063(5) 0.075(7) 0.055(5) -0.007(5) -0.011(4) 0.009(5)
N_18 0.065(5) 0.069(5) 0.050(4) 0.001(4) -0.014(3) 0.003(4)
CB_18 0.086(7) 0.069(7) 0.057(5) -0.001(5) 0.008(5) 0.004(5)
O_19 0.096(5) 0.067(5) 0.066(4) 0.005(4) -0.019(4) 0.026(4)
C_19 0.070(6) 0.059(6) 0.065(6) 0.000(5) -0.015(5) 0.003(5)
CA_19 0.065(6) 0.071(6) 0.056(5) -0.008(5) -0.009(4) 0.003(5)
N_19 0.060(5) 0.058(5) 0.061(4) 0.000(4) -0.014(3) -0.001(4)
CB_19 0.079(7) 0.111(9) 0.079(7) -0.038(6) 0.005(5) -0.021(6)
CG_19 0.053(8) 0.093(11) 0.087(13) -0.033(9) -0.019(8) 0.015(7)
CD1_19 0.082(13) 0.098(14) 0.13(2) -0.021(12) -0.039(12) 0.018(10)
CE1_19 0.102(13) 0.097(15) 0.15(2) -0.027(13) -0.042(14) 0.000(12)
CZ_19 0.121(15) 0.107(15) 0.111(18) -0.037(14) -0.001(14) -0.018(12)
CE2_19 0.099(16) 0.106(16) 0.14(2) -0.044(13) 0.045(15) -0.011(11)
CD2_19 0.066(9) 0.105(14) 0.100(15) -0.025(11) 0.000(10) 0.012(9)
C204_19 0.046(15) 0.058(14) 0.053(12) -0.012(11) -0.017(11) 0.005(11)
C205_19 0.087(19) 0.056(15) 0.045(11) -0.021(10) -0.034(11) 0.006(13)
C206_19 0.10(2) 0.054(15) 0.032(12) -0.010(11) -0.027(13) 0.008(15)
C207_19 0.10(3) 0.063(16) 0.069(16) -0.008(15) -0.026(16) 0.025(16)
C208_19 0.11(2) 0.060(17) 0.059(15) -0.011(12) -0.039(15) 0.025(16)
C209_19 0.09(2) 0.066(15) 0.059(14) -0.010(12) -0.044(14) 0.027(14)
O_20 0.070(4) 0.057(4) 0.048(3) -0.005(3) -0.011(3) 0.008(3)
C_20 0.062(5) 0.058(5) 0.049(5) -0.006(4) -0.011(4) 0.000(4)
CA_20 0.062(5) 0.059(6) 0.053(5) 0.014(4) -0.006(4) -0.002(4)
NT_20 0.071(5) 0.066(5) 0.050(4) -0.010(4) -0.002(3) 0.009(4)
CB_20 0.052(5) 0.065(6) 0.063(5) -0.002(5) -0.006(4) 0.011(4)
CG_20 0.066(6) 0.060(6) 0.058(5) 0.003(5) -0.005(4) 0.016(5)
CD_20 0.053(5) 0.103(9) 0.075(7) 0.004(6) -0.004(5) -0.013(6)
N_20 0.061(4) 0.067(5) 0.052(4) -0.008(4) -0.009(3) 0.015(4)
S1_20 0.0807(16) 0.0726(17) 0.0634(14) -0.0171(13) -0.0148(12) 0.0211(13)
O2_20 0.127(7) 0.053(4) 0.083(5) -0.006(4) -0.032(5) 0.003(4)
O3_20 0.091(5) 0.119(7) 0.077(5) -0.030(5) -0.025(4) 0.050(5)
C4_20 0.072(6) 0.057(6) 0.057(5) -0.011(4) -0.004(4) 0.004(5)
C5_20 0.056(5) 0.101(8) 0.058(5) -0.017(6) -0.006(4) 0.019(5)
C6_20 0.069(6) 0.091(8) 0.063(6) -0.018(6) 0.007(5) 0.007(6)
C7_20 0.068(6) 0.063(6) 0.050(5) -0.015(4) -0.010(4) -0.001(4)
C8_20 0.058(5) 0.074(6) 0.052(5) -0.019(5) -0.007(4) 0.000(4)
C9_20 0.066(6) 0.069(6) 0.053(5) -0.017(5) -0.003(4) 0.000(5)
Cl10_20 0.0816(16) 0.0777(17) 0.0630(13) -0.0009(12) -0.0133(11) 0.0011(13)
O_21 0.053(3) 0.070(4) 0.057(3) -0.010(3) -0.017(3) 0.011(3)
C_21 0.048(4) 0.057(5) 0.046(4) -0.001(4) -0.008(3) 0.005(4)
CA_21 0.057(5) 0.075(7) 0.062(5) -0.001(5) -0.022(4) -0.001(5)
N_21 0.053(4) 0.063(5) 0.052(4) -0.003(4) -0.017(3) 0.009(3)
CB_21 0.057(5) 0.082(7) 0.071(6) 0.003(5) -0.003(4) -0.004(5)
O_22 0.054(4) 0.075(5) 0.087(5) 0.011(4) -0.003(3) 0.018(3)
C_22 0.059(5) 0.051(5) 0.055(5) -0.009(4) -0.012(4) 0.007(4)
CA_22 0.052(5) 0.056(5) 0.057(5) -0.009(4) -0.022(4) 0.007(4)
N_22 0.048(4) 0.061(5) 0.053(4) 0.000(3) -0.019(3) 0.004(3)
CB_22 0.067(6) 0.078(7) 0.058(5) -0.015(5) -0.020(4) 0.007(5)
CG_22 0.111(9) 0.087(9) 0.066(6) -0.024(6) -0.030(6) 0.022(7)
CD1_22 0.176(18) 0.115(13) 0.131(14) -0.048(11) -0.076(13) 0.054(12)
CE1_22 0.34(4) 0.13(2) 0.16(2) -0.083(18) -0.14(3) 0.13(2)
CZ_22 0.42(6) 0.072(13) 0.114(15) -0.029(12) -0.07(3) 0.01(2)
CE2_22 0.26(3) 0.102(15) 0.105(13) -0.056(12) 0.006(16) -0.043(16)
CD2_22 0.139(12) 0.090(10) 0.072(7) -0.023(7) -0.002(7) -0.021(9)
O_23 0.063(4) 0.048(3) 0.055(3) 0.000(3) -0.008(3) 0.007(3)
C_23 0.061(5) 0.044(5) 0.052(5) -0.011(4) -0.008(4) 0.006(4)
CA_23 0.056(5) 0.055(5) 0.062(5) -0.001(4) -0.011(4) 0.003(4)
NT_23 0.065(5) 0.052(4) 0.061(4) -0.003(4) -0.007(4) -0.003(4)
CB_23 0.055(5) 0.055(5) 0.064(5) -0.002(4) -0.010(4) 0.001(4)
CG_23 0.046(4) 0.062(6) 0.072(6) -0.008(5) -0.016(4) 0.005(4)
CD_23 0.083(7) 0.061(6) 0.085(7) -0.009(5) -0.024(6) -0.007(5)
N_23 0.043(4) 0.052(4) 0.066(4) -0.001(4) -0.014(3) 0.005(3)
S1_23 0.0599(13) 0.0623(15) 0.0703(14) -0.0059(12) -0.0019(11) 0.0065(11)
O2_23 0.080(5) 0.070(5) 0.085(5) -0.011(4) 0.004(4) 0.015(4)
O3_23 0.056(4) 0.085(5) 0.086(5) -0.005(4) -0.009(3) 0.002(4)
C4_23 0.054(5) 0.082(7) 0.062(5) -0.008(5) 0.007(4) 0.001(5)
C5_23 0.077(7) 0.103(9) 0.066(6) -0.012(6) -0.003(5) 0.015(6)
C6_23 0.070(7) 0.138(13) 0.066(7) -0.022(8) 0.001(5) 0.011(8)
C7_23 0.070(7) 0.127(12) 0.059(6) 0.000(7) 0.008(5) 0.029(8)
C8_23 0.088(8) 0.080(8) 0.080(8) 0.008(7) 0.016(7) 0.013(6)
C9_23 0.087(7) 0.066(7) 0.068(6) 0.000(5) -0.004(5) 0.011(6)
Cl10_23 0.107(3) 0.195(5) 0.0692(18) 0.024(2) 0.0068(17) 0.047(3)
O_24 0.064(4) 0.069(4) 0.055(3) -0.001(3) -0.017(3) -0.001(3)
C_24 0.050(4) 0.050(5) 0.053(4) -0.003(4) -0.016(4) -0.002(4)
CA_24 0.056(5) 0.055(5) 0.054(5) -0.008(4) -0.010(4) -0.005(4)
N_24 0.059(4) 0.048(4) 0.050(4) -0.005(3) -0.017(3) 0.005(3)
CB_24 0.078(6) 0.057(6) 0.061(5) -0.010(5) -0.010(5) -0.009(5)
O_25 0.051(3) 0.061(4) 0.075(4) -0.002(3) -0.028(3) 0.004(3)
C_25 0.046(4) 0.058(5) 0.046(4) -0.001(4) -0.003(3) -0.002(4)
CA_25 0.044(4) 0.056(5) 0.055(5) 0.000(4) -0.015(3) 0.002(4)
N_25 0.050(4) 0.060(5) 0.049(4) -0.006(3) -0.016(3) 0.006(3)
CB_25 0.043(4) 0.060(5) 0.061(5) -0.008(4) -0.002(4) -0.007(4)
CG_25 0.051(5) 0.058(6) 0.062(5) -0.005(4) 0.000(4) -0.007(4)
CD1_25 0.055(5) 0.076(7) 0.067(6) -0.011(5) -0.006(4) -0.011(5)
CE1_25 0.064(6) 0.070(7) 0.091(8) -0.010(6) -0.007(5) -0.001(5)
CZ_25 0.077(7) 0.074(8) 0.083(7) -0.014(6) -0.005(6) -0.021(6)
CE2_25 0.068(6) 0.092(9) 0.086(7) -0.008(6) -0.029(6) -0.020(6)
CD2_25 0.056(5) 0.073(7) 0.080(7) -0.004(5) -0.009(5) -0.015(5)
O_26 0.048(3) 0.053(4) 0.068(4) 0.004(3) -0.018(3) 0.009(3)
C_26 0.037(4) 0.060(6) 0.055(5) -0.012(4) -0.008(3) 0.005(4)
CA_26 0.039(4) 0.051(5) 0.055(4) -0.004(4) -0.009(3) 0.000(3)
NT_26 0.053(4) 0.046(4) 0.065(4) -0.006(3) -0.020(3) 0.007(3)
CB_26 0.057(5) 0.055(5) 0.060(5) -0.009(4) -0.012(4) 0.009(4)
CG_26 0.056(5) 0.057(6) 0.066(5) -0.011(4) -0.011(4) -0.003(4)
CD_26 0.092(8) 0.079(8) 0.077(7) -0.012(6) 0.005(6) -0.005(6)
N_26 0.048(4) 0.048(4) 0.062(4) 0.003(3) -0.020(3) 0.007(3)
S1_26 0.0528(12) 0.0546(13) 0.0753(14) -0.0034(11) -0.0270(10) 0.0027(10)
O2_26 0.092(5) 0.073(5) 0.076(4) -0.008(4) -0.052(4) -0.003(4)
O3_26 0.042(3) 0.061(4) 0.109(5) -0.003(4) -0.024(3) 0.007(3)
C4_26 0.043(4) 0.052(5) 0.066(5) -0.007(4) -0.022(4) 0.002(4)
C5_26 0.056(5) 0.060(6) 0.071(6) -0.017(5) -0.003(4) 0.002(4)
C6_26 0.054(5) 0.060(6) 0.064(5) -0.016(5) -0.007(4) 0.002(4)
C7_26 0.041(4) 0.043(5) 0.073(6) 0.000(4) -0.016(4) 0.001(3)
C8_26 0.060(5) 0.043(5) 0.069(6) -0.009(4) -0.010(4) -0.002(4)
C9_26 0.051(5) 0.062(6) 0.059(5) -0.014(5) -0.004(4) -0.004(4)
Cl10_26 0.0669(13) 0.0569(13) 0.0748(14) 0.0017(11) -0.0129(11) -0.0002(10)
O_27 0.054(3) 0.083(5) 0.058(4) 0.008(3) -0.012(3) 0.003(3)
C_27 0.051(5) 0.064(6) 0.051(5) -0.004(4) -0.013(4) -0.004(4)
CA_27 0.056(5) 0.069(6) 0.052(5) -0.007(4) -0.009(4) 0.001(4)
N_27 0.046(4) 0.053(4) 0.057(4) -0.006(3) -0.012(3) 0.009(3)
CB_27 0.065(6) 0.069(7) 0.069(6) -0.012(5) -0.010(5) 0.007(5)
O_28 0.059(4) 0.078(5) 0.056(3) -0.002(3) -0.016(3) 0.013(3)
C_28 0.034(4) 0.073(6) 0.052(5) -0.001(4) -0.008(3) 0.004(4)
CA_28 0.049(4) 0.059(5) 0.050(4) 0.006(4) -0.011(3) 0.000(4)
N_28 0.048(4) 0.070(5) 0.044(3) 0.002(3) -0.010(3) 0.002(3)
CB_28 0.054(5) 0.058(6) 0.072(6) 0.006(5) -0.014(4) -0.005(4)
CG_28 0.051(5) 0.056(6) 0.104(8) -0.002(5) -0.017(5) -0.007(4)
CD1_28 0.060(7) 0.143(13) 0.109(10) 0.013(9) -0.033(6) 0.017(7)
CE1_28 0.067(8) 0.162(17) 0.161(16) 0.044(13) -0.048(10) 0.015(9)
CZ_28 0.049(6) 0.097(10) 0.171(16) -0.014(10) -0.016(8) -0.005(6)
CD2_28 0.053(6) 0.098(10) 0.129(11) -0.001(8) -0.010(6) -0.001(6)
CE2_28 0.061(6) 0.075(7) 0.095(8) -0.008(6) -0.005(5) 0.010(5)
O_29 0.056(3) 0.062(4) 0.058(3) 0.002(3) -0.010(3) 0.013(3)
C_29 0.043(4) 0.060(6) 0.056(5) 0.009(4) -0.015(4) 0.000(4)
CA_29 0.050(4) 0.056(5) 0.052(4) 0.007(4) -0.008(4) 0.005(4)
NT_29 0.049(4) 0.075(5) 0.058(4) -0.007(4) -0.008(3) -0.003(4)
CB_29 0.056(5) 0.059(6) 0.065(5) 0.001(4) -0.011(4) 0.002(4)
CG_29 0.051(5) 0.075(7) 0.057(5) -0.003(5) -0.005(4) 0.003(4)
CD_29 0.070(7) 0.085(8) 0.098(9) -0.003(7) 0.008(6) -0.007(6)
N_29 0.051(4) 0.065(5) 0.054(4) -0.002(4) -0.011(3) 0.004(4)
S1_29 0.0571(13) 0.0952(19) 0.0508(11) -0.0079(12) -0.0103(10) 0.0021(12)
O2_29 0.067(4) 0.124(7) 0.070(4) -0.020(4) -0.027(3) 0.012(4)
O3_29 0.082(5) 0.092(5) 0.057(4) -0.001(4) 0.001(3) 0.006(4)
C4_29 0.052(5) 0.089(7) 0.056(5) -0.020(5) -0.012(4) -0.003(5)
C5_29 0.065(6) 0.087(8) 0.063(6) -0.014(6) -0.006(5) -0.021(5)
C6_29 0.072(7) 0.106(10) 0.053(5) -0.023(6) -0.005(5) -0.028(6)
C7_29 0.092(8) 0.084(8) 0.069(6) 0.003(6) -0.033(6) -0.024(7)
C8_29 0.077(7) 0.090(9) 0.083(7) -0.029(7) -0.021(6) -0.015(6)
C9_29 0.062(6) 0.077(7) 0.068(6) -0.014(5) -0.013(5) -0.014(5)
Cl10_29 0.146(3) 0.087(2) 0.103(2) -0.0037(18) -0.046(2) -0.032(2)
O_30 0.053(3) 0.053(4) 0.056(3) 0.006(3) -0.010(3) 0.003(3)
C_30 0.047(4) 0.068(6) 0.054(5) -0.005(5) -0.003(4) 0.002(4)
CA_30 0.043(4) 0.061(6) 0.051(4) 0.005(4) -0.010(3) -0.002(4)
N_30 0.041(3) 0.053(4) 0.051(4) 0.003(3) -0.008(3) 0.007(3)
CB_30 0.045(5) 0.080(7) 0.059(5) 0.000(5) -0.003(4) 0.003(4)
O_31 0.062(4) 0.085(5) 0.064(4) 0.016(4) -0.019(3) -0.003(3)
C_31 0.046(4) 0.068(6) 0.054(5) 0.001(4) -0.021(4) -0.007(4)
CA_31 0.046(4) 0.070(6) 0.056(5) 0.004(4) -0.018(4) -0.004(4)
N_31 0.050(4) 0.062(5) 0.070(5) 0.016(4) -0.027(3) -0.006(3)
CB_31 0.053(5) 0.081(7) 0.067(6) -0.006(5) -0.012(4) 0.001(5)
CG_31 0.069(7) 0.084(8) 0.109(9) -0.035(7) -0.036(6) 0.017(6)
CD1_31 0.105(9) 0.106(10) 0.077(7) -0.032(7) -0.048(7) 0.031(8)
CE1_31 0.114(12) 0.141(15) 0.123(12) -0.068(11) -0.061(11) 0.040(11)
CZ_31 0.114(14) 0.19(2) 0.17(2) -0.097(18) -0.082(15) 0.044(15)
CE2_31 0.080(10) 0.144(16) 0.23(2) -0.127(18) -0.002(12) -0.021(10)
CD2_31 0.066(7) 0.093(10) 0.177(15) -0.058(10) -0.024(8) 0.000(7)
ND_32 0.068(5) 0.063(5) 0.062(4) -0.005(4) -0.015(4) 0.005(4)
O_33 0.077(4) 0.074(5) 0.073(4) 0.010(4) -0.012(4) 0.022(4)
C_33 0.066(6) 0.080(7) 0.058(5) -0.007(5) -0.009(4) 0.032(5)
CA_33 0.082(7) 0.080(8) 0.085(7) 0.004(6) -0.026(6) 0.018(6)
O_34 0.087(5) 0.092(6) 0.062(4) 0.001(4) -0.034(4) 0.028(4)
C_34 0.063(5) 0.054(5) 0.062(6) 0.002(4) -0.007(4) 0.009(4)
CA_34 0.077(6) 0.092(8) 0.048(5) 0.002(5) -0.011(4) 0.022(6)
N_34 0.071(5) 0.062(5) 0.060(4) 0.007(4) -0.016(4) 0.013(4)
CB_34 0.108(9) 0.073(8) 0.070(6) -0.009(6) -0.016(6) 0.026(6)
O_35 0.076(4) 0.076(5) 0.078(4) -0.005(4) -0.037(4) 0.007(4)
C_35 0.054(5) 0.066(6) 0.061(5) -0.002(5) -0.009(4) -0.001(4)
CA_35 0.068(6) 0.052(5) 0.058(5) 0.005(4) -0.012(4) 0.007(4)
N_35 0.063(4) 0.066(5) 0.058(4) -0.006(4) -0.017(3) 0.014(4)
CB_35 0.083(7) 0.049(5) 0.065(6) 0.000(5) -0.013(5) 0.009(5)
CG_35 0.075(6) 0.050(5) 0.069(6) -0.006(5) -0.002(5) 0.004(5)
CD1_35 0.067(7) 0.124(11) 0.083(8) -0.014(7) -0.014(6) -0.001(7)
CE1_35 0.057(7) 0.107(11) 0.136(13) -0.009(9) -0.021(7) 0.008(6)
CZ_35 0.093(9) 0.081(8) 0.107(10) -0.030(7) 0.015(8) -0.018(7)
CE2_35 0.083(8) 0.129(12) 0.086(8) -0.040(8) -0.011(7) 0.024(8)
CD2_35 0.089(8) 0.118(11) 0.070(7) -0.021(7) -0.016(6) 0.019(7)
O_36 0.054(4) 0.062(4) 0.098(5) -0.006(4) -0.025(3) 0.004(3)
C_36 0.043(5) 0.063(6) 0.086(7) -0.005(5) -0.009(4) -0.004(4)
CA_36 0.055(5) 0.077(7) 0.084(7) -0.005(6) -0.020(5) 0.005(5)
NT_36 0.059(5) 0.070(6) 0.094(6) -0.011(5) -0.008(4) -0.011(4)
CB_36 0.072(6) 0.054(6) 0.074(6) -0.002(5) -0.011(5) 0.003(5)
CG_36 0.069(6) 0.058(6) 0.070(6) -0.002(5) -0.015(5) 0.002(5)
CT_36 0.103(9) 0.068(7) 0.078(7) -0.008(6) -0.006(6) -0.002(6)
N_36 0.057(4) 0.058(5) 0.076(5) -0.007(4) -0.022(4) 0.013(4)
S1_36 0.0758(19) 0.108(3) 0.106(2) -0.025(2) -0.0117(16) -0.0269(17)
O2_36 0.139(9) 0.116(8) 0.109(7) -0.028(6) -0.040(6) -0.034(7)
O3_36 0.067(5) 0.144(9) 0.143(8) -0.036(7) 0.001(5) -0.030(5)
C4_36 0.069(7) 0.094(9) 0.105(9) -0.004(8) -0.017(6) -0.036(7)
C5_36 0.104(10) 0.118(12) 0.103(10) -0.008(9) -0.005(8) -0.066(9)
C6_36 0.103(11) 0.125(14) 0.105(11) 0.019(11) -0.003(9) -0.056(10)
C7_36 0.073(8) 0.137(14) 0.117(12) -0.008(11) -0.010(8) -0.032(9)
C8_36 0.077(8) 0.113(12) 0.108(11) 0.012(9) -0.004(7) -0.020(8)
C9_36 0.074(7) 0.094(10) 0.109(10) -0.014(8) -0.002(7) -0.018(7)
Cl10_36 0.100(3) 0.170(5) 0.154(4) 0.059(4) -0.016(3) -0.034(3)
O_37 0.076(4) 0.065(4) 0.066(4) 0.002(3) -0.027(3) 0.006(3)
C_37 0.070(6) 0.056(6) 0.065(6) -0.005(5) -0.022(5) 0.006(5)
CA_37 0.070(6) 0.072(7) 0.066(6) -0.002(5) -0.021(5) 0.006(5)
N_37 0.076(5) 0.059(5) 0.074(5) -0.004(4) -0.026(4) 0.016(4)
CB_37 0.101(8) 0.086(8) 0.067(6) -0.015(6) -0.021(6) 0.020(7)
O_38 0.079(5) 0.089(6) 0.072(4) 0.005(4) -0.032(4) 0.006(4)
C_38 0.054(5) 0.096(8) 0.066(6) 0.006(6) -0.006(5) -0.015(5)
CA_38 0.068(6) 0.117(10) 0.058(6) 0.009(6) -0.023(5) -0.017(6)
N_38 0.071(5) 0.069(5) 0.060(4) 0.011(4) -0.023(4) 0.001(4)
CB_38 0.107(10) 0.107(10) 0.082(7) 0.002(6) -0.025(7) -0.031(8)
CG_38 0.093(11) 0.098(12) 0.069(9) 0.005(8) -0.020(8) -0.022(8)
CD1_38 0.117(14) 0.105(15) 0.088(12) -0.006(10) -0.033(11) -0.002(10)
CE1_38 0.152(19) 0.096(16) 0.120(15) -0.022(12) -0.048(13) 0.021(13)
CZ_38 0.166(19) 0.097(16) 0.096(14) -0.013(12) -0.046(13) 0.000(12)
CE2_38 0.142(17) 0.122(18) 0.115(14) -0.030(13) -0.071(14) -0.010(12)
CD2_38 0.115(14) 0.089(13) 0.100(12) -0.005(9) -0.043(10) -0.016(10)
O_39 0.063(4) 0.088(5) 0.070(4) -0.003(4) -0.005(3) 0.022(4)
C_39 0.048(5) 0.085(7) 0.068(6) -0.004(5) -0.008(4) 0.004(5)
CA_39 0.050(5) 0.108(9) 0.066(6) 0.013(6) -0.008(4) 0.015(5)
NT_39 0.054(5) 0.145(10) 0.065(5) 0.015(6) -0.009(4) 0.013(5)
CB_39 0.057(6) 0.139(13) 0.081(7) 0.032(8) -0.003(5) 0.012(7)
CG_39 0.061(6) 0.154(14) 0.070(7) -0.004(8) 0.005(5) 0.013(7)
CD_39 0.085(10) 0.152(17) 0.178(19) 0.010(14) 0.007(11) 0.008(10)
N_39 0.050(5) 0.156(11) 0.070(6) 0.009(6) -0.016(4) 0.015(6)
S1_39 0.0577(15) 0.192(4) 0.0577(15) -0.004(2) -0.0066(11) 0.0220(19)
O2_39 0.073(5) 0.176(10) 0.071(5) -0.006(6) -0.011(4) 0.020(6)
O3_39 0.079(5) 0.232(13) 0.059(4) 0.009(6) -0.012(4) 0.015(7)
C4_39 0.059(6) 0.193(16) 0.063(6) -0.037(9) -0.007(5) 0.029(8)
C5_39 0.072(7) 0.177(16) 0.069(7) -0.038(9) -0.020(6) 0.036(9)
C6_39 0.082(8) 0.171(16) 0.073(8) -0.043(9) -0.014(7) 0.034(10)
C7_39 0.095(9) 0.130(12) 0.075(8) -0.042(8) -0.030(7) 0.050(9)
C8_39 0.109(11) 0.161(16) 0.082(9) -0.020(10) -0.001(8) 0.012(11)
C9_39 0.094(9) 0.128(12) 0.084(8) -0.013(8) -0.020(7) 0.035(9)
Cl10_39 0.156(4) 0.160(4) 0.095(2) -0.034(3) -0.038(2) 0.074(3)
O_40 0.077(4) 0.071(5) 0.070(4) 0.001(4) -0.006(3) 0.012(4)
C_40 0.069(6) 0.064(6) 0.058(5) 0.003(5) 0.004(4) 0.012(5)
CA_40 0.071(6) 0.064(6) 0.065(6) 0.005(5) 0.000(5) 0.004(5)
N_40 0.062(5) 0.069(5) 0.063(5) 0.004(4) -0.007(4) 0.009(4)
CB_40 0.062(6) 0.074(7) 0.083(7) -0.004(6) 0.009(5) 0.001(5)
O_41 0.088(5) 0.116(7) 0.056(4) 0.011(4) -0.003(4) 0.014(5)
C_41 0.076(7) 0.074(7) 0.061(6) 0.005(5) -0.013(5) -0.001(5)
CA_41 0.065(6) 0.075(7) 0.058(5) -0.001(5) -0.013(4) 0.006(5)
N_41 0.069(5) 0.064(5) 0.057(4) -0.005(4) -0.009(4) 0.007(4)
CB_41 0.081(7) 0.079(7) 0.055(5) 0.005(5) -0.003(5) -0.009(6)
CG_41 0.084(7) 0.070(7) 0.066(6) -0.003(5) -0.010(5) -0.010(6)
CD1_41 0.095(8) 0.086(8) 0.061(6) -0.003(6) -0.008(5) -0.002(6)
CE1_41 0.096(8) 0.101(9) 0.054(6) -0.001(6) -0.012(5) 0.005(7)
CZ_41 0.085(8) 0.120(11) 0.064(7) -0.008(7) -0.008(6) 0.006(7)
CE2_41 0.072(7) 0.103(9) 0.070(7) -0.014(6) -0.001(5) 0.007(6)
CD2_41 0.088(8) 0.082(8) 0.065(6) -0.004(6) -0.009(5) -0.015(6)
O_42 0.056(3) 0.075(4) 0.051(3) 0.005(3) 0.001(3) 0.011(3)
C_42 0.063(6) 0.081(7) 0.035(4) 0.001(4) 0.001(4) 0.009(5)
CA_42 0.054(5) 0.082(7) 0.050(5) 0.010(5) -0.006(4) 0.005(5)
NT_42 0.060(5) 0.090(6) 0.053(4) 0.008(4) -0.004(3) 0.001(4)
CB_42 0.063(6) 0.071(7) 0.068(6) 0.015(5) -0.015(5) 0.003(5)
CG_42 0.059(6) 0.091(9) 0.085(7) 0.017(6) -0.011(5) 0.003(6)
CD_42 0.093(10) 0.136(14) 0.129(13) -0.016(11) -0.020(9) -0.003(9)
N_42 0.074(5) 0.078(6) 0.059(5) 0.006(4) -0.018(4) 0.005(4)
S1_42 0.0611(14) 0.117(2) 0.0552(13) 0.0178(14) 0.0024(11) 0.0036(15)
O2_42 0.077(5) 0.130(8) 0.109(7) 0.038(6) 0.014(5) -0.013(5)
O3_42 0.066(4) 0.188(10) 0.040(3) 0.013(5) -0.008(3) 0.016(5)
C4_42 0.047(5) 0.134(11) 0.048(5) -0.006(6) 0.006(4) -0.008(6)
C5_42 0.051(5) 0.128(11) 0.044(5) -0.013(6) 0.000(4) 0.001(6)
C6_42 0.071(6) 0.109(9) 0.048(5) -0.022(6) 0.003(4) 0.002(6)
C7_42 0.077(7) 0.115(11) 0.068(6) -0.032(7) -0.025(5) 0.021(7)
C8_42 0.058(6) 0.134(13) 0.100(9) -0.046(9) -0.022(6) 0.012(7)
C9_42 0.061(6) 0.113(10) 0.069(6) -0.026(6) -0.007(5) 0.010(6)
Cl10_42 0.113(3) 0.150(4) 0.126(3) -0.062(3) -0.050(2) 0.055(3)
O_43 0.085(5) 0.072(5) 0.068(4) 0.017(4) 0.007(4) 0.025(4)
C_43 0.069(6) 0.079(8) 0.059(6) 0.009(6) 0.007(5) 0.008(5)
CA_43 0.062(5) 0.066(6) 0.065(6) -0.003(5) -0.001(4) 0.004(5)
N_43 0.056(4) 0.072(5) 0.053(4) 0.005(4) 0.000(3) 0.011(4)
CB_43 0.071(7) 0.084(8) 0.086(8) 0.014(6) 0.004(6) 0.001(6)
O_44 0.134(7) 0.075(6) 0.067(5) 0.006(4) -0.014(5) 0.022(5)
C_44 0.098(8) 0.080(8) 0.043(5) -0.007(5) -0.002(5) 0.023(6)
CA_44 0.100(8) 0.086(8) 0.049(5) 0.010(5) -0.002(5) 0.015(7)
N_44 0.091(6) 0.073(6) 0.050(4) 0.003(4) 0.008(4) 0.027(5)
CB_44 0.110(10) 0.128(11) 0.054(6) -0.003(7) 0.023(6) 0.043(8)
CG_44 0.089(8) 0.142(14) 0.060(7) -0.002(8) 0.008(6) 0.034(9)
CD1_44 0.143(14) 0.179(18) 0.058(7) 0.023(9) 0.000(8) -0.027(13)
CE1_44 0.23(2) 0.160(18) 0.074(9) -0.004(11) -0.029(12) -0.067(18)
CZ_44 0.147(15) 0.167(18) 0.061(8) 0.001(10) 0.006(8) 0.013(13)
CD2_44 0.146(14) 0.138(14) 0.081(9) -0.044(10) 0.006(9) 0.003(11)
CE2_44 0.159(15) 0.112(12) 0.080(9) -0.030(9) 0.001(9) 0.039(11)
O_45 0.074(4) 0.084(5) 0.055(4) 0.002(3) -0.015(3) 0.007(4)
C_45 0.069(6) 0.078(7) 0.049(5) 0.003(5) -0.011(4) 0.011(5)
CA_45 0.095(8) 0.080(8) 0.056(5) -0.001(5) -0.029(5) 0.011(6)
N_45 0.110(7) 0.079(6) 0.051(4) -0.014(4) -0.017(5) 0.006(5)
CB_45 0.091(8) 0.085(8) 0.058(6) -0.016(5) -0.011(5) 0.013(6)
CG_45 0.124(12) 0.091(10) 0.098(9) -0.034(8) -0.020(8) 0.014(8)
CD_45 0.144(17) 0.25(3) 0.22(2) -0.16(2) -0.051(17) 0.039(18)
N3_45 0.113(8) 0.089(7) 0.058(5) -0.007(5) 0.005(5) 0.027(6)
S1_45 0.156(3) 0.089(2) 0.0611(15) -0.0029(15) -0.0099(18) -0.032(2)
O2_45 0.209(12) 0.113(7) 0.054(4) -0.004(5) -0.018(6) -0.056(8)
O3_45 0.208(13) 0.091(7) 0.092(6) -0.020(5) -0.016(7) -0.044(7)
C4_45 0.099(9) 0.105(10) 0.073(7) -0.017(7) 0.007(6) -0.031(8)
C5_45 0.115(12) 0.119(12) 0.084(9) -0.015(8) 0.006(8) -0.026(10)
C6_45 0.095(11) 0.18(2) 0.092(10) -0.005(12) 0.015(8) -0.022(12)
C7_45 0.098(11) 0.134(15) 0.129(14) -0.019(12) 0.044(11) -0.035(10)
C8_45 0.100(11) 0.109(12) 0.126(13) -0.028(10) 0.030(10) -0.032(10)
C9_45 0.111(12) 0.130(14) 0.097(10) -0.038(10) 0.022(9) -0.045(11)
Cl10_45 0.098(3) 0.168(5) 0.244(7) 0.005(5) 0.048(4) -0.016(3)
O_46 0.077(4) 0.086(5) 0.061(4) -0.002(4) -0.014(3) 0.030(4)
C_46 0.060(5) 0.071(6) 0.051(5) -0.011(5) -0.009(4) 0.010(5)
CA_46 0.067(6) 0.088(8) 0.048(5) -0.007(5) -0.012(4) 0.017(5)
N_46 0.069(5) 0.068(5) 0.053(4) -0.002(4) -0.013(4) 0.016(4)
CB_46 0.081(7) 0.089(8) 0.058(5) -0.008(5) -0.019(5) 0.012(6)
O_47 0.133(7) 0.066(5) 0.069(4) -0.005(4) -0.019(5) 0.012(5)
C_47 0.082(7) 0.074(8) 0.059(6) 0.000(5) 0.000(5) 0.010(6)
CA_47 0.084(7) 0.059(6) 0.047(5) 0.001(4) -0.004(4) 0.006(5)
N_47 0.075(5) 0.065(5) 0.049(4) 0.005(4) -0.005(4) 0.017(4)
CB_47 0.081(7) 0.070(7) 0.054(5) 0.009(5) 0.001(5) 0.000(5)
CG_47 0.084(7) 0.076(7) 0.059(6) 0.002(5) -0.009(5) 0.002(6)
CD1_47 0.129(12) 0.107(11) 0.085(9) 0.019(8) -0.027(8) -0.014(10)
CE1_47 0.112(11) 0.123(13) 0.098(10) 0.002(9) -0.037(8) -0.026(10)
CZ_47 0.102(10) 0.113(12) 0.101(10) -0.005(9) -0.028(8) -0.017(9)
CD2_47 0.101(10) 0.109(11) 0.101(10) -0.007(8) -0.011(8) -0.019(8)
CE2_47 0.116(10) 0.082(9) 0.083(8) -0.005(7) -0.024(7) -0.010(8)
N_48 0.083(6) 0.076(6) 0.068(5) -0.008(5) -0.011(4) 0.007(5)
N201_51 0.140(12) 0.121(11) 0.141(12) 0.026(9) 0.045(10) 0.009(9)
C202_51 0.087(9) 0.096(9) 0.109(10) -0.006(8) 0.029(7) 0.008(7)
C203_51 0.148(13) 0.068(8) 0.096(9) -0.011(7) 0.009(9) 0.006(8)
N201_52 0.094(7) 0.166(13) 0.109(9) -0.031(9) 0.004(7) -0.006(9)
C202_52 0.092(7) 0.166(16) 0.106(10) -0.038(11) -0.024(8) 0.047(10)
C203_52 0.089(7) 0.30(3) 0.23(2) -0.17(2) -0.060(12) 0.078(12)
N201_53 0.185(15) 0.107(9) 0.108(9) 0.008(7) 0.014(9) -0.066(10)
C202_53 0.118(10) 0.108(9) 0.058(6) -0.015(6) 0.016(6) -0.036(8)
C203_53 0.117(10) 0.087(8) 0.084(8) -0.004(6) -0.032(7) -0.021(7)
O11_54 0.219(17) 0.197(16) 0.175(14) -0.046(12) -0.010(13) -0.019(14)
C12_54 0.142(15) 0.122(14) 0.183(18) 0.000(13) -0.075(14) 0.003(12)
C13_54 0.080(9) 0.185(18) 0.141(14) -0.010(13) -0.018(9) -0.017(11)
C14_54 0.083(8) 0.094(9) 0.104(9) -0.038(8) 0.020(7) -0.020(7)
C15_54 0.147(13) 0.076(8) 0.100(10) -0.006(8) 0.025(9) -0.023(9)
O11_55 0.093(7) 0.151(10) 0.149(10) -0.026(8) 0.018(7) -0.033(7)
C12_55 0.088(10) 0.24(2) 0.132(14) -0.061(15) -0.005(9) 0.047(13)
C13_55 0.101(11) 0.162(17) 0.159(16) -0.066(14) -0.020(11) -0.006(11)
C14_55 0.15(2) 0.27(3) 0.28(3) 0.03(3) 0.01(2) -0.11(2)
C15_55 0.16(2) 0.32(3) 0.33(3) 0.04(3) 0.01(2) -0.09(2)

loop_
_atom_type_symbol
_atom_type_description
_atom_type_scat_dispersion_real
_atom_type_scat_dispersion_imag
_atom_type_scat_source
C C 0.0181 0.0091 'International Tables Vol C Tables 4.2.6.8 and 6.1.1.4'
H H 0.0000 0.0000 'International Tables Vol C Tables 4.2.6.8 and 6.1.1.4'
Cl Cl 0.3639 0.7018 'International Tables Vol C Tables 4.2.6.8 and 6.1.1.4'
N N 0.0311 0.0180 'International Tables Vol C Tables 4.2.6.8 and 6.1.1.4'
O O 0.0492 0.0322 'International Tables Vol C Tables 4.2.6.8 and 6.1.1.4'
S S 0.3331 0.5567 'International Tables Vol C Tables 4.2.6.8 and 6.1.1.4'

loop_
_geom_angle_atom_site_label_1
_geom_angle_atom_site_label_2
_geom_angle_atom_site_label_3
_geom_angle
O_1 C_1 CA_1 119.7(8)
O_1 C_1 N_2 122.5(8)
N_2 C_1 CA_1 117.8(8)
C_1 CA_1 HAA_1 109.5
C_1 CA_1 HAB_1 109.5
C_1 CA_1 HAC_1 109.5
HAA_1 CA_1 HAB_1 109.5
HAA_1 CA_1 HAC_1 109.5
HAB_1 CA_1 HAC_1 109.5
O_2 C_2 CA_2 118.4(8)
O_2 C_2 N_3 124.1(8)
N_3 C_2 CA_2 117.6(7)
C_2 CA_2 HA_2 108.5
N_2 CA_2 C_2 111.0(7)
N_2 CA_2 HA_2 108.5
N_2 CA_2 CB_2 109.6(7)
CB_2 CA_2 C_2 110.7(7)
CB_2 CA_2 HA_2 108.5
C_1 N_2 CA_2 119.9(7)
C_1 N_2 H_2 120.1
CA_2 N_2 H_2 120.1
CA_2 CB_2 HBA_2 109.5
CA_2 CB_2 HBB_2 109.5
CA_2 CB_2 HBC_2 109.5
HBA_2 CB_2 HBB_2 109.5
HBA_2 CB_2 HBC_2 109.5
HBB_2 CB_2 HBC_2 109.5
O_3 C_3 CA_3 120.0(7)
O_3 C_3 N_4 124.4(8)
N_4 C_3 CA_3 115.7(8)
C_3 CA_3 HA_3 109.0
N_3 CA_3 C_3 107.6(6)
N_3 CA_3 HA_3 109.0
N_3 CA_3 CB_3 112.1(7)
CB_3 CA_3 C_3 110.2(7)
CB_3 CA_3 HA_3 109.0
C_2 N_3 CA_3 123.8(7)
C_2 N_3 H_3 118.1
CA_3 N_3 H_3 118.1
CA_3 CB_3 HBA_3 109.8
CA_3 CB_3 HBB_3 109.8
HBA_3 CB_3 HBB_3 108.2
CG_3 CB_3 CA_3 109.4(7)
CG_3 CB_3 HBA_3 109.8
CG_3 CB_3 HBB_3 109.8
CD1_3 CG_3 CB_3 120.8(8)
CD2_3 CG_3 CB_3 120.7(8)
CD2_3 CG_3 CD1_3 118.3(8)
CG_3 CD1_3 HD1_3 119.3
CE1_3 CD1_3 CG_3 121.4(9)
CE1_3 CD1_3 HD1_3 119.3
CD1_3 CE1_3 HE1_3 120.8
CZ_3 CE1_3 CD1_3 118.5(9)
CZ_3 CE1_3 HE1_3 120.8
CE1_3 CZ_3 HZ_3 119.4
CE1_3 CZ_3 CE2_3 121.1(9)
CE2_3 CZ_3 HZ_3 119.4
CZ_3 CE2_3 HE2_3 120.3
CZ_3 CE2_3 CD2_3 119.4(10)
CD2_3 CE2_3 HE2_3 120.3
CG_3 CD2_3 CE2_3 121.2(9)
CG_3 CD2_3 HD2_3 119.4
CE2_3 CD2_3 HD2_3 119.4
O_4 C_4 CA_4 121.9(9)
O_4 C_4 N_5 122.3(9)
N_5 C_4 CA_4 115.7(8)
C_4 CA_4 HAA_4 108.6
C_4 CA_4 HAB_4 108.6
HAA_4 CA_4 HAB_4 107.6
NT_4 CA_4 C_4 114.5(7)
NT_4 CA_4 HAA_4 108.6
NT_4 CA_4 HAB_4 108.6
CA_4 NT_4 CB_4 120.9(7)
CA_4 NT_4 S1_4 119.0(6)
CB_4 NT_4 S1_4 117.5(6)
NT_4 CB_4 HBA_4 108.3
NT_4 CB_4 HBB_4 108.3
NT_4 CB_4 CG_4 116.0(8)
HBA_4 CB_4 HBB_4 107.4
CG_4 CB_4 HBA_4 108.3
CG_4 CB_4 HBB_4 108.3
CB_4 CG_4 HG_4 108.7
CB_4 CG_4 CD_4 111.2(8)
CD_4 CG_4 HG_4 108.7
N_4 CG_4 CB_4 110.4(8)
N_4 CG_4 HG_4 108.7
N_4 CG_4 CD_4 109.2(7)
CG_4 CD_4 HDA_4 109.5
CG_4 CD_4 HDB_4 109.5
CG_4 CD_4 HDC_4 109.5
HDA_4 CD_4 HDB_4 109.5
HDA_4 CD_4 HDC_4 109.5
HDB_4 CD_4 HDC_4 109.5
C_3 N_4 CG_4 122.4(7)
C_3 N_4 H_4 118.8
CG_4 N_4 H_4 118.8
NT_4 S1_4 C4_4 108.7(4)
O2_4 S1_4 NT_4 107.0(4)
O2_4 S1_4 O3_4 119.9(6)
O2_4 S1_4 C4_4 108.7(5)
O3_4 S1_4 NT_4 107.3(5)
O3_4 S1_4 C4_4 104.8(5)
C5_4 C4_4 S1_4 118.1(9)
C9_4 C4_4 S1_4 120.4(9)
C9_4 C4_4 C5_4 121.6(11)
C4_4 C5_4 H5_4 120.8
C6_4 C5_4 C4_4 118.5(12)
C6_4 C5_4 H5_4 120.8
C5_4 C6_4 H6_4 120.3
C7_4 C6_4 C5_4 119.4(12)
C7_4 C6_4 H6_4 120.3
C6_4 C7_4 C8_4 123.8(12)
C6_4 C7_4 Cl10_4 118.7(11)
C8_4 C7_4 Cl10_4 117.5(12)
C7_4 C8_4 H8_4 121.2
C7_4 C8_4 C9_4 117.6(12)
C9_4 C8_4 H8_4 121.2
C4_4 C9_4 C8_4 119.2(12)
C4_4 C9_4 H9_4 120.4
C8_4 C9_4 H9_4 120.4
O_5 C_5 CA_5 118.7(8)
O_5 C_5 N_6 124.3(8)
N_6 C_5 CA_5 117.1(8)
C_5 CA_5 HA_5 107.9
C_5 CA_5 CB_5 111.2(8)
N_5 CA_5 C_5 111.7(8)
N_5 CA_5 HA_5 107.9
N_5 CA_5 CB_5 110.1(8)
CB_5 CA_5 HA_5 107.9
C_4 N_5 CA_5 121.0(7)
C_4 N_5 H_5 119.5
CA_5 N_5 H_5 119.5
CA_5 CB_5 HBA_5 109.5
CA_5 CB_5 HBB_5 109.5
CA_5 CB_5 HBC_5 109.5
HBA_5 CB_5 HBB_5 109.5
HBA_5 CB_5 HBC_5 109.5
HBB_5 CB_5 HBC_5 109.5
O_6 C_6 CA_6 121.4(8)
O_6 C_6 N_7 124.3(8)
N_7 C_6 CA_6 114.3(8)
C_6 CA_6 HA_6 108.4
C_6 CA_6 CB_6 111.3(8)
N_6 CA_6 C_6 109.5(7)
N_6 CA_6 HA_6 108.4
N_6 CA_6 CB_6 110.7(7)
CB_6 CA_6 HA_6 108.4
C_5 N_6 CA_6 123.6(7)
C_5 N_6 H_6 118.2
CA_6 N_6 H_6 118.2
CA_6 CB_6 HBA_6 109.1
CA_6 CB_6 HBB_6 109.1
HBA_6 CB_6 HBB_6 107.8
CG_6 CB_6 CA_6 112.7(9)
CG_6 CB_6 HBA_6 109.1
CG_6 CB_6 HBB_6 109.1
CD1_6 CG_6 CB_6 123.7(10)
CD1_6 CG_6 CE2_6 117.5(12)
CE2_6 CG_6 CB_6 118.8(11)
CG_6 CD1_6 HD1_6 119.4
CG_6 CD1_6 CE1_6 121.2(13)
CE1_6 CD1_6 HD1_6 119.4
CD1_6 CE1_6 HE1_6 120.4
CZ_6 CE1_6 CD1_6 119.1(16)
CZ_6 CE1_6 HE1_6 120.4
CE1_6 CZ_6 HZ_6 120.1
CD2_6 CZ_6 CE1_6 119.8(18)
CD2_6 CZ_6 HZ_6 120.1
CZ_6 CD2_6 HD2_6 118.0
CZ_6 CD2_6 CE2_6 123.9(16)
CE2_6 CD2_6 HD2_6 118.0
CG_6 CE2_6 CD2_6 118.4(14)
CG_6 CE2_6 HE2_6 120.8
CD2_6 CE2_6 HE2_6 120.8
O_7 C_7 CA_7 122.8(7)
O_7 C_7 N_8 121.9(8)
N_8 C_7 CA_7 115.2(7)
C_7 CA_7 HAA_7 108.6
C_7 CA_7 HAB_7 108.6
HAA_7 CA_7 HAB_7 107.5
NT_7 CA_7 C_7 114.8(7)
NT_7 CA_7 HAA_7 108.6
NT_7 CA_7 HAB_7 108.6
CA_7 NT_7 CB_7 119.5(7)
CA_7 NT_7 S1_7 122.7(6)
CB_7 NT_7 S1_7 117.8(6)
NT_7 CB_7 HBA_7 108.6
NT_7 CB_7 HBB_7 108.6
NT_7 CB_7 CG_7 114.7(7)
HBA_7 CB_7 HBB_7 107.6
CG_7 CB_7 HBA_7 108.6
CG_7 CB_7 HBB_7 108.6
CB_7 CG_7 HG_7 109.3
CB_7 CG_7 CD_7 109.8(7)
CD_7 CG_7 HG_7 109.3
N_7 CG_7 CB_7 111.4(7)
N_7 CG_7 HG_7 109.3
N_7 CG_7 CD_7 107.6(7)
CG_7 CD_7 HDA_7 109.5
CG_7 CD_7 HDB_7 109.5
CG_7 CD_7 HDC_7 109.5
HDA_7 CD_7 HDB_7 109.5
HDA_7 CD_7 HDC_7 109.5
HDB_7 CD_7 HDC_7 109.5
C_6 N_7 CG_7 124.0(8)
C_6 N_7 H_7 118.0
CG_7 N_7 H_7 118.0
NT_7 S1_7 C4_7 106.4(4)
O2_7 S1_7 NT_7 108.5(4)
O2_7 S1_7 O3_7 119.6(4)
O2_7 S1_7 C4_7 107.1(5)
O3_7 S1_7 NT_7 107.6(4)
O3_7 S1_7 C4_7 106.9(4)
C5_7 C4_7 S1_7 120.7(8)
C5_7 C4_7 C9_7 120.1(10)
C9_7 C4_7 S1_7 119.1(9)
C4_7 C5_7 H5_7 120.8
C6_7 C5_7 C4_7 118.4(12)
C6_7 C5_7 H5_7 120.8
C5_7 C6_7 H6_7 119.3
C7_7 C6_7 C5_7 121.5(13)
C7_7 C6_7 H6_7 119.3
C6_7 C7_7 Cl10_7 119.0(12)
C8_7 C7_7 C6_7 120.5(12)
C8_7 C7_7 Cl10_7 120.5(11)
C7_7 C8_7 H8_7 119.0
C7_7 C8_7 C9_7 121.9(12)
C9_7 C8_7 H8_7 119.0
C4_7 C9_7 H9_7 121.3
C8_7 C9_7 C4_7 117.5(12)
C8_7 C9_7 H9_7 121.3
O_8 C_8 CA_8 118.7(7)
O_8 C_8 N_9 124.4(8)
N_9 C_8 CA_8 116.8(7)
C_8 CA_8 HA_8 108.0
C_8 CA_8 CB_8 111.4(7)
N_8 CA_8 C_8 111.1(7)
N_8 CA_8 HA_8 108.0
N_8 CA_8 CB_8 110.2(7)
CB_8 CA_8 HA_8 108.0
C_7 N_8 CA_8 120.8(7)
C_7 N_8 H_8 119.6
CA_8 N_8 H_8 119.6
CA_8 CB_8 HBA_8 109.5
CA_8 CB_8 HBB_8 109.5
CA_8 CB_8 HBC_8 109.5
HBA_8 CB_8 HBB_8 109.5
HBA_8 CB_8 HBC_8 109.5
HBB_8 CB_8 HBC_8 109.5
O_9 C_9 CA_9 121.5(8)
O_9 C_9 N1_10 123.5(9)
N1_10 C_9 CA_9 115.0(8)
C_9 CA_9 HA_9 108.9
C_9 CA_9 CB_9 109.4(7)
N_9 CA_9 C_9 109.7(7)
N_9 CA_9 HA_9 108.9
N_9 CA_9 CB_9 110.9(7)
CB_9 CA_9 HA_9 108.9
C_8 N_9 CA_9 124.2(7)
C_8 N_9 H_9 117.9
CA_9 N_9 H_9 117.9
CA_9 CB_9 HBA_9 109.5
CA_9 CB_9 HBB_9 109.5
CA_9 CB_9 CG_9 110.7(7)
HBA_9 CB_9 HBB_9 108.1
CG_9 CB_9 HBA_9 109.5
CG_9 CB_9 HBB_9 109.5
CD1_9 CG_9 CB_9 120.8(12)
CD1_9 CG_9 CE2_9 119.0(11)
CE2_9 CG_9 CB_9 120.0(11)
CG_9 CD1_9 HD1_9 121.2
CG_9 CD1_9 CE1_9 117.7(15)
CE1_9 CD1_9 HD1_9 121.2
CD1_9 CE1_9 HE1_9 119.9
CZ_9 CE1_9 CD1_9 120.2(16)
CZ_9 CE1_9 HE1_9 119.9
CE1_9 CZ_9 HZ_9 118.4
CE1_9 CZ_9 CD2_9 123.1(15)
CD2_9 CZ_9 HZ_9 118.4
CZ_9 CD2_9 HD2_9 122.3
CZ_9 CD2_9 CE2_9 115.5(17)
CE2_9 CD2_9 HD2_9 122.3
CG_9 CE2_9 CD2_9 124.5(15)
CG_9 CE2_9 HE2_9 117.7
CD2_9 CE2_9 HE2_9 117.7
O_10 C_10 CA_10 123.6(7)
O_10 C_10 N_11 121.7(8)
N_11 C_10 CA_10 114.7(7)
C_10 CA_10 HAA_10 108.3
C_10 CA_10 HAB_10 108.3
HAA_10 CA_10 HAB_10 107.4
N_10 CA_10 C_10 116.0(7)
N_10 CA_10 HAA_10 108.3
N_10 CA_10 HAB_10 108.3
CA_10 N_10 CB_10 119.1(7)
CA_10 N_10 S1_10 120.4(6)
CB_10 N_10 S1_10 117.5(5)
N_10 CB_10 HBA_10 108.7
N_10 CB_10 HBB_10 108.7
N_10 CB_10 CG_10 114.4(8)
HBA_10 CB_10 HBB_10 107.6
CG_10 CB_10 HBA_10 108.7
CG_10 CB_10 HBB_10 108.7
CB_10 CG_10 HG_10 109.3
CB_10 CG_10 CD_10 110.1(8)
CD_10 CG_10 HG_10 109.3
N1_10 CG_10 CB_10 109.7(7)
N1_10 CG_10 HG_10 109.3
N1_10 CG_10 CD_10 109.3(8)
CG_10 CD_10 HDA_10 109.5
CG_10 CD_10 HDB_10 109.5
CG_10 CD_10 HDC_10 109.5
HDA_10 CD_10 HDB_10 109.5
HDA_10 CD_10 HDC_10 109.5
HDB_10 CD_10 HDC_10 109.5
C_9 N1_10 CG_10 124.7(8)
C_9 N1_10 H1_10 117.6
CG_10 N1_10 H1_10 117.6
N_10 S1_10 C4_10 106.3(4)
O2_10 S1_10 N_10 107.7(4)
O2_10 S1_10 O3_10 120.3(4)
O2_10 S1_10 C4_10 107.2(4)
O3_10 S1_10 N_10 106.5(4)
O3_10 S1_10 C4_10 108.1(4)
C5_10 C4_10 S1_10 118.6(7)
C9_10 C4_10 S1_10 119.2(7)
C9_10 C4_10 C5_10 122.1(9)
C4_10 C5_10 H5_10 120.6
C6_10 C5_10 C4_10 118.9(9)
C6_10 C5_10 H5_10 120.6
C5_10 C6_10 H6_10 120.7
C5_10 C6_10 C7_10 118.6(9)
C7_10 C6_10 H6_10 120.7
C6_10 C7_10 Cl10_10 119.9(8)
C8_10 C7_10 C6_10 121.6(9)
C8_10 C7_10 Cl10_10 118.4(8)
C7_10 C8_10 H8_10 120.1
C7_10 C8_10 C9_10 119.7(10)
C9_10 C8_10 H8_10 120.1
C4_10 C9_10 C8_10 119.0(10)
C4_10 C9_10 H9_10 120.5
C8_10 C9_10 H9_10 120.5
O_11 C_11 CA_11 121.0(7)
O_11 C_11 N_12 122.4(8)
N_12 C_11 CA_11 116.6(7)
C_11 CA_11 HA_11 108.0
C_11 CA_11 CB_11 110.8(7)
N_11 CA_11 C_11 111.7(6)
N_11 CA_11 HA_11 108.0
N_11 CA_11 CB_11 110.1(7)
CB_11 CA_11 HA_11 108.0
C_10 N_11 CA_11 121.0(7)
C_10 N_11 H_11 119.5
CA_11 N_11 H_11 119.5
CA_11 CB_11 HBA_11 109.5
CA_11 CB_11 HBB_11 109.5
CA_11 CB_11 HBC_11 109.5
HBA_11 CB_11 HBB_11 109.5
HBA_11 CB_11 HBC_11 109.5
HBB_11 CB_11 HBC_11 109.5
O_12 C_12 CA_12 121.2(8)
O_12 C_12 N2_13 124.5(8)
N2_13 C_12 CA_12 114.2(8)
C_12 CA_12 HA_12 108.8
C_12 CA_12 CB_12 108.7(7)
N_12 CA_12 C_12 110.7(7)
N_12 CA_12 HA_12 108.8
N_12 CA_12 CB_12 111.1(7)
CB_12 CA_12 HA_12 108.8
C_11 N_12 CA_12 121.6(7)
C_11 N_12 H_12 119.2
CA_12 N_12 H_12 119.2
CA_12 CB_12 HBA_12 109.1
CA_12 CB_12 HBB_12 109.1
HBA_12 CB_12 HBB_12 107.9
CG_12 CB_12 CA_12 112.4(7)
CG_12 CB_12 HBA_12 109.1
CG_12 CB_12 HBB_12 109.1
CD1_12 CG_12 CB_12 120.9(8)
CD1_12 CG_12 CD2_12 119.0(8)
CD2_12 CG_12 CB_12 120.0(8)
CG_12 CD1_12 HD1_12 119.1
CE1_12 CD1_12 CG_12 121.8(9)
CE1_12 CD1_12 HD1_12 119.1
CD1_12 CE1_12 HE1_12 120.7
CD1_12 CE1_12 CZ_12 118.7(10)
CZ_12 CE1_12 HE1_12 120.7
CE1_12 CZ_12 HZ_12 119.8
CE2_12 CZ_12 CE1_12 120.5(10)
CE2_12 CZ_12 HZ_12 119.8
CZ_12 CE2_12 HE2_12 119.4
CD2_12 CE2_12 CZ_12 121.2(10)
CD2_12 CE2_12 HE2_12 119.4
CG_12 CD2_12 HD2_12 120.6
CE2_12 CD2_12 CG_12 118.8(9)
CE2_12 CD2_12 HD2_12 120.6
O_13 C_13 CA_13 122.9(8)
O_13 C_13 N_14 121.6(8)
N_14 C_13 CA_13 115.5(7)
C_13 CA_13 HAA_13 109.0
C_13 CA_13 HAB_13 109.0
HAA_13 CA_13 HAB_13 107.8
N_13 CA_13 C_13 112.7(7)
N_13 CA_13 HAA_13 109.0
N_13 CA_13 HAB_13 109.0
CA_13 N_13 S1_13 122.0(7)
CB_13 N_13 CA_13 119.6(8)
CB_13 N_13 S1_13 118.4(6)
N_13 CB_13 HBA_13 108.2
N_13 CB_13 HBB_13 108.2
N_13 CB_13 CG_13 116.3(9)
HBA_13 CB_13 HBB_13 107.4
CG_13 CB_13 HBA_13 108.2
CG_13 CB_13 HBB_13 108.2
CB_13 CG_13 HG_13 107.0
CD_13 CG_13 CB_13 115.3(13)
CD_13 CG_13 HG_13 107.0
N2_13 CG_13 CB_13 110.1(8)
N2_13 CG_13 HG_13 107.0
N2_13 CG_13 CD_13 110.0(12)
CG_13 CD_13 HDA_13 109.5
CG_13 CD_13 HDB_13 109.5
CG_13 CD_13 HDC_13 109.5
HDA_13 CD_13 HDB_13 109.5
HDA_13 CD_13 HDC_13 109.5
HDB_13 CD_13 HDC_13 109.5
C_12 N2_13 CG_13 126.2(9)
C_12 N2_13 H2_13 116.9
CG_13 N2_13 H2_13 116.9
N_13 S1_13 C4_13 105.7(5)
O2_13 S1_13 N_13 108.8(6)
O2_13 S1_13 O3_13 120.8(6)
O2_13 S1_13 C4_13 105.7(6)
O3_13 S1_13 N_13 107.3(4)
O3_13 S1_13 C4_13 107.6(6)
C5_13 C4_13 S1_13 121.6(9)
C5_13 C4_13 C9_13 119.3(12)
C9_13 C4_13 S1_13 119.0(11)
C4_13 C5_13 H5_13 118.4
C4_13 C5_13 C6_13 123.2(14)
C6_13 C5_13 H5_13 118.4
C5_13 C6_13 H6_13 121.4
C7_13 C6_13 C5_13 117.3(15)
C7_13 C6_13 H6_13 121.4
C6_13 C7_13 Cl10_13 119.5(15)
C8_13 C7_13 C6_13 122.2(13)
C8_13 C7_13 Cl10_13 118.3(13)
C7_13 C8_13 H8_13 120.3
C7_13 C8_13 C9_13 119.4(15)
C9_13 C8_13 H8_13 120.3
C4_13 C9_13 H9_13 120.7
C8_13 C9_13 C4_13 118.6(16)
C8_13 C9_13 H9_13 120.7
O_14 C_14 CA_14 121.2(8)
O_14 C_14 N_15 124.1(8)
N_15 C_14 CA_14 114.8(7)
C_14 CA_14 HA_14 108.2
C_14 CA_14 CB_14 110.9(7)
N_14 CA_14 C_14 111.6(7)
N_14 CA_14 HA_14 108.2
N_14 CA_14 CB_14 109.7(7)
CB_14 CA_14 HA_14 108.2
C_13 N_14 CA_14 120.3(7)
C_13 N_14 H_14 119.8
CA_14 N_14 H_14 119.8
CA_14 CB_14 HBA_14 109.5
CA_14 CB_14 HBB_14 109.5
CA_14 CB_14 HBC_14 109.5
HBA_14 CB_14 HBB_14 109.5
HBA_14 CB_14 HBC_14 109.5
HBB_14 CB_14 HBC_14 109.5
O_15 C_15 CA_15 122.0(8)
O_15 C_15 ND_16 122.3(9)
ND_16 C_15 CA_15 115.7(8)
C_15 CA_15 HA_15 109.5
C_15 CA_15 CB_15 110.4(7)
N_15 CA_15 C_15 107.9(7)
N_15 CA_15 HA_15 109.5
N_15 CA_15 CB_15 109.9(7)
CB_15 CA_15 HA_15 109.5
C_14 N_15 CA_15 122.6(7)
C_14 N_15 H_15 118.7
CA_15 N_15 H_15 118.7
CA_15 CB_15 HBA_15 108.6
CA_15 CB_15 HBB_15 108.6
HBA_15 CB_15 HBB_15 107.6
CG_15 CB_15 CA_15 114.5(7)
CG_15 CB_15 HBA_15 108.6
CG_15 CB_15 HBB_15 108.6
CD1_15 CG_15 CB_15 122.2(9)
CD1_15 CG_15 CE2_15 118.1(10)
CE2_15 CG_15 CB_15 119.7(10)
CG_15 CD1_15 HD1_15 118.9
CG_15 CD1_15 CE1_15 122.2(11)
CE1_15 CD1_15 HD1_15 118.9
CD1_15 CE1_15 HE1_15 120.9
CZ_15 CE1_15 CD1_15 118.1(12)
CZ_15 CE1_15 HE1_15 120.9
CE1_15 CZ_15 HZ_15 119.0
CD2_15 CZ_15 CE1_15 122.0(12)
CD2_15 CZ_15 HZ_15 119.0
CZ_15 CD2_15 HD2_15 119.9
CZ_15 CD2_15 CE2_15 120.1(13)
CE2_15 CD2_15 HD2_15 119.9
CG_15 CE2_15 CD2_15 119.5(13)
CG_15 CE2_15 HE2_15 120.2
CD2_15 CE2_15 HE2_15 120.2
C_15 ND_16 HDA_16 120.0
C_15 ND_16 HDB_16 120.0
HDA_16 ND_16 HDB_16 120.0
O_17 C_17 CA_17 120.8(10)
O_17 C_17 N_18 122.4(11)
N_18 C_17 CA_17 116.7(9)
C_17 CA_17 HAA_17 109.5
C_17 CA_17 HAB_17 109.5
C_17 CA_17 HAC_17 109.5
HAA_17 CA_17 HAB_17 109.5
HAA_17 CA_17 HAC_17 109.5
HAB_17 CA_17 HAC_17 109.5
O_18 C_18 CA_18 118.3(8)
O_18 C_18 N_19 125.4(9)
N_19 C_18 CA_18 116.3(8)
C_18 CA_18 HA_18 108.7
N_18 CA_18 C_18 112.5(8)
N_18 CA_18 HA_18 108.7
N_18 CA_18 CB_18 109.4(8)
CB_18 CA_18 C_18 108.9(9)
CB_18 CA_18 HA_18 108.7
C_17 N_18 CA_18 119.3(8)
C_17 N_18 H_18 120.3
CA_18 N_18 H_18 120.3
CA_18 CB_18 HBA_18 109.5
CA_18 CB_18 HBB_18 109.5
CA_18 CB_18 HBC_18 109.5
HBA_18 CB_18 HBB_18 109.5
HBA_18 CB_18 HBC_18 109.5
HBB_18 CB_18 HBC_18 109.5
O_19 C_19 CA_19 120.7(9)
O_19 C_19 N_20 122.1(10)
N_20 C_19 CA_19 117.2(9)
C_19 CA_19 HA_19 108.6
N_19 CA_19 C_19 108.9(9)
N_19 CA_19 HA_19 108.6
N_19 CA_19 CB_19 111.2(8)
CB_19 CA_19 C_19 110.9(8)
CB_19 CA_19 HA_19 108.6
C_18 N_19 CA_19 122.8(9)
C_18 N_19 H_19 118.6
CA_19 N_19 H_19 118.6
CA_19 CB_19 HBAA_19 109.6
CA_19 CB_19 HBAB_19 109.6
CA_19 CB_19 HBBC_19 109.8
CA_19 CB_19 HBBD_19 109.8
CA_19 CB_19 CG_19 110.1(11)
CA_19 CB_19 C204_19 109.6(12)
HBAA_19 CB_19 HBAB_19 108.1
HBBC_19 CB_19 HBBD_19 108.2
CG_19 CB_19 HBAA_19 109.6
CG_19 CB_19 HBAB_19 109.6
C204_19 CB_19 HBBC_19 109.8
C204_19 CB_19 HBBD_19 109.8
C1_19 CB_19 CA_19 139.8(14)
CD1_19 CG_19 CB_19 121.1(11)
CD1_19 CG_19 CD2_19 120.0
CD2_19 CG_19 CB_19 118.8(11)
CG_19 CD1_19 HD1_19 120.0
CE1_19 CD1_19 CG_19 120.0
CE1_19 CD1_19 HD1_19 120.0
CD1_19 CE1_19 HE1_19 120.0
CZ_19 CE1_19 CD1_19 120.0
CZ_19 CE1_19 HE1_19 120.0
CE1_19 CZ_19 HZ_19 120.0
CE1_19 CZ_19 CE2_19 120.0
CE2_19 CZ_19 HZ_19 120.0
CZ_19 CE2_19 HE2_19 120.0
CD2_19 CE2_19 CZ_19 120.0
CD2_19 CE2_19 HE2_19 120.0
CG_19 CD2_19 HD2_19 120.0
CE2_19 CD2_19 CG_19 120.0
CE2_19 CD2_19 HD2_19 120.0
C205_19 C204_19 CB_19 114.7(15)
C205_19 C204_19 C209_19 120.0
C209_19 C204_19 CB_19 125.1(15)
C204_19 C205_19 H205_19 120.0
C206_19 C205_19 C204_19 120.0
C206_19 C205_19 H205_19 120.0
C205_19 C206_19 H206_19 120.0
C205_19 C206_19 C207_19 120.0
C207_19 C206_19 H206_19 120.0
C206_19 C207_19 H207_19 120.0
C208_19 C207_19 C206_19 120.0
C208_19 C207_19 H207_19 120.0
C207_19 C208_19 H208_19 120.0
C207_19 C208_19 C209_19 120.0
C209_19 C208_19 H208_19 120.0
C204_19 C209_19 H209_19 120.0
C208_19 C209_19 C204_19 120.0
C208_19 C209_19 H209_19 120.0
C2_19 C1_19 CB_19 116.5(11)
C2_19 C1_19 C6_19 120.0
C6_19 C1_19 CB_19 119.0(11)
C1_19 C2_19 H2_19 120.0
C3_19 C2_19 C1_19 120.0
C3_19 C2_19 H2_19 120.0
C2_19 C3_19 H3_19 120.0
C2_19 C3_19 C4_19 120.0
C4_19 C3_19 H3_19 120.0
C3_19 C4_19 H4_19 120.0
C5_19 C4_19 C3_19 120.0
C5_19 C4_19 H4_19 120.0
C4_19 C5_19 H5_19 120.0
C4_19 C5_19 C6_19 120.0
C6_19 C5_19 H5_19 120.0
C1_19 C6_19 H6_19 120.0
C5_19 C6_19 C1_19 120.0
C5_19 C6_19 H6_19 120.0
O_20 C_20 CA_20 121.5(8)
O_20 C_20 N_21 122.4(9)
N_21 C_20 CA_20 116.1(8)
C_20 CA_20 HAA_20 108.5
C_20 CA_20 HAB_20 108.5
HAA_20 CA_20 HAB_20 107.5
NT_20 CA_20 C_20 115.1(7)
NT_20 CA_20 HAA_20 108.5
NT_20 CA_20 HAB_20 108.5
CA_20 NT_20 CB_20 120.1(8)
CA_20 NT_20 S1_20 119.6(7)
CB_20 NT_20 S1_20 117.3(6)
NT_20 CB_20 HBA_20 107.9
NT_20 CB_20 HBB_20 107.9
NT_20 CB_20 CG_20 117.8(8)
HBA_20 CB_20 HBB_20 107.2
CG_20 CB_20 HBA_20 107.9
CG_20 CB_20 HBB_20 107.9
CB_20 CG_20 HG_20 109.3
CB_20 CG_20 CD_20 109.9(8)
CD_20 CG_20 HG_20 109.3
N_20 CG_20 CB_20 109.6(8)
N_20 CG_20 HG_20 109.3
N_20 CG_20 CD_20 109.4(9)
CG_20 CD_20 HDA_20 109.5
CG_20 CD_20 HDB_20 109.5
CG_20 CD_20 HDC_20 109.5
HDA_20 CD_20 HDB_20 109.5
HDA_20 CD_20 HDC_20 109.5
HDB_20 CD_20 HDC_20 109.5
C_19 N_20 CG_20 124.5(8)
C_19 N_20 H_20 117.7
CG_20 N_20 H_20 117.7
NT_20 S1_20 C4_20 108.3(5)
O2_20 S1_20 NT_20 106.9(5)
O2_20 S1_20 C4_20 107.9(5)
O3_20 S1_20 NT_20 107.7(5)
O3_20 S1_20 O2_20 120.0(6)
O3_20 S1_20 C4_20 105.6(5)
C5_20 C4_20 S1_20 119.4(8)
C5_20 C4_20 C9_20 119.4(9)
C9_20 C4_20 S1_20 121.1(8)
C4_20 C5_20 H5_20 120.0
C4_20 C5_20 C6_20 120.1(9)
C6_20 C5_20 H5_20 120.0
C5_20 C6_20 H6_20 119.7
C7_20 C6_20 C5_20 120.6(10)
C7_20 C6_20 H6_20 119.7
C6_20 C7_20 C8_20 119.5(9)
C6_20 C7_20 Cl10_20 120.5(8)
C8_20 C7_20 Cl10_20 120.0(8)
C7_20 C8_20 H8_20 119.9
C9_20 C8_20 C7_20 120.2(9)
C9_20 C8_20 H8_20 119.9
C4_20 C9_20 H9_20 119.9
C8_20 C9_20 C4_20 120.2(9)
C8_20 C9_20 H9_20 119.9
O_21 C_21 CA_21 119.8(8)
O_21 C_21 N_22 123.0(8)
N_22 C_21 CA_21 117.2(8)
C_21 CA_21 HA_21 107.7
C_21 CA_21 CB_21 111.2(9)
N_21 CA_21 C_21 112.0(8)
N_21 CA_21 HA_21 107.7
N_21 CA_21 CB_21 110.2(8)
CB_21 CA_21 HA_21 107.7
C_20 N_21 CA_21 120.7(8)
C_20 N_21 H_21 119.7
CA_21 N_21 H_21 119.7
CA_21 CB_21 HBA_21 109.5
CA_21 CB_21 HBB_21 109.5
CA_21 CB_21 HBC_21 109.5
HBA_21 CB_21 HBB_21 109.5
HBA_21 CB_21 HBC_21 109.5
HBB_21 CB_21 HBC_21 109.5
O_22 C_22 CA_22 120.3(8)
O_22 C_22 N_23 123.0(8)
N_23 C_22 CA_22 116.6(8)
C_22 CA_22 HA_22 108.4
C_22 CA_22 CB_22 111.8(7)
N_22 CA_22 C_22 108.7(7)
N_22 CA_22 HA_22 108.4
N_22 CA_22 CB_22 110.9(8)
CB_22 CA_22 HA_22 108.4
C_21 N_22 CA_22 122.2(7)
C_21 N_22 H_22 118.9
CA_22 N_22 H_22 118.9
CA_22 CB_22 HBA_22 109.5
CA_22 CB_22 HBB_22 109.5
HBA_22 CB_22 HBB_22 108.0
CG_22 CB_22 CA_22 110.9(8)
CG_22 CB_22 HBA_22 109.5
CG_22 CB_22 HBB_22 109.5
CD1_22 CG_22 CB_22 117.7(14)
CD1_22 CG_22 CD2_22 118.5(15)
CD2_22 CG_22 CB_22 123.5(12)
CG_22 CD1_22 HD1_22 120.3
CG_22 CD1_22 CE1_22 119(2)
CE1_22 CD1_22 HD1_22 120.3
CD1_22 CE1_22 HE1_22 119.8
CZ_22 CE1_22 CD1_22 120(3)
CZ_22 CE1_22 HE1_22 119.8
CE1_22 CZ_22 HZ_22 121.3
CE2_22 CZ_22 CE1_22 117(2)
CE2_22 CZ_22 HZ_22 121.3
CZ_22 CE2_22 HE2_22 118.6
CD2_22 CE2_22 CZ_22 123(3)
CD2_22 CE2_22 HE2_22 118.6
CG_22 CD2_22 HD2_22 119.3
CE2_22 CD2_22 CG_22 121(2)
CE2_22 CD2_22 HD2_22 119.3
O_23 C_23 CA_23 123.4(8)
O_23 C_23 N_24 122.4(8)
N_24 C_23 CA_23 114.1(8)
C_23 CA_23 HAA_23 108.5
C_23 CA_23 HAB_23 108.5
HAA_23 CA_23 HAB_23 107.5
NT_23 CA_23 C_23 115.2(8)
NT_23 CA_23 HAA_23 108.5
NT_23 CA_23 HAB_23 108.5
CA_23 NT_23 CB_23 119.1(8)
CA_23 NT_23 S1_23 119.7(7)
CB_23 NT_23 S1_23 118.5(6)
NT_23 CB_23 HBA_23 108.6
NT_23 CB_23 HBB_23 108.6
NT_23 CB_23 CG_23 114.8(8)
HBA_23 CB_23 HBB_23 107.5
CG_23 CB_23 HBA_23 108.6
CG_23 CB_23 HBB_23 108.6
CB_23 CG_23 HG_23 109.2
CD_23 CG_23 CB_23 109.6(9)
CD_23 CG_23 HG_23 109.2
N_23 CG_23 CB_23 110.5(7)
N_23 CG_23 HG_23 109.2
N_23 CG_23 CD_23 109.2(8)
CG_23 CD_23 HDA_23 109.5
CG_23 CD_23 HDB_23 109.5
CG_23 CD_23 HDC_23 109.5
HDA_23 CD_23 HDB_23 109.5
HDA_23 CD_23 HDC_23 109.5
HDB_23 CD_23 HDC_23 109.5
C_22 N_23 CG_23 124.8(7)
C_22 N_23 H_23 117.6
CG_23 N_23 H_23 117.6
NT_23 S1_23 C4_23 107.6(4)
O2_23 S1_23 NT_23 106.5(4)
O2_23 S1_23 C4_23 107.1(5)
O3_23 S1_23 NT_23 106.8(5)
O3_23 S1_23 O2_23 121.2(5)
O3_23 S1_23 C4_23 107.0(5)
C5_23 C4_23 S1_23 120.3(9)
C9_23 C4_23 S1_23 119.4(9)
C9_23 C4_23 C5_23 120.4(11)
C4_23 C5_23 H5_23 119.8
C6_23 C5_23 C4_23 120.5(14)
C6_23 C5_23 H5_23 119.8
C5_23 C6_23 H6_23 120.5
C7_23 C6_23 C5_23 119.1(14)
C7_23 C6_23 H6_23 120.5
C6_23 C7_23 Cl10_23 118.9(13)
C8_23 C7_23 C6_23 121.9(12)
C8_23 C7_23 Cl10_23 119.2(13)
C7_23 C8_23 H8_23 120.4
C7_23 C8_23 C9_23 119.1(13)
C9_23 C8_23 H8_23 120.4
C4_23 C9_23 C8_23 119.1(13)
C4_23 C9_23 H9_23 120.5
C8_23 C9_23 H9_23 120.5
O_24 C_24 CA_24 120.0(8)
O_24 C_24 N_25 124.4(8)
N_25 C_24 CA_24 115.5(7)
C_24 CA_24 HA_24 109.5
C_24 CA_24 CB_24 108.7(8)
N_24 CA_24 C_24 110.6(7)
N_24 CA_24 HA_24 109.5
N_24 CA_24 CB_24 109.0(8)
CB_24 CA_24 HA_24 109.5
C_23 N_24 CA_24 121.7(8)
C_23 N_24 H_24 119.2
CA_24 N_24 H_24 119.2
CA_24 CB_24 HBA_24 109.5
CA_24 CB_24 HBB_24 109.5
CA_24 CB_24 HBC_24 109.5
HBA_24 CB_24 HBB_24 109.5
HBA_24 CB_24 HBC_24 109.5
HBB_24 CB_24 HBC_24 109.5
O_25 C_25 CA_25 121.0(8)
O_25 C_25 N_26 123.3(8)
N_26 C_25 CA_25 115.6(7)
C_25 CA_25 HA_25 108.5
C_25 CA_25 CB_25 111.9(7)
N_25 CA_25 C_25 109.6(7)
N_25 CA_25 HA_25 108.5
N_25 CA_25 CB_25 109.8(7)
CB_25 CA_25 HA_25 108.5
C_24 N_25 CA_25 123.6(7)
C_24 N_25 H_25 118.2
CA_25 N_25 H_25 118.2
CA_25 CB_25 HBA_25 109.5
CA_25 CB_25 HBB_25 109.5
HBA_25 CB_25 HBB_25 108.1
CG_25 CB_25 CA_25 110.6(7)
CG_25 CB_25 HBA_25 109.5
CG_25 CB_25 HBB_25 109.5
CD1_25 CG_25 CB_25 122.9(9)
CD1_25 CG_25 CD2_25 117.1(9)
CD2_25 CG_25 CB_25 119.7(9)
CG_25 CD1_25 HD1_25 119.3
CG_25 CD1_25 CE1_25 121.4(10)
CE1_25 CD1_25 HD1_25 119.3
CD1_25 CE1_25 HE1_25 119.7
CZ_25 CE1_25 CD1_25 120.7(11)
CZ_25 CE1_25 HE1_25 119.7
CE1_25 CZ_25 HZ_25 120.2
CE1_25 CZ_25 CE2_25 119.6(11)
CE2_25 CZ_25 HZ_25 120.2
CZ_25 CE2_25 HE2_25 120.1
CZ_25 CE2_25 CD2_25 119.8(11)
CD2_25 CE2_25 HE2_25 120.1
CG_25 CD2_25 HD2_25 119.3
CE2_25 CD2_25 CG_25 121.3(11)
CE2_25 CD2_25 HD2_25 119.3
O_26 C_26 CA_26 121.3(8)
O_26 C_26 N_27 123.5(8)
N_27 C_26 CA_26 115.1(8)
C_26 CA_26 HAA_26 108.3
C_26 CA_26 HAB_26 108.3
HAA_26 CA_26 HAB_26 107.4
NT_26 CA_26 C_26 115.8(7)
NT_26 CA_26 HAA_26 108.3
NT_26 CA_26 HAB_26 108.3
CA_26 NT_26 CB_26 120.6(7)
CA_26 NT_26 S1_26 119.9(6)
CB_26 NT_26 S1_26 116.8(6)
NT_26 CB_26 HBA_26 108.5
NT_26 CB_26 HBB_26 108.5
NT_26 CB_26 CG_26 115.2(8)
HBA_26 CB_26 HBB_26 107.5
CG_26 CB_26 HBA_26 108.5
CG_26 CB_26 HBB_26 108.5
CB_26 CG_26 HG_26 109.0
CD_26 CG_26 CB_26 110.5(8)
CD_26 CG_26 HG_26 109.0
N_26 CG_26 CB_26 110.0(8)
N_26 CG_26 HG_26 109.0
N_26 CG_26 CD_26 109.4(8)
CG_26 CD_26 HDA_26 109.5
CG_26 CD_26 HDB_26 109.5
CG_26 CD_26 HDC_26 109.5
HDA_26 CD_26 HDB_26 109.5
HDA_26 CD_26 HDC_26 109.5
HDB_26 CD_26 HDC_26 109.5
C_25 N_26 CG_26 124.8(7)
C_25 N_26 H_26 117.6
CG_26 N_26 H_26 117.6
NT_26 S1_26 C4_26 107.4(4)
O2_26 S1_26 NT_26 106.1(4)
O2_26 S1_26 C4_26 107.2(4)
O3_26 S1_26 NT_26 106.8(4)
O3_26 S1_26 O2_26 120.1(5)
O3_26 S1_26 C4_26 108.7(5)
C5_26 C4_26 S1_26 120.0(7)
C5_26 C4_26 C9_26 120.7(9)
C9_26 C4_26 S1_26 119.3(7)
C4_26 C5_26 H5_26 120.3
C6_26 C5_26 C4_26 119.3(9)
C6_26 C5_26 H5_26 120.3
C5_26 C6_26 H6_26 120.2
C5_26 C6_26 C7_26 119.7(9)
C7_26 C6_26 H6_26 120.2
C6_26 C7_26 Cl10_26 120.0(7)
C8_26 C7_26 C6_26 120.3(8)
C8_26 C7_26 Cl10_26 119.7(7)
C7_26 C8_26 H8_26 119.8
C9_26 C8_26 C7_26 120.4(9)
C9_26 C8_26 H8_26 119.8
C4_26 C9_26 H9_26 120.2
C8_26 C9_26 C4_26 119.6(9)
C8_26 C9_26 H9_26 120.2
O_27 C_27 CA_27 121.9(8)
O_27 C_27 N_28 122.8(8)
N_28 C_27 CA_27 115.2(8)
C_27 CA_27 HA_27 107.9
C_27 CA_27 CB_27 110.9(8)
N_27 CA_27 C_27 111.1(7)
N_27 CA_27 HA_27 107.9
N_27 CA_27 CB_27 111.1(8)
CB_27 CA_27 HA_27 107.9
C_26 N_27 CA_27 122.0(8)
C_26 N_27 H_27 119.0
CA_27 N_27 H_27 119.0
CA_27 CB_27 HBA_27 109.5
CA_27 CB_27 HBB_27 109.5
CA_27 CB_27 HBC_27 109.5
HBA_27 CB_27 HBB_27 109.5
HBA_27 CB_27 HBC_27 109.5
HBB_27 CB_27 HBC_27 109.5
O_28 C_28 CA_28 121.0(9)
O_28 C_28 N_29 123.5(9)
N_29 C_28 CA_28 115.4(7)
C_28 CA_28 HA_28 108.6
N_28 CA_28 C_28 109.4(7)
N_28 CA_28 HA_28 108.6
N_28 CA_28 CB_28 112.1(8)
CB_28 CA_28 C_28 109.6(7)
CB_28 CA_28 HA_28 108.6
C_27 N_28 CA_28 122.8(8)
C_27 N_28 H_28 118.6
CA_28 N_28 H_28 118.6
CA_28 CB_28 HBA_28 108.9
CA_28 CB_28 HBB_28 108.9
HBA_28 CB_28 HBB_28 107.7
CG_28 CB_28 CA_28 113.3(8)
CG_28 CB_28 HBA_28 108.9
CG_28 CB_28 HBB_28 108.9
CD1_28 CG_28 CB_28 120.8(11)
CD1_28 CG_28 CE2_28 117.1(10)
CE2_28 CG_28 CB_28 122.1(10)
CG_28 CD1_28 HD1_28 120.5
CG_28 CD1_28 CE1_28 119.0(15)
CE1_28 CD1_28 HD1_28 120.5
CD1_28 CE1_28 HE1_28 118.9
CZ_28 CE1_28 CD1_28 122.1(14)
CZ_28 CE1_28 HE1_28 118.9
CE1_28 CZ_28 HZ_28 120.2
CE1_28 CZ_28 CD2_28 119.7(13)
CD2_28 CZ_28 HZ_28 120.2
CZ_28 CD2_28 HD2_28 120.2
CZ_28 CD2_28 CE2_28 119.7(14)
CE2_28 CD2_28 HD2_28 120.2
CG_28 CE2_28 HE2_28 118.9
CD2_28 CE2_28 CG_28 122.3(12)
CD2_28 CE2_28 HE2_28 118.9
O_29 C_29 CA_29 121.0(8)
O_29 C_29 N_30 124.2(8)
N_30 C_29 CA_29 114.8(8)
C_29 CA_29 HAA_29 108.6
C_29 CA_29 HAB_29 108.6
HAA_29 CA_29 HAB_29 107.6
NT_29 CA_29 C_29 114.5(7)
NT_29 CA_29 HAA_29 108.6
NT_29 CA_29 HAB_29 108.6
CA_29 NT_29 CB_29 119.8(8)
CA_29 NT_29 S1_29 121.8(6)
CB_29 NT_29 S1_29 118.0(7)
NT_29 CB_29 HBA_29 108.5
NT_29 CB_29 HBB_29 108.5
NT_29 CB_29 CG_29 115.3(8)
HBA_29 CB_29 HBB_29 107.5
CG_29 CB_29 HBA_29 108.5
CG_29 CB_29 HBB_29 108.5
CB_29 CG_29 HG_29 109.1
CD_29 CG_29 CB_29 109.5(9)
CD_29 CG_29 HG_29 109.1
N_29 CG_29 CB_29 111.1(8)
N_29 CG_29 HG_29 109.1
N_29 CG_29 CD_29 108.8(9)
CG_29 CD_29 HDA_29 109.5
CG_29 CD_29 HDB_29 109.5
CG_29 CD_29 HDC_29 109.5
HDA_29 CD_29 HDB_29 109.5
HDA_29 CD_29 HDC_29 109.5
HDB_29 CD_29 HDC_29 109.5
C_28 N_29 CG_29 125.0(8)
C_28 N_29 H_29 117.5
CG_29 N_29 H_29 117.5
NT_29 S1_29 C4_29 107.0(4)
O2_29 S1_29 NT_29 106.8(5)
O2_29 S1_29 C4_29 107.2(5)
O3_29 S1_29 NT_29 108.3(5)
O3_29 S1_29 O2_29 120.3(5)
O3_29 S1_29 C4_29 106.6(5)
C5_29 C4_29 S1_29 120.2(9)
C9_29 C4_29 S1_29 119.7(8)
C9_29 C4_29 C5_29 120.2(11)
C4_29 C5_29 H5_29 120.3
C6_29 C5_29 C4_29 119.4(11)
C6_29 C5_29 H5_29 120.3
C5_29 C6_29 H6_29 119.5
C7_29 C6_29 C5_29 121.0(10)
C7_29 C6_29 H6_29 119.5
C6_29 C7_29 C8_29 120.7(12)
C6_29 C7_29 Cl10_29 119.8(10)
C8_29 C7_29 Cl10_29 119.4(12)
C7_29 C8_29 H8_29 121.1
C7_29 C8_29 C9_29 117.7(12)
C9_29 C8_29 H8_29 121.1
C4_29 C9_29 C8_29 120.9(10)
C4_29 C9_29 H9_29 119.5
C8_29 C9_29 H9_29 119.5
O_30 C_30 CA_30 122.0(8)
O_30 C_30 N_31 123.0(8)
N_31 C_30 CA_30 114.9(8)
C_30 CA_30 HA_30 108.9
N_30 CA_30 C_30 110.1(7)
N_30 CA_30 HA_30 108.9
N_30 CA_30 CB_30 108.6(7)
CB_30 CA_30 C_30 111.3(8)
CB_30 CA_30 HA_30 108.9
C_29 N_30 CA_30 121.1(7)
C_29 N_30 H_30 119.5
CA_30 N_30 H_30 119.5
CA_30 CB_30 HBA_30 109.5
CA_30 CB_30 HBB_30 109.5
CA_30 CB_30 HBC_30 109.5
HBA_30 CB_30 HBB_30 109.5
HBA_30 CB_30 HBC_30 109.5
HBB_30 CB_30 HBC_30 109.5
O_31 C_31 CA_31 120.6(9)
O_31 C_31 ND_32 122.5(9)
ND_32 C_31 CA_31 116.9(8)
C_31 CA_31 HA_31 109.7
C_31 CA_31 CB_31 111.5(8)
N_31 CA_31 C_31 108.0(7)
N_31 CA_31 HA_31 109.7
N_31 CA_31 CB_31 108.0(8)
CB_31 CA_31 HA_31 109.7
C_30 N_31 CA_31 122.8(8)
C_30 N_31 H_31 118.6
CA_31 N_31 H_31 118.6
CA_31 CB_31 HBA_31 109.4
CA_31 CB_31 HBB_31 109.4
HBA_31 CB_31 HBB_31 108.0
CG_31 CB_31 CA_31 111.1(9)
CG_31 CB_31 HBA_31 109.4
CG_31 CB_31 HBB_31 109.4
CD1_31 CG_31 CB_31 121.2(12)
CD1_31 CG_31 CD2_31 120.8(12)
CD2_31 CG_31 CB_31 118.0(12)
CG_31 CD1_31 HD1_31 118.7
CE1_31 CD1_31 CG_31 122.6(17)
CE1_31 CD1_31 HD1_31 118.7
CD1_31 CE1_31 HE1_31 120.8
CZ_31 CE1_31 CD1_31 118.3(19)
CZ_31 CE1_31 HE1_31 120.8
CE1_31 CZ_31 HZ_31 118.7
CE1_31 CZ_31 CE2_31 122.6(16)
CE2_31 CZ_31 HZ_31 118.7
CZ_31 CE2_31 HE2_31 120.6
CD2_31 CE2_31 CZ_31 118.7(18)
CD2_31 CE2_31 HE2_31 120.6
CG_31 CD2_31 HD2_31 121.5
CE2_31 CD2_31 CG_31 117.0(18)
CE2_31 CD2_31 HD2_31 121.5
C_31 ND_32 HDA_32 120.0
C_31 ND_32 HDB_32 120.0
HDA_32 ND_32 HDB_32 120.0
O_33 C_33 CA_33 119.7(11)
O_33 C_33 N_34 121.6(10)
N_34 C_33 CA_33 118.7(9)
C_33 CA_33 HAA_33 109.5
C_33 CA_33 HAB_33 109.5
C_33 CA_33 HAC_33 109.5
HAA_33 CA_33 HAB_33 109.5
HAA_33 CA_33 HAC_33 109.5
HAB_33 CA_33 HAC_33 109.5
O_34 C_34 CA_34 118.5(9)
O_34 C_34 N_35 123.9(9)
N_35 C_34 CA_34 117.6(9)
C_34 CA_34 HA_34 107.8
N_34 CA_34 C_34 110.8(9)
N_34 CA_34 HA_34 107.8
N_34 CA_34 CB_34 111.6(9)
CB_34 CA_34 C_34 111.0(10)
CB_34 CA_34 HA_34 107.8
C_33 N_34 CA_34 121.6(9)
C_33 N_34 H_34 119.2
CA_34 N_34 H_34 119.2
CA_34 CB_34 HBA_34 109.5
CA_34 CB_34 HBB_34 109.5
CA_34 CB_34 HBC_34 109.5
HBA_34 CB_34 HBB_34 109.5
HBA_34 CB_34 HBC_34 109.5
HBB_34 CB_34 HBC_34 109.5
O_35 C_35 CA_35 121.4(9)
O_35 C_35 N_36 123.7(10)
N_36 C_35 CA_35 114.9(8)
C_35 CA_35 HA_35 109.3
C_35 CA_35 CB_35 110.8(8)
N_35 CA_35 C_35 108.0(8)
N_35 CA_35 HA_35 109.3
N_35 CA_35 CB_35 110.3(8)
CB_35 CA_35 HA_35 109.3
C_34 N_35 CA_35 124.1(8)
C_34 N_35 H_35 117.9
CA_35 N_35 H_35 117.9
CA_35 CB_35 HBA_35 109.0
CA_35 CB_35 HBB_35 109.0
HBA_35 CB_35 HBB_35 107.8
CG_35 CB_35 CA_35 112.9(8)
CG_35 CB_35 HBA_35 109.0
CG_35 CB_35 HBB_35 109.0
CD1_35 CG_35 CB_35 119.4(10)
CD2_35 CG_35 CB_35 122.6(11)
CD2_35 CG_35 CD1_35 118.0(11)
CG_35 CD1_35 HD1_35 120.0
CG_35 CD1_35 CE1_35 120.1(13)
CE1_35 CD1_35 HD1_35 120.0
CD1_35 CE1_35 HE1_35 120.5
CD1_35 CE1_35 CZ_35 118.9(13)
CZ_35 CE1_35 HE1_35 120.5
CE1_35 CZ_35 HZ_35 121.2
CE2_35 CZ_35 CE1_35 117.7(12)
CE2_35 CZ_35 HZ_35 121.2
CZ_35 CE2_35 HE2_35 118.8
CZ_35 CE2_35 CD2_35 122.4(13)
CD2_35 CE2_35 HE2_35 118.8
CG_35 CD2_35 CE2_35 122.3(13)
CG_35 CD2_35 HD2_35 118.9
CE2_35 CD2_35 HD2_35 118.9
O_36 C_36 CA_36 123.2(10)
O_36 C_36 N_37 121.0(10)
N_37 C_36 CA_36 115.7(9)
C_36 CA_36 HAA_36 108.4
C_36 CA_36 HAB_36 108.4
HAA_36 CA_36 HAB_36 107.5
NT_36 CA_36 C_36 115.5(9)
NT_36 CA_36 HAA_36 108.4
NT_36 CA_36 HAB_36 108.4
CA_36 NT_36 CB_36 120.3(8)
CA_36 NT_36 S1_36 120.6(8)
CB_36 NT_36 S1_36 116.9(8)
NT_36 CB_36 HBA_36 108.5
NT_36 CB_36 HBB_36 108.5
NT_36 CB_36 CG_36 115.2(9)
HBA_36 CB_36 HBB_36 107.5
CG_36 CB_36 HBA_36 108.5
CG_36 CB_36 HBB_36 108.5
CB_36 CG_36 HG_36 108.7
CT_36 CG_36 CB_36 111.4(9)
CT_36 CG_36 HG_36 108.7
N_36 CG_36 CB_36 109.0(9)
N_36 CG_36 HG_36 108.7
N_36 CG_36 CT_36 110.2(9)
CG_36 CT_36 HTA_36 109.5
CG_36 CT_36 HTB_36 109.5
CG_36 CT_36 HTC_36 109.5
HTA_36 CT_36 HTB_36 109.5
HTA_36 CT_36 HTC_36 109.5
HTB_36 CT_36 HTC_36 109.5
C_35 N_36 CG_36 123.9(8)
C_35 N_36 H_36 118.0
CG_36 N_36 H_36 118.0
NT_36 S1_36 C4_36 108.2(5)
O2_36 S1_36 NT_36 108.1(6)
O2_36 S1_36 O3_36 118.7(7)
O2_36 S1_36 C4_36 107.1(7)
O3_36 S1_36 NT_36 106.1(6)
O3_36 S1_36 C4_36 108.4(7)
C5_36 C4_36 S1_36 119.2(13)
C9_36 C4_36 S1_36 119.0(12)
C9_36 C4_36 C5_36 121.7(15)
C4_36 C5_36 H5_36 121.8
C6_36 C5_36 C4_36 116.5(17)
C6_36 C5_36 H5_36 121.8
C5_36 C6_36 H6_36 119.3
C7_36 C6_36 C5_36 121.3(17)
C7_36 C6_36 H6_36 119.3
C6_36 C7_36 C8_36 122.0(18)
C6_36 C7_36 Cl10_36 119.5(15)
C8_36 C7_36 Cl10_36 118.5(16)
C7_36 C8_36 H8_36 121.0
C7_36 C8_36 C9_36 118.0(17)
C9_36 C8_36 H8_36 121.0
C4_36 C9_36 C8_36 120.5(15)
C4_36 C9_36 H9_36 119.7
C8_36 C9_36 H9_36 119.7
O_37 C_37 CA_37 120.1(9)
O_37 C_37 N_38 122.9(9)
N_38 C_37 CA_37 117.0(9)
C_37 CA_37 HA_37 108.1
C_37 CA_37 CB_37 110.5(9)
N_37 CA_37 C_37 111.1(9)
N_37 CA_37 HA_37 108.1
N_37 CA_37 CB_37 110.9(9)
CB_37 CA_37 HA_37 108.1
C_36 N_37 CA_37 122.4(9)
C_36 N_37 H_37 118.8
CA_37 N_37 H_37 118.8
CA_37 CB_37 HBA_37 109.5
CA_37 CB_37 HBB_37 109.5
CA_37 CB_37 HBC_37 109.5
HBA_37 CB_37 HBB_37 109.5
HBA_37 CB_37 HBC_37 109.5
HBB_37 CB_37 HBC_37 109.5
O_38 C_38 CA_38 121.1(11)
O_38 C_38 N_39 124.9(12)
N_39 C_38 CA_38 114.0(10)
C_38 CA_38 HA_38 108.4
N_38 CA_38 C_38 108.0(9)
N_38 CA_38 HA_38 108.4
N_38 CA_38 CB_38 113.8(11)
CB_38 CA_38 C_38 109.8(9)
CB_38 CA_38 HA_38 108.4
C_37 N_38 CA_38 123.6(9)
C_37 N_38 H_38 118.2
CA_38 N_38 H_38 118.2
CA_38 CB_38 HBAA_38 108.9
CA_38 CB_38 HBAB_38 108.9
CA_38 CB_38 HBBC_38 112.0
CA_38 CB_38 HBBD_38 112.0
CA_38 CB_38 CG_38 113.2(10)
CA_38 CB_38 C210_38 98.9(12)
HBAA_38 CB_38 HBAB_38 107.8
HBBC_38 CB_38 HBBD_38 109.7
CG_38 CB_38 HBAA_38 108.9
CG_38 CB_38 HBAB_38 108.9
C210_38 CB_38 HBBC_38 112.0
C210_38 CB_38 HBBD_38 112.0
CD1_38 CG_38 CB_38 128.0(10)
CD1_38 CG_38 CD2_38 120.0
CD2_38 CG_38 CB_38 112.0(10)
CG_38 CD1_38 HD1_38 120.0
CE1_38 CD1_38 CG_38 120.0
CE1_38 CD1_38 HD1_38 120.0
CD1_38 CE1_38 HE1_38 120.0
CD1_38 CE1_38 CZ_38 120.0
CZ_38 CE1_38 HE1_38 120.0
CE1_38 CZ_38 HZ_38 120.0
CE1_38 CZ_38 CE2_38 120.0
CE2_38 CZ_38 HZ_38 120.0
CZ_38 CE2_38 HE2_38 120.0
CD2_38 CE2_38 CZ_38 120.0
CD2_38 CE2_38 HE2_38 120.0
CG_38 CD2_38 HD2_38 120.0
CE2_38 CD2_38 CG_38 120.0
CE2_38 CD2_38 HD2_38 120.0
C215_38 C213_38 H213_38 120.0
C215_38 C213_38 C214_38 120.0
C214_38 C213_38 H213_38 120.0
C213_38 C215_38 H215_38 120.0
C212_38 C215_38 C213_38 120.0
C212_38 C215_38 H215_38 120.0
C215_38 C212_38 H212_38 120.0
C215_38 C212_38 C211_38 120.0
C211_38 C212_38 H212_38 120.0
C212_38 C211_38 H211_38 120.0
C210_38 C211_38 C212_38 120.0
C210_38 C211_38 H211_38 120.0
C211_38 C210_38 CB_38 116.1(12)
C211_38 C210_38 C214_38 120.0
C214_38 C210_38 CB_38 123.7(12)
C213_38 C214_38 H214_38 120.0
C210_38 C214_38 C213_38 120.0
C210_38 C214_38 H214_38 120.0
O_39 C_39 CA_39 122.0(9)
O_39 C_39 N_40 123.7(10)
N_40 C_39 CA_39 114.3(9)
C_39 CA_39 HAA_39 108.5
C_39 CA_39 HAB_39 108.5
HAA_39 CA_39 HAB_39 107.5
NT_39 CA_39 C_39 115.1(8)
NT_39 CA_39 HAA_39 108.5
NT_39 CA_39 HAB_39 108.5
CA_39 NT_39 CB_39 120.6(12)
CA_39 NT_39 S1_39 120.1(10)
CB_39 NT_39 S1_39 117.0(9)
NT_39 CB_39 HBA_39 109.1
NT_39 CB_39 HBB_39 109.1
NT_39 CB_39 CG_39 112.3(10)
HBA_39 CB_39 HBB_39 107.9
CG_39 CB_39 HBA_39 109.1
CG_39 CB_39 HBB_39 109.1
CB_39 CG_39 HG_39 108.0
CD_39 CG_39 CB_39 110.3(13)
CD_39 CG_39 HG_39 108.0
N_39 CG_39 CB_39 109.6(11)
N_39 CG_39 HG_39 108.0
N_39 CG_39 CD_39 112.7(15)
CG_39 CD_39 HDA_39 109.5
CG_39 CD_39 HDB_39 109.5
CG_39 CD_39 HDC_39 109.5
HDA_39 CD_39 HDB_39 109.5
HDA_39 CD_39 HDC_39 109.5
HDB_39 CD_39 HDC_39 109.5
C_38 N_39 CG_39 124.2(10)
C_38 N_39 H_39 117.9
CG_39 N_39 H_39 117.9
NT_39 S1_39 C4_39 105.7(6)
O2_39 S1_39 NT_39 108.1(6)
O2_39 S1_39 C4_39 108.4(7)
O3_39 S1_39 NT_39 107.3(7)
O3_39 S1_39 O2_39 119.9(5)
O3_39 S1_39 C4_39 106.6(6)
C5_39 C4_39 S1_39 119.8(14)
C9_39 C4_39 S1_39 118.6(9)
C9_39 C4_39 C5_39 121.5(15)
C4_39 C5_39 H5_39 120.7
C6_39 C5_39 C4_39 118.6(16)
C6_39 C5_39 H5_39 120.7
C5_39 C6_39 H6_39 119.4
C7_39 C6_39 C5_39 121.2(13)
C7_39 C6_39 H6_39 119.4
C6_39 C7_39 C8_39 120.9(15)
C6_39 C7_39 Cl10_39 121.5(11)
C8_39 C7_39 Cl10_39 117.6(15)
C7_39 C8_39 H8_39 120.1
C9_39 C8_39 C7_39 119.7(16)
C9_39 C8_39 H8_39 120.1
C4_39 C9_39 C8_39 118.0(14)
C4_39 C9_39 H9_39 121.0
C8_39 C9_39 H9_39 121.0
O_40 C_40 CA_40 120.7(10)
O_40 C_40 N_41 121.7(10)
N_41 C_40 CA_40 117.6(9)
C_40 CA_40 HA_40 108.3
C_40 CA_40 CB_40 109.8(10)
N_40 CA_40 C_40 111.7(8)
N_40 CA_40 HA_40 108.3
N_40 CA_40 CB_40 110.4(9)
CB_40 CA_40 HA_40 108.3
C_39 N_40 CA_40 120.7(9)
C_39 N_40 H_40 119.7
CA_40 N_40 H_40 119.7
CA_40 CB_40 HBA_40 109.5
CA_40 CB_40 HBB_40 109.5
CA_40 CB_40 HBC_40 109.5
HBA_40 CB_40 HBB_40 109.5
HBA_40 CB_40 HBC_40 109.5
HBB_40 CB_40 HBC_40 109.5
O_41 C_41 CA_41 121.0(10)
O_41 C_41 N_42 124.1(10)
N_42 C_41 CA_41 114.8(9)
C_41 CA_41 HA_41 108.4
C_41 CA_41 CB_41 108.8(9)
N_41 CA_41 C_41 111.2(9)
N_41 CA_41 HA_41 108.4
N_41 CA_41 CB_41 111.5(9)
CB_41 CA_41 HA_41 108.4
C_40 N_41 CA_41 125.0(9)
C_40 N_41 H_41 117.5
CA_41 N_41 H_41 117.5
CA_41 CB_41 HBA_41 109.1
CA_41 CB_41 HBB_41 109.1
HBA_41 CB_41 HBB_41 107.9
CG_41 CB_41 CA_41 112.4(9)
CG_41 CB_41 HBA_41 109.1
CG_41 CB_41 HBB_41 109.1
CD1_41 CG_41 CB_41 117.3(11)
CD2_41 CG_41 CB_41 122.7(10)
CD2_41 CG_41 CD1_41 120.0(11)
CG_41 CD1_41 HD1_41 121.1
CE1_41 CD1_41 CG_41 117.9(12)
CE1_41 CD1_41 HD1_41 121.1
CD1_41 CE1_41 HE1_41 119.0
CD1_41 CE1_41 CZ_41 121.9(11)
CZ_41 CE1_41 HE1_41 119.0
CE1_41 CZ_41 HZ_41 120.5
CE2_41 CZ_41 CE1_41 118.9(12)
CE2_41 CZ_41 HZ_41 120.5
CZ_41 CE2_41 HE2_41 119.7
CZ_41 CE2_41 CD2_41 120.6(12)
CD2_41 CE2_41 HE2_41 119.7
CG_41 CD2_41 CE2_41 120.5(11)
CG_41 CD2_41 HD2_41 119.7
CE2_41 CD2_41 HD2_41 119.7
O_42 C_42 CA_42 123.2(9)
O_42 C_42 N_43 122.6(9)
N_43 C_42 CA_42 114.3(8)
C_42 CA_42 HAA_42 108.9
C_42 CA_42 HAB_42 108.9
HAA_42 CA_42 HAB_42 107.7
NT_42 CA_42 C_42 113.3(8)
NT_42 CA_42 HAA_42 108.9
NT_42 CA_42 HAB_42 108.9
CA_42 NT_42 S1_42 120.0(7)
CB_42 NT_42 CA_42 122.0(8)
CB_42 NT_42 S1_42 117.7(7)
NT_42 CB_42 HBA_42 108.6
NT_42 CB_42 HBB_42 108.6
NT_42 CB_42 CG_42 114.5(9)
HBA_42 CB_42 HBB_42 107.6
CG_42 CB_42 HBA_42 108.6
CG_42 CB_42 HBB_42 108.6
CB_42 CG_42 HG_42 108.5
CB_42 CG_42 CD_42 111.7(11)
CD_42 CG_42 HG_42 108.5
N_42 CG_42 CB_42 111.3(10)
N_42 CG_42 HG_42 108.5
N_42 CG_42 CD_42 108.3(12)
CG_42 CD_42 HDA_42 109.5
CG_42 CD_42 HDB_42 109.5
CG_42 CD_42 HDC_42 109.5
HDA_42 CD_42 HDB_42 109.5
HDA_42 CD_42 HDC_42 109.5
HDB_42 CD_42 HDC_42 109.5
C_41 N_42 CG_42 127.4(9)
C_41 N_42 H_42 116.3
CG_42 N_42 H_42 116.3
NT_42 S1_42 C4_42 106.0(5)
O2_42 S1_42 NT_42 106.5(6)
O2_42 S1_42 C4_42 107.0(6)
O3_42 S1_42 NT_42 107.4(5)
O3_42 S1_42 O2_42 119.9(6)
O3_42 S1_42 C4_42 109.3(6)
C5_42 C4_42 S1_42 119.4(8)
C5_42 C4_42 C9_42 122.5(12)
C9_42 C4_42 S1_42 118.1(11)
C4_42 C5_42 H5_42 119.8
C6_42 C5_42 C4_42 120.4(10)
C6_42 C5_42 H5_42 119.8
C5_42 C6_42 H6_42 121.6
C5_42 C6_42 C7_42 116.8(12)
C7_42 C6_42 H6_42 121.6
C6_42 C7_42 Cl10_42 117.1(12)
C8_42 C7_42 C6_42 122.5(12)
C8_42 C7_42 Cl10_42 120.3(10)
C7_42 C8_42 H8_42 120.0
C7_42 C8_42 C9_42 120.0(12)
C9_42 C8_42 H8_42 120.0
C4_42 C9_42 H9_42 121.2
C8_42 C9_42 C4_42 117.6(13)
C8_42 C9_42 H9_42 121.2
O_43 C_43 CA_43 120.8(11)
O_43 C_43 N_44 123.5(11)
N_44 C_43 CA_43 115.7(10)
C_43 CA_43 HA_43 108.3
N_43 CA_43 C_43 111.5(9)
N_43 CA_43 HA_43 108.3
N_43 CA_43 CB_43 109.8(9)
CB_43 CA_43 C_43 110.6(9)
CB_43 CA_43 HA_43 108.3
C_42 N_43 CA_43 119.8(8)
C_42 N_43 H_43 120.1
CA_43 N_43 H_43 120.1
CA_43 CB_43 HBA_43 109.5
CA_43 CB_43 HBB_43 109.5
CA_43 CB_43 HBC_43 109.5
HBA_43 CB_43 HBB_43 109.5
HBA_43 CB_43 HBC_43 109.5
HBB_43 CB_43 HBC_43 109.5
O_44 C_44 CA_44 120.7(11)
O_44 C_44 N3_45 122.7(13)
N3_45 C_44 CA_44 116.6(11)
C_44 CA_44 HA_44 108.1
C_44 CA_44 CB_44 113.8(12)
N_44 CA_44 C_44 109.1(8)
N_44 CA_44 HA_44 108.1
N_44 CA_44 CB_44 109.6(10)
CB_44 CA_44 HA_44 108.1
C_43 N_44 CA_44 123.4(10)
C_43 N_44 H_44 118.3
CA_44 N_44 H_44 118.3
CA_44 CB_44 HBA_44 109.0
CA_44 CB_44 HBB_44 109.0
HBA_44 CB_44 HBB_44 107.8
CG_44 CB_44 CA_44 112.7(11)
CG_44 CB_44 HBA_44 109.0
CG_44 CB_44 HBB_44 109.0
CD1_44 CG_44 CB_44 118.2(17)
CE2_44 CG_44 CB_44 123.6(16)
CE2_44 CG_44 CD1_44 118.1(15)
CG_44 CD1_44 HD1_44 119.3
CE1_44 CD1_44 CG_44 121(2)
CE1_44 CD1_44 HD1_44 119.3
CD1_44 CE1_44 HE1_44 119.7
CZ_44 CE1_44 CD1_44 121(2)
CZ_44 CE1_44 HE1_44 119.7
CE1_44 CZ_44 HZ_44 120.1
CE1_44 CZ_44 CD2_44 119.7(16)
CD2_44 CZ_44 HZ_44 120.1
CZ_44 CD2_44 HD2_44 121.2
CZ_44 CD2_44 CE2_44 117.6(17)
CE2_44 CD2_44 HD2_44 121.2
CG_44 CE2_44 CD2_44 122.7(17)
CG_44 CE2_44 HE2_44 118.7
CD2_44 CE2_44 HE2_44 118.7
O_45 C_45 CA_45 123.2(11)
O_45 C_45 N_46 123.0(11)
N_46 C_45 CA_45 113.8(9)
C_45 CA_45 HAA_45 108.3
C_45 CA_45 HAB_45 108.3
HAA_45 CA_45 HAB_45 107.4
N_45 CA_45 C_45 115.8(9)
N_45 CA_45 HAA_45 108.3
N_45 CA_45 HAB_45 108.3
CA_45 N_45 CB_45 117.8(10)
CA_45 N_45 S1_45 122.6(8)
CB_45 N_45 S1_45 119.2(8)
N_45 CB_45 HBA_45 108.6
N_45 CB_45 HBB_45 108.6
N_45 CB_45 CG_45 114.8(11)
HBA_45 CB_45 HBB_45 107.5
CG_45 CB_45 HBA_45 108.6
CG_45 CB_45 HBB_45 108.6
CB_45 CG_45 HG_45 109.2
CB_45 CG_45 CD_45 113.8(14)
CB_45 CG_45 N3_45 108.3(11)
CD_45 CG_45 HG_45 109.2
CD_45 CG_45 N3_45 107.1(15)
N3_45 CG_45 HG_45 109.2
CG_45 CD_45 HDA_45 109.5
CG_45 CD_45 HDB_45 109.5
CG_45 CD_45 HDC_45 109.5
HDA_45 CD_45 HDB_45 109.5
HDA_45 CD_45 HDC_45 109.5
HDB_45 CD_45 HDC_45 109.5
C_44 N3_45 CG_45 125.5(12)
C_44 N3_45 H3_45 117.3
CG_45 N3_45 H3_45 117.3
N_45 S1_45 C4_45 106.8(6)
O2_45 S1_45 N_45 106.8(6)
O2_45 S1_45 C4_45 108.0(8)
O3_45 S1_45 N_45 106.8(7)
O3_45 S1_45 O2_45 119.8(6)
O3_45 S1_45 C4_45 108.0(8)
C5_45 C4_45 S1_45 119.1(13)
C9_45 C4_45 S1_45 120.6(13)
C9_45 C4_45 C5_45 120.2(17)
C4_45 C5_45 H5_45 120.5
C6_45 C5_45 C4_45 119.0(17)
C6_45 C5_45 H5_45 120.5
C5_45 C6_45 H6_45 120.5
C5_45 C6_45 C7_45 119.0(19)
C7_45 C6_45 H6_45 120.5
C6_45 C7_45 Cl10_45 119.3(19)
C8_45 C7_45 C6_45 122(2)
C8_45 C7_45 Cl10_45 119.0(17)
C7_45 C8_45 H8_45 121.1
C9_45 C8_45 C7_45 117.9(18)
C9_45 C8_45 H8_45 121.1
C4_45 C9_45 H9_45 119.0
C8_45 C9_45 C4_45 122.1(18)
C8_45 C9_45 H9_45 119.0
O_46 C_46 CA_46 119.3(8)
O_46 C_46 N_47 126.0(9)
N_47 C_46 CA_46 114.6(9)
C_46 CA_46 HA_46 107.8
N_46 CA_46 C_46 110.9(8)
N_46 CA_46 HA_46 107.8
N_46 CA_46 CB_46 110.9(9)
CB_46 CA_46 C_46 111.6(9)
CB_46 CA_46 HA_46 107.8
C_45 N_46 CA_46 120.1(8)
C_45 N_46 H_46 120.0
CA_46 N_46 H_46 120.0
CA_46 CB_46 HBA_46 109.5
CA_46 CB_46 HBB_46 109.5
CA_46 CB_46 HBC_46 109.5
HBA_46 CB_46 HBB_46 109.5
HBA_46 CB_46 HBC_46 109.5
HBB_46 CB_46 HBC_46 109.5
O_47 C_47 CA_47 119.8(10)
O_47 C_47 N_48 124.0(12)
N_48 C_47 CA_47 116.1(10)
C_47 CA_47 HA_47 109.4
N_47 CA_47 C_47 108.8(8)
N_47 CA_47 HA_47 109.4
N_47 CA_47 CB_47 111.1(8)
CB_47 CA_47 C_47 108.7(9)
CB_47 CA_47 HA_47 109.4
C_46 N_47 CA_47 122.4(8)
C_46 N_47 H_47 118.8
CA_47 N_47 H_47 118.8
CA_47 CB_47 HBA_47 108.8
CA_47 CB_47 HBB_47 108.8
HBA_47 CB_47 HBB_47 107.7
CG_47 CB_47 CA_47 113.8(9)
CG_47 CB_47 HBA_47 108.8
CG_47 CB_47 HBB_47 108.8
CD1_47 CG_47 CB_47 122.4(12)
CD1_47 CG_47 CE2_47 117.3(13)
CE2_47 CG_47 CB_47 120.1(11)
CG_47 CD1_47 HD1_47 118.8
CG_47 CD1_47 CE1_47 122.3(15)
CE1_47 CD1_47 HD1_47 118.8
CD1_47 CE1_47 HE1_47 121.4
CZ_47 CE1_47 CD1_47 117.1(14)
CZ_47 CE1_47 HE1_47 121.4
CE1_47 CZ_47 HZ_47 118.8
CD2_47 CZ_47 CE1_47 122.5(15)
CD2_47 CZ_47 HZ_47 118.8
CZ_47 CD2_47 HD2_47 120.6
CZ_47 CD2_47 CE2_47 118.8(15)
CE2_47 CD2_47 HD2_47 120.6
CG_47 CE2_47 HE2_47 119.1
CD2_47 CE2_47 CG_47 121.7(14)
CD2_47 CE2_47 HE2_47 119.1
C_47 N_48 HA_48 120.0
C_47 N_48 HB_48 120.0
HA_48 N_48 HB_48 120.0
N201_49 C202_49 C203_49 176(2)
C202_49 C203_49 H20A_49 108.9
C202_49 C203_49 H20B_49 110.1
C202_49 C203_49 H20C_49 109.5
H20A_49 C203_49 H20B_49 109.4
H20A_49 C203_49 H20C_49 109.4
H20B_49 C203_49 H20C_49 109.5
C15_50 O11_50 C12_50 107(2)
O11_50 C12_50 H12A_50 111.0
O11_50 C12_50 H12B_50 111.0
O11_50 C12_50 C13_50 104(3)
H12A_50 C12_50 H12B_50 109.0
C13_50 C12_50 H12A_50 111.0
C13_50 C12_50 H12B_50 111.0
C12_50 C13_50 H13A_50 111.4
C12_50 C13_50 H13B_50 111.4
H13A_50 C13_50 H13B_50 109.3
C14_50 C13_50 C12_50 102(3)
C14_50 C13_50 H13A_50 111.4
C14_50 C13_50 H13B_50 111.4
C13_50 C14_50 H14A_50 112.4
C13_50 C14_50 H14B_50 112.4
C13_50 C14_50 C15_50 97(3)
H14A_50 C14_50 H14B_50 109.9
C15_50 C14_50 H14A_50 112.4
C15_50 C14_50 H14B_50 112.4
O11_50 C15_50 C14_50 105(3)
O11_50 C15_50 H15A_50 110.7
O11_50 C15_50 H15B_50 110.7
C14_50 C15_50 H15A_50 110.7
C14_50 C15_50 H15B_50 110.7
H15A_50 C15_50 H15B_50 108.8
N201_51 C202_51 C203_51 176.4(14)
C202_51 C203_51 H20A_51 109.4
C202_51 C203_51 H20B_51 109.7
C202_51 C203_51 H20C_51 109.3
H20A_51 C203_51 H20B_51 109.5
H20A_51 C203_51 H20C_51 109.5
H20B_51 C203_51 H20C_51 109.5
N201_52 C202_52 C203_52 174.9(17)
C202_52 C203_52 H20A_52 110.1
C202_52 C203_52 H20B_52 108.4
C202_52 C203_52 H20C_52 109.9
H20A_52 C203_52 H20B_52 109.5
H20A_52 C203_52 H20C_52 109.5
H20B_52 C203_52 H20C_52 109.5
N201_53 C202_53 C203_53 176.4(16)
C202_53 C203_53 H20A_53 109.1
C202_53 C203_53 H20B_53 110.1
C202_53 C203_53 H20C_53 109.2
H20A_53 C203_53 H20B_53 109.5
H20A_53 C203_53 H20C_53 109.5
H20B_53 C203_53 H20C_53 109.5
C15_54 O11_54 C12_54 100.0(15)
O11_54 C12_54 H12A_54 111.3
O11_54 C12_54 H12B_54 111.3
H12A_54 C12_54 H12B_54 109.2
C13_54 C12_54 O11_54 102.4(14)
C13_54 C12_54 H12A_54 111.3
C13_54 C12_54 H12B_54 111.3
C12_54 C13_54 H13A_54 110.8
C12_54 C13_54 H13B_54 110.8
H13A_54 C13_54 H13B_54 108.9
C14_54 C13_54 C12_54 104.7(14)
C14_54 C13_54 H13A_54 110.8
C14_54 C13_54 H13B_54 110.8
C13_54 C14_54 H14A_54 110.2
C13_54 C14_54 H14B_54 110.2
C13_54 C14_54 C15_54 107.5(12)
H14A_54 C14_54 H14B_54 108.5
C15_54 C14_54 H14A_54 110.2
C15_54 C14_54 H14B_54 110.2
O11_54 C15_54 H15A_54 110.4
O11_54 C15_54 H15B_54 110.4
C14_54 C15_54 O11_54 106.4(13)
C14_54 C15_54 H15A_54 110.4
C14_54 C15_54 H15B_54 110.4
H15A_54 C15_54 H15B_54 108.6
C12_55 O11_55 C15_55 103.2(14)
O11_55 C12_55 H12A_55 107.5
O11_55 C12_55 H12B_55 107.5
O11_55 C12_55 C13_55 119.3(17)
H12A_55 C12_55 H12B_55 107.0
C13_55 C12_55 H12A_55 107.5
C13_55 C12_55 H12B_55 107.5
C12_55 C13_55 H13A_55 113.0
C12_55 C13_55 H13B_55 113.0
H13A_55 C13_55 H13B_55 110.4
C14_55 C13_55 C12_55 93.4(15)
C14_55 C13_55 H13A_55 113.0
C14_55 C13_55 H13B_55 113.0
C13_55 C14_55 H14A_55 110.6
C13_55 C14_55 H14B_55 110.6
C13_55 C14_55 C15_55 105.6(18)
H14A_55 C14_55 H14B_55 108.8
C15_55 C14_55 H14A_55 110.6
C15_55 C14_55 H14B_55 110.6
O11_55 C15_55 C14_55 105.5(18)
O11_55 C15_55 H15A_55 110.6
O11_55 C15_55 H15B_55 110.6
C14_55 C15_55 H15A_55 110.6
C14_55 C15_55 H15B_55 110.6
H15A_55 C15_55 H15B_55 108.8
C12_56 O11_56 C15_56 110(2)
O11_56 C12_56 H12A_56 110.3
O11_56 C12_56 H12B_56 110.3
O11_56 C12_56 C13_56 107(2)
H12A_56 C12_56 H12B_56 108.5
C13_56 C12_56 H12A_56 110.3
C13_56 C12_56 H12B_56 110.3
C12_56 C13_56 H13A_56 110.3
C12_56 C13_56 H13B_56 110.3
H13A_56 C13_56 H13B_56 108.5
C14_56 C13_56 C12_56 107(2)
C14_56 C13_56 H13A_56 110.3
C14_56 C13_56 H13B_56 110.3
C13_56 C14_56 H14A_56 110.3
C13_56 C14_56 H14B_56 110.3
C13_56 C14_56 C15_56 107(2)
H14A_56 C14_56 H14B_56 108.5
C15_56 C14_56 H14A_56 110.3
C15_56 C14_56 H14B_56 110.3
O11_56 C15_56 C14_56 103(2)
O11_56 C15_56 H15A_56 111.1
O11_56 C15_56 H15B_56 111.1
C14_56 C15_56 H15A_56 111.1
C14_56 C15_56 H15B_56 111.1
H15A_56 C15_56 H15B_56 109.1
C12_57 O11_57 C15_57 109(2)
O11_57 C12_57 H12A_57 110.1
O11_57 C12_57 H12B_57 110.1
O11_57 C12_57 C13_57 108(2)
H12A_57 C12_57 H12B_57 108.4
C13_57 C12_57 H12A_57 110.1
C13_57 C12_57 H12B_57 110.1
C12_57 C13_57 H13A_57 110.3
C12_57 C13_57 H13B_57 110.3
C12_57 C13_57 C14_57 107(2)
H13A_57 C13_57 H13B_57 108.5
C14_57 C13_57 H13A_57 110.3
C14_57 C13_57 H13B_57 110.3
C13_57 C14_57 H14A_57 111.5
C13_57 C14_57 H14B_57 111.5
H14A_57 C14_57 H14B_57 109.3
C15_57 C14_57 C13_57 101(2)
C15_57 C14_57 H14A_57 111.5
C15_57 C14_57 H14B_57 111.5
O11_57 C15_57 C14_57 111(2)
O11_57 C15_57 H15A_57 109.4
O11_57 C15_57 H15B_57 109.4
C14_57 C15_57 H15A_57 109.4
C14_57 C15_57 H15B_57 109.4
H15A_57 C15_57 H15B_57 108.0
C12_58 O11_58 C15_58 103(2)
O11_58 C12_58 H12A_58 110.5
O11_58 C12_58 H12B_58 110.5
O11_58 C12_58 C13_58 106(2)
H12A_58 C12_58 H12B_58 108.7
C13_58 C12_58 H12A_58 110.5
C13_58 C12_58 H12B_58 110.5
C12_58 C13_58 H13A_58 111.8
C12_58 C13_58 H13B_58 111.8
C12_58 C13_58 C14_58 100(2)
H13A_58 C13_58 H13B_58 109.5
C14_58 C13_58 H13A_58 111.8
C14_58 C13_58 H13B_58 111.8
C13_58 C14_58 H14A_58 111.5
C13_58 C14_58 H14B_58 111.5
H14A_58 C14_58 H14B_58 109.4
C15_58 C14_58 C13_58 101(2)
C15_58 C14_58 H14A_58 111.5
C15_58 C14_58 H14B_58 111.5
O11_58 C15_58 C14_58 111(2)
O11_58 C15_58 H15A_58 109.5
O11_58 C15_58 H15B_58 109.5
C14_58 C15_58 H15A_58 109.5
C14_58 C15_58 H15B_58 109.5
H15A_58 C15_58 H15B_58 108.1
C12_59 O11_59 C15_59 110(2)
O11_59 C12_59 H12A_59 112.2
O11_59 C12_59 H12B_59 112.2
O11_59 C12_59 C13_59 98.0(18)
H12A_59 C12_59 H12B_59 109.8
C13_59 C12_59 H12A_59 112.2
C13_59 C12_59 H12B_59 112.2
C12_59 C13_59 H13A_59 111.2
C12_59 C13_59 H13B_59 111.2
H13A_59 C13_59 H13B_59 109.1
C14_59 C13_59 C12_59 103(2)
C14_59 C13_59 H13A_59 111.2
C14_59 C13_59 H13B_59 111.2
C13_59 C14_59 H14A_59 112.1
C13_59 C14_59 H14B_59 112.1
H14A_59 C14_59 H14B_59 109.7
C15_59 C14_59 C13_59 98.4(19)
C15_59 C14_59 H14A_59 112.1
C15_59 C14_59 H14B_59 112.1
O11_59 C15_59 C14_59 107(2)
O11_59 C15_59 H15A_59 110.4
O11_59 C15_59 H15B_59 110.4
C14_59 C15_59 H15A_59 110.4
C14_59 C15_59 H15B_59 110.4
H15A_59 C15_59 H15B_59 108.6
C15_60 O11_60 C12_60 108(3)
O11_60 C12_60 H12A_60 110.3
O11_60 C12_60 H12B_60 110.3
O11_60 C12_60 C13_60 107(2)
H12A_60 C12_60 H12B_60 108.6
C13_60 C12_60 H12A_60 110.3
C13_60 C12_60 H12B_60 110.3
C12_60 C13_60 H13A_60 110.6
C12_60 C13_60 H13B_60 110.7
H13A_60 C13_60 H13B_60 108.8
C14_60 C13_60 C12_60 105(2)
C14_60 C13_60 H13A_60 110.7
C14_60 C13_60 H13B_60 110.7
C13_60 C14_60 H14A_60 111.1
C13_60 C14_60 H14B_60 111.1
C13_60 C14_60 C15_60 103(2)
H14A_60 C14_60 H14B_60 109.1
C15_60 C14_60 H14A_60 111.1
C15_60 C14_60 H14B_60 111.1
O11_60 C15_60 C14_60 104(2)
O11_60 C15_60 H15A_60 111.0
O11_60 C15_60 H15B_60 111.0
C14_60 C15_60 H15A_60 111.0
C14_60 C15_60 H15B_60 111.0
H15A_60 C15_60 H15B_60 109.0
C12_61 O11_61 C15_61 106(3)
O11_61 C12_61 H12A_61 111.3
O11_61 C12_61 H12B_61 111.3
O11_61 C12_61 C13_61 103(3)
H12A_61 C12_61 H12B_61 109.2
C13_61 C12_61 H12A_61 111.2
C13_61 C12_61 H12B_61 111.3
C12_61 C13_61 H13A_61 110.7
C12_61 C13_61 H13B_61 110.8
H13A_61 C13_61 H13B_61 108.8
C14_61 C13_61 C12_61 105(3)
C14_61 C13_61 H13A_61 110.7
C14_61 C13_61 H13B_61 110.8
C13_61 C14_61 H14A_61 110.7
C13_61 C14_61 H14B_61 110.7
H14A_61 C14_61 H14B_61 108.8
C15_61 C14_61 C13_61 105(2)
C15_61 C14_61 H14A_61 110.7
C15_61 C14_61 H14B_61 110.7
O11_61 C15_61 C14_61 104(3)
O11_61 C15_61 H15A_61 110.9
O11_61 C15_61 H15B_61 110.9
C14_61 C15_61 H15A_61 110.9
C14_61 C15_61 H15B_61 110.9
H15A_61 C15_61 H15B_61 108.9
N201_62 C202_62 C203_62 177(3)
C202_62 C203_62 H20A_62 109.0
C202_62 C203_62 H20B_62 110.2
C202_62 C203_62 H20C_62 109.2
H20A_62 C203_62 H20B_62 109.5
H20A_62 C203_62 H20C_62 109.5
H20B_62 C203_62 H20C_62 109.5
N201_63 C202_63 C203_63 176(3)
C202_63 C203_63 H20A_63 106.1
C202_63 C203_63 H20B_63 110.4
C202_63 C203_63 H20C_63 111.9
H20A_63 C203_63 H20B_63 109.5
H20A_63 C203_63 H20C_63 109.5
H20B_63 C203_63 H20C_63 109.5
N201_64 C202_64 C203_64 177(4)
C202_64 C203_64 H20A_64 109.2
C202_64 C203_64 H20B_64 110.3
C202_64 C203_64 H20C_64 108.9
H20A_64 C203_64 H20B_64 109.5
H20A_64 C203_64 H20C_64 109.5
H20B_64 C203_64 H20C_64 109.5
N201_65 C202_65 C203_65 176(2)
C202_65 C203_65 H20A_65 109.5
C202_65 C203_65 H20B_65 110.8
C202_65 C203_65 H20C_65 108.1
H20A_65 C203_65 H20B_65 109.5
H20A_65 C203_65 H20C_65 109.5
H20B_65 C203_65 H20C_65 109.4
N201_66 C202_66 C203_66 175(2)
C202_66 C203_66 H20A_66 109.6
C202_66 C203_66 H20B_66 110.3
C202_66 C203_66 H20C_66 108.5
H20A_66 C203_66 H20B_66 109.5
H20A_66 C203_66 H20C_66 109.5
H20B_66 C203_66 H20C_66 109.5
N201_67 C202_67 C203_67 175(2)
C202_67 C203_67 H20A_67 110.6
C202_67 C203_67 H20B_67 107.9
C202_67 C203_67 H20C_67 109.9
H20A_67 C203_67 H20B_67 109.5
H20A_67 C203_67 H20C_67 109.5
H20B_67 C203_67 H20C_67 109.5
N201_68 C202_68 C203_68 177(4)
C202_68 C203_68 H20A_68 112.3
C202_68 C203_68 H20B_68 109.4
C202_68 C203_68 H20C_68 106.6
H20A_68 C203_68 H20B_68 109.5
H20A_68 C203_68 H20C_68 109.5
H20B_68 C203_68 H20C_68 109.5

loop_
_geom_bond_atom_site_label_1
_geom_bond_atom_site_label_2
_geom_bond_distance
O_1 C_1 1.243(11)
C_1 CA_1 1.508(12)
C_1 N_2 1.313(11)
CA_1 HAA_1 0.9800
CA_1 HAB_1 0.9800
CA_1 HAC_1 0.9800
O_2 C_2 1.246(10)
C_2 CA_2 1.526(12)
C_2 N_3 1.309(11)
CA_2 HA_2 1.0000
CA_2 N_2 1.451(11)
CA_2 CB_2 1.518(13)
N_2 H_2 0.8800
CB_2 HBA_2 0.9800
CB_2 HBB_2 0.9800
CB_2 HBC_2 0.9800
O_3 C_3 1.234(11)
C_3 CA_3 1.557(11)
C_3 N_4 1.317(11)
CA_3 HA_3 1.0000
CA_3 N_3 1.448(10)
CA_3 CB_3 1.532(12)
N_3 H_3 0.8800
CB_3 HBA_3 0.9900
CB_3 HBB_3 0.9900
CB_3 CG_3 1.505(11)
CG_3 CD1_3 1.401(13)
CG_3 CD2_3 1.376(13)
CD1_3 HD1_3 0.9500
CD1_3 CE1_3 1.400(14)
CE1_3 HE1_3 0.9500
CE1_3 CZ_3 1.377(16)
CZ_3 HZ_3 0.9500
CZ_3 CE2_3 1.389(15)
CE2_3 HE2_3 0.9500
CE2_3 CD2_3 1.392(13)
CD2_3 HD2_3 0.9500
O_4 C_4 1.236(10)
C_4 CA_4 1.528(14)
C_4 N_5 1.332(12)
CA_4 HAA_4 0.9900
CA_4 HAB_4 0.9900
CA_4 NT_4 1.442(13)
NT_4 CB_4 1.488(12)
NT_4 S1_4 1.641(7)
CB_4 HBA_4 0.9900
CB_4 HBB_4 0.9900
CB_4 CG_4 1.498(14)
CG_4 HG_4 1.0000
CG_4 CD_4 1.512(14)
CG_4 N_4 1.481(10)
CD_4 HDA_4 0.9800
CD_4 HDB_4 0.9800
CD_4 HDC_4 0.9800
N_4 H_4 0.8800
S1_4 O2_4 1.423(9)
S1_4 O3_4 1.439(9)
S1_4 C4_4 1.766(10)
C4_4 C5_4 1.402(15)
C4_4 C9_4 1.340(15)
C5_4 H5_4 0.9500
C5_4 C6_4 1.385(16)
C6_4 H6_4 0.9500
C6_4 C7_4 1.33(2)
C7_4 C8_4 1.36(2)
C7_4 Cl10_4 1.755(13)
C8_4 H8_4 0.9500
C8_4 C9_4 1.424(17)
C9_4 H9_4 0.9500
O_5 C_5 1.246(11)
C_5 CA_5 1.523(12)
C_5 N_6 1.307(12)
CA_5 HA_5 1.0000
CA_5 N_5 1.442(13)
CA_5 CB_5 1.530(14)
N_5 H_5 0.8800
CB_5 HBA_5 0.9800
CB_5 HBB_5 0.9800
CB_5 HBC_5 0.9800
O_6 C_6 1.240(11)
C_6 CA_6 1.511(13)
C_6 N_7 1.341(11)
CA_6 HA_6 1.0000
CA_6 N_6 1.457(10)
CA_6 CB_6 1.541(12)
N_6 H_6 0.8800
CB_6 HBA_6 0.9900
CB_6 HBB_6 0.9900
CB_6 CG_6 1.490(14)
CG_6 CD1_6 1.380(17)
CG_6 CE2_6 1.395(17)
CD1_6 HD1_6 0.9500
CD1_6 CE1_6 1.39(2)
CE1_6 HE1_6 0.9500
CE1_6 CZ_6 1.39(2)
CZ_6 HZ_6 0.9500
CZ_6 CD2_6 1.27(3)
CD2_6 HD2_6 0.9500
CD2_6 CE2_6 1.40(2)
CE2_6 HE2_6 0.9500
O_7 C_7 1.239(10)
C_7 CA_7 1.498(13)
C_7 N_8 1.326(11)
CA_7 HAA_7 0.9900
CA_7 HAB_7 0.9900
CA_7 NT_7 1.452(11)
NT_7 CB_7 1.488(11)
NT_7 S1_7 1.617(8)
CB_7 HBA_7 0.9900
CB_7 HBB_7 0.9900
CB_7 CG_7 1.524(12)
CG_7 HG_7 1.0000
CG_7 CD_7 1.524(12)
CG_7 N_7 1.474(12)
CD_7 HDA_7 0.9800
CD_7 HDB_7 0.9800
CD_7 HDC_7 0.9800
N_7 H_7 0.8800
S1_7 O2_7 1.424(7)
S1_7 O3_7 1.428(6)
S1_7 C4_7 1.763(10)
C4_7 C5_7 1.390(15)
C4_7 C9_7 1.425(15)
C5_7 H5_7 0.9500
C5_7 C6_7 1.389(16)
C6_7 H6_7 0.9500
C6_7 C7_7 1.36(2)
C7_7 C8_7 1.34(2)
C7_7 Cl10_7 1.730(13)
C8_7 H8_7 0.9500
C8_7 C9_7 1.393(17)
C9_7 H9_7 0.9500
O_8 C_8 1.255(10)
C_8 CA_8 1.528(11)
C_8 N_9 1.320(11)
CA_8 HA_8 1.0000
CA_8 N_8 1.459(11)
CA_8 CB_8 1.533(12)
N_8 H_8 0.8800
CB_8 HBA_8 0.9800
CB_8 HBB_8 0.9800
CB_8 HBC_8 0.9800
O_9 C_9 1.225(11)
C_9 CA_9 1.510(13)
C_9 N1_10 1.352(11)
CA_9 HA_9 1.0000
CA_9 N_9 1.440(10)
CA_9 CB_9 1.536(12)
N_9 H_9 0.8800
CB_9 HBA_9 0.9900
CB_9 HBB_9 0.9900
CB_9 CG_9 1.541(12)
CG_9 CD1_9 1.355(18)
CG_9 CE2_9 1.385(18)
CD1_9 HD1_9 0.9500
CD1_9 CE1_9 1.46(2)
CE1_9 HE1_9 0.9500
CE1_9 CZ_9 1.35(3)
CZ_9 HZ_9 0.9500
CZ_9 CD2_9 1.37(3)
CD2_9 HD2_9 0.9500
CD2_9 CE2_9 1.388(17)
CE2_9 HE2_9 0.9500
O_10 C_10 1.237(10)
C_10 CA_10 1.510(12)
C_10 N_11 1.355(11)
CA_10 HAA_10 0.9900
CA_10 HAB_10 0.9900
CA_10 N_10 1.442(10)
N_10 CB_10 1.495(11)
N_10 S1_10 1.624(7)
CB_10 HBA_10 0.9900
CB_10 HBB_10 0.9900
CB_10 CG_10 1.505(12)
CG_10 HG_10 1.0000
CG_10 CD_10 1.530(13)
CG_10 N1_10 1.471(11)
CD_10 HDA_10 0.9800
CD_10 HDB_10 0.9800
CD_10 HDC_10 0.9800
N1_10 H1_10 0.8800
S1_10 O2_10 1.416(7)
S1_10 O3_10 1.437(7)
S1_10 C4_10 1.774(10)
C4_10 C5_10 1.385(13)
C4_10 C9_10 1.370(13)
C5_10 H5_10 0.9500
C5_10 C6_10 1.374(13)
C6_10 H6_10 0.9500
C6_10 C7_10 1.397(14)
C7_10 C8_10 1.362(15)
C7_10 Cl10_10 1.735(10)
C8_10 H8_10 0.9500
C8_10 C9_10 1.373(14)
C9_10 H9_10 0.9500
O_11 C_11 1.243(10)
C_11 CA_11 1.523(12)
C_11 N_12 1.348(11)
CA_11 HA_11 1.0000
CA_11 N_11 1.446(11)
CA_11 CB_11 1.539(11)
N_11 H_11 0.8800
CB_11 HBA_11 0.9800
CB_11 HBB_11 0.9800
CB_11 HBC_11 0.9800
O_12 C_12 1.227(11)
C_12 CA_12 1.520(12)
C_12 N2_13 1.326(12)
CA_12 HA_12 1.0000
CA_12 N_12 1.457(11)
CA_12 CB_12 1.521(11)
N_12 H_12 0.8800
CB_12 HBA_12 0.9900
CB_12 HBB_12 0.9900
CB_12 CG_12 1.505(11)
CG_12 CD1_12 1.379(13)
CG_12 CD2_12 1.421(13)
CD1_12 HD1_12 0.9500
CD1_12 CE1_12 1.378(14)
CE1_12 HE1_12 0.9500
CE1_12 CZ_12 1.392(16)
CZ_12 HZ_12 0.9500
CZ_12 CE2_12 1.377(16)
CE2_12 HE2_12 0.9500
CE2_12 CD2_12 1.375(14)
CD2_12 HD2_12 0.9500
O_13 C_13 1.231(10)
C_13 CA_13 1.520(12)
C_13 N_14 1.334(11)
CA_13 HAA_13 0.9900
CA_13 HAB_13 0.9900
CA_13 N_13 1.456(11)
N_13 CB_13 1.446(14)
N_13 S1_13 1.609(9)
CB_13 HBA_13 0.9900
CB_13 HBB_13 0.9900
CB_13 CG_13 1.523(14)
CG_13 HG_13 1.0000
CG_13 CD_13 1.47(2)
CG_13 N2_13 1.458(12)
CD_13 HDA_13 0.9800
CD_13 HDB_13 0.9800
CD_13 HDC_13 0.9800
N2_13 H2_13 0.8800
S1_13 O2_13 1.419(9)
S1_13 O3_13 1.435(9)
S1_13 C4_13 1.757(11)
C4_13 C5_13 1.331(18)
C4_13 C9_13 1.399(17)
C5_13 H5_13 0.9500
C5_13 C6_13 1.377(18)
C6_13 H6_13 0.9500
C6_13 C7_13 1.36(2)
C7_13 C8_13 1.36(2)
C7_13 Cl10_13 1.744(14)
C8_13 H8_13 0.9500
C8_13 C9_13 1.40(2)
C9_13 H9_13 0.9500
O_14 C_14 1.226(10)
C_14 CA_14 1.515(13)
C_14 N_15 1.348(11)
CA_14 HA_14 1.0000
CA_14 N_14 1.456(10)
CA_14 CB_14 1.536(11)
N_14 H_14 0.8800
CB_14 HBA_14 0.9800
CB_14 HBB_14 0.9800
CB_14 HBC_14 0.9800
O_15 C_15 1.222(12)
C_15 CA_15 1.511(13)
C_15 ND_16 1.335(12)
CA_15 HA_15 1.0000
CA_15 N_15 1.466(11)
CA_15 CB_15 1.525(12)
N_15 H_15 0.8800
CB_15 HBA_15 0.9900
CB_15 HBB_15 0.9900
CB_15 CG_15 1.506(12)
CG_15 CD1_15 1.360(15)
CG_15 CE2_15 1.396(16)
CD1_15 HD1_15 0.9500
CD1_15 CE1_15 1.399(16)
CE1_15 HE1_15 0.9500
CE1_15 CZ_15 1.38(2)
CZ_15 HZ_15 0.9500
CZ_15 CD2_15 1.31(2)
CD2_15 HD2_15 0.9500
CD2_15 CE2_15 1.425(19)
CE2_15 HE2_15 0.9500
ND_16 HDA_16 0.8800
ND_16 HDB_16 0.8800
O_17 C_17 1.234(12)
C_17 CA_17 1.515(16)
C_17 N_18 1.336(14)
CA_17 HAA_17 0.9800
CA_17 HAB_17 0.9800
CA_17 HAC_17 0.9800
O_18 C_18 1.246(11)
C_18 CA_18 1.549(14)
C_18 N_19 1.323(12)
CA_18 HA_18 1.0000
CA_18 N_18 1.458(13)
CA_18 CB_18 1.519(14)
N_18 H_18 0.8800
CB_18 HBA_18 0.9800
CB_18 HBB_18 0.9800
CB_18 HBC_18 0.9800
O_19 C_19 1.251(12)
C_19 CA_19 1.515(15)
C_19 N_20 1.319(12)
CA_19 HA_19 1.0000
CA_19 N_19 1.445(13)
CA_19 CB_19 1.514(15)
N_19 H_19 0.8800
CB_19 HBAA_19 0.9900
CB_19 HBAB_19 0.9900
CB_19 HBBC_19 0.9900
CB_19 HBBD_19 0.9900
CB_19 CG_19 1.549(14)
CB_19 C204_19 1.542(15)
CB_19 C1_19 1.468(17)
CG_19 CD1_19 1.3900
CG_19 CD2_19 1.3900
CD1_19 HD1_19 0.9500
CD1_19 CE1_19 1.3900
CE1_19 HE1_19 0.9500
CE1_19 CZ_19 1.3900
CZ_19 HZ_19 0.9500
CZ_19 CE2_19 1.3900
CE2_19 HE2_19 0.9500
CE2_19 CD2_19 1.3900
CD2_19 HD2_19 0.9500
C204_19 C205_19 1.3900
C204_19 C209_19 1.3900
C205_19 H205_19 0.9500
C205_19 C206_19 1.3900
C206_19 H206_19 0.9500
C206_19 C207_19 1.3900
C207_19 H207_19 0.9500
C207_19 C208_19 1.3900
C208_19 H208_19 0.9500
C208_19 C209_19 1.3900
C209_19 H209_19 0.9500
C1_19 C2_19 1.3900
C1_19 C6_19 1.3900
C2_19 H2_19 0.9500
C2_19 C3_19 1.3900
C3_19 H3_19 0.9500
C3_19 C4_19 1.3900
C4_19 H4_19 0.9500
C4_19 C5_19 1.3900
C5_19 H5_19 0.9500
C5_19 C6_19 1.3900
C6_19 H6_19 0.9500
O_20 C_20 1.259(11)
C_20 CA_20 1.514(13)
C_20 N_21 1.328(12)
CA_20 HAA_20 0.9900
CA_20 HAB_20 0.9900
CA_20 NT_20 1.447(11)
NT_20 CB_20 1.474(13)
NT_20 S1_20 1.632(8)
CB_20 HBA_20 0.9900
CB_20 HBB_20 0.9900
CB_20 CG_20 1.495(14)
CG_20 HG_20 1.0000
CG_20 CD_20 1.517(15)
CG_20 N_20 1.467(12)
CD_20 HDA_20 0.9800
CD_20 HDB_20 0.9800
CD_20 HDC_20 0.9800
N_20 H_20 0.8800
S1_20 O2_20 1.428(9)
S1_20 O3_20 1.417(9)
S1_20 C4_20 1.756(10)
C4_20 C5_20 1.373(14)
C4_20 C9_20 1.391(14)
C5_20 H5_20 0.9500
C5_20 C6_20 1.384(15)
C6_20 H6_20 0.9500
C6_20 C7_20 1.365(15)
C7_20 C8_20 1.389(13)
C7_20 Cl10_20 1.722(10)
C8_20 H8_20 0.9500
C8_20 C9_20 1.370(14)
C9_20 H9_20 0.9500
O_21 C_21 1.247(10)
C_21 CA_21 1.521(14)
C_21 N_22 1.333(11)
CA_21 HA_21 1.0000
CA_21 N_21 1.461(12)
CA_21 CB_21 1.522(14)
N_21 H_21 0.8800
CB_21 HBA_21 0.9800
CB_21 HBB_21 0.9800
CB_21 HBC_21 0.9800
O_22 C_22 1.244(11)
C_22 CA_22 1.519(13)
C_22 N_23 1.321(11)
CA_22 HA_22 1.0000
CA_22 N_22 1.451(12)
CA_22 CB_22 1.539(13)
N_22 H_22 0.8800
CB_22 HBA_22 0.9900
CB_22 HBB_22 0.9900
CB_22 CG_22 1.532(15)
CG_22 CD1_22 1.37(2)
CG_22 CD2_22 1.41(2)
CD1_22 HD1_22 0.9500
CD1_22 CE1_22 1.44(3)
CE1_22 HE1_22 0.9500
CE1_22 CZ_22 1.41(5)
CZ_22 HZ_22 0.9500
CZ_22 CE2_22 1.37(4)
CE2_22 HE2_22 0.9500
CE2_22 CD2_22 1.35(3)
CD2_22 HD2_22 0.9500
O_23 C_23 1.249(10)
C_23 CA_23 1.506(13)
C_23 N_24 1.325(11)
CA_23 HAA_23 0.9900
CA_23 HAB_23 0.9900
CA_23 NT_23 1.463(12)
NT_23 CB_23 1.464(13)
NT_23 S1_23 1.635(8)
CB_23 HBA_23 0.9900
CB_23 HBB_23 0.9900
CB_23 CG_23 1.517(13)
CG_23 HG_23 1.0000
CG_23 CD_23 1.509(15)
CG_23 N_23 1.456(12)
CD_23 HDA_23 0.9800
CD_23 HDB_23 0.9800
CD_23 HDC_23 0.9800
N_23 H_23 0.8800
S1_23 O2_23 1.447(8)
S1_23 O3_23 1.413(8)
S1_23 C4_23 1.760(11)
C4_23 C5_23 1.381(17)
C4_23 C9_23 1.376(16)
C5_23 H5_23 0.9500
C5_23 C6_23 1.380(18)
C6_23 H6_23 0.9500
C6_23 C7_23 1.37(2)
C7_23 C8_23 1.37(2)
C7_23 Cl10_23 1.739(13)
C8_23 H8_23 0.9500
C8_23 C9_23 1.412(17)
C9_23 H9_23 0.9500
O_24 C_24 1.236(10)
C_24 CA_24 1.522(13)
C_24 N_25 1.333(11)
CA_24 HA_24 1.0000
CA_24 N_24 1.434(11)
CA_24 CB_24 1.542(13)
N_24 H_24 0.8800
CB_24 HBA_24 0.9800
CB_24 HBB_24 0.9800
CB_24 HBC_24 0.9800
O_25 C_25 1.232(10)
C_25 CA_25 1.517(13)
C_25 N_26 1.325(11)
CA_25 HA_25 1.0000
CA_25 N_25 1.433(12)
CA_25 CB_25 1.527(12)
N_25 H_25 0.8800
CB_25 HBA_25 0.9900
CB_25 HBB_25 0.9900
CB_25 CG_25 1.507(12)
CG_25 CD1_25 1.380(14)
CG_25 CD2_25 1.398(14)
CD1_25 HD1_25 0.9500
CD1_25 CE1_25 1.380(16)
CE1_25 HE1_25 0.9500
CE1_25 CZ_25 1.366(17)
CZ_25 HZ_25 0.9500
CZ_25 CE2_25 1.372(17)
CE2_25 HE2_25 0.9500
CE2_25 CD2_25 1.386(15)
CD2_25 HD2_25 0.9500
O_26 C_26 1.244(11)
C_26 CA_26 1.534(11)
C_26 N_27 1.319(12)
CA_26 HAA_26 0.9900
CA_26 HAB_26 0.9900
CA_26 NT_26 1.445(11)
NT_26 CB_26 1.463(11)
NT_26 S1_26 1.635(8)
CB_26 HBA_26 0.9900
CB_26 HBB_26 0.9900
CB_26 CG_26 1.537(13)
CG_26 HG_26 1.0000
CG_26 CD_26 1.500(15)
CG_26 N_26 1.448(12)
CD_26 HDA_26 0.9800
CD_26 HDB_26 0.9800
CD_26 HDC_26 0.9800
N_26 H_26 0.8800
S1_26 O2_26 1.436(7)
S1_26 O3_26 1.416(7)
S1_26 C4_26 1.764(9)
C4_26 C5_26 1.384(13)
C4_26 C9_26 1.403(13)
C5_26 H5_26 0.9500
C5_26 C6_26 1.375(14)
C6_26 H6_26 0.9500
C6_26 C7_26 1.402(13)
C7_26 C8_26 1.379(13)
C7_26 Cl10_26 1.738(9)
C8_26 H8_26 0.9500
C8_26 C9_26 1.359(13)
C9_26 H9_26 0.9500
O_27 C_27 1.241(11)
C_27 CA_27 1.516(13)
C_27 N_28 1.347(11)
CA_27 HA_27 1.0000
CA_27 N_27 1.451(11)
CA_27 CB_27 1.528(14)
N_27 H_27 0.8800
CB_27 HBA_27 0.9800
CB_27 HBB_27 0.9800
CB_27 HBC_27 0.9800
O_28 C_28 1.242(10)
C_28 CA_28 1.526(14)
C_28 N_29 1.332(12)
CA_28 HA_28 1.0000
CA_28 N_28 1.432(11)
CA_28 CB_28 1.524(13)
N_28 H_28 0.8800
CB_28 HBA_28 0.9900
CB_28 HBB_28 0.9900
CB_28 CG_28 1.479(13)
CG_28 CD1_28 1.383(17)
CG_28 CE2_28 1.393(17)
CD1_28 HD1_28 0.9500
CD1_28 CE1_28 1.41(2)
CE1_28 HE1_28 0.9500
CE1_28 CZ_28 1.35(2)
CZ_28 HZ_28 0.9500
CZ_28 CD2_28 1.35(2)
CD2_28 HD2_28 0.9500
CD2_28 CE2_28 1.382(16)
CE2_28 HE2_28 0.9500
O_29 C_29 1.249(11)
C_29 CA_29 1.536(12)
C_29 N_30 1.310(12)
CA_29 HAA_29 0.9900
CA_29 HAB_29 0.9900
CA_29 NT_29 1.435(12)
NT_29 CB_29 1.447(12)
NT_29 S1_29 1.628(9)
CB_29 HBA_29 0.9900
CB_29 HBB_29 0.9900
CB_29 CG_29 1.546(14)
CG_29 HG_29 1.0000
CG_29 CD_29 1.537(15)
CG_29 N_29 1.432(13)
CD_29 HDA_29 0.9800
CD_29 HDB_29 0.9800
CD_29 HDC_29 0.9800
N_29 H_29 0.8800
S1_29 O2_29 1.440(8)
S1_29 O3_29 1.434(7)
S1_29 C4_29 1.766(12)
C4_29 C5_29 1.383(14)
C4_29 C9_29 1.358(14)
C5_29 H5_29 0.9500
C5_29 C6_29 1.377(17)
C6_29 H6_29 0.9500
C6_29 C7_29 1.362(18)
C7_29 C8_29 1.386(16)
C7_29 Cl10_29 1.736(13)
C8_29 H8_29 0.9500
C8_29 C9_29 1.413(17)
C9_29 H9_29 0.9500
O_30 C_30 1.232(11)
C_30 CA_30 1.520(12)
C_30 N_31 1.351(12)
CA_30 HA_30 1.0000
CA_30 N_30 1.485(10)
CA_30 CB_30 1.516(14)
N_30 H_30 0.8800
CB_30 HBA_30 0.9800
CB_30 HBB_30 0.9800
CB_30 HBC_30 0.9800
O_31 C_31 1.251(11)
C_31 CA_31 1.516(13)
C_31 ND_32 1.322(12)
CA_31 HA_31 1.0000
CA_31 N_31 1.458(11)
CA_31 CB_31 1.542(15)
N_31 H_31 0.8800
CB_31 HBA_31 0.9900
CB_31 HBB_31 0.9900
CB_31 CG_31 1.489(13)
CG_31 CD1_31 1.375(18)
CG_31 CD2_31 1.43(2)
CD1_31 HD1_31 0.9500
CD1_31 CE1_31 1.37(2)
CE1_31 HE1_31 0.9500
CE1_31 CZ_31 1.33(3)
CZ_31 HZ_31 0.9500
CZ_31 CE2_31 1.46(3)
CE2_31 HE2_31 0.9500
CE2_31 CD2_31 1.39(2)
CD2_31 HD2_31 0.9500
ND_32 HDA_32 0.8800
ND_32 HDB_32 0.8800
O_33 C_33 1.251(12)
C_33 CA_33 1.520(16)
C_33 N_34 1.319(15)
CA_33 HAA_33 0.9800
CA_33 HAB_33 0.9800
CA_33 HAC_33 0.9800
O_34 C_34 1.255(12)
C_34 CA_34 1.533(14)
C_34 N_35 1.300(13)
CA_34 HA_34 1.0000
CA_34 N_34 1.438(14)
CA_34 CB_34 1.514(18)
N_34 H_34 0.8800
CB_34 HBA_34 0.9800
CB_34 HBB_34 0.9800
CB_34 HBC_34 0.9800
O_35 C_35 1.235(11)
C_35 CA_35 1.506(15)
C_35 N_36 1.327(13)
CA_35 HA_35 1.0000
CA_35 N_35 1.468(13)
CA_35 CB_35 1.545(13)
N_35 H_35 0.8800
CB_35 HBA_35 0.9900
CB_35 HBB_35 0.9900
CB_35 CG_35 1.522(13)
CG_35 CD1_35 1.392(16)
CG_35 CD2_35 1.349(16)
CD1_35 HD1_35 0.9500
CD1_35 CE1_35 1.398(19)
CE1_35 HE1_35 0.9500
CE1_35 CZ_35 1.42(2)
CZ_35 HZ_35 0.9500
CZ_35 CE2_35 1.33(2)
CE2_35 HE2_35 0.9500
CE2_35 CD2_35 1.354(18)
CD2_35 HD2_35 0.9500
O_36 C_36 1.248(12)
C_36 CA_36 1.493(15)
C_36 N_37 1.345(14)
CA_36 HAA_36 0.9900
CA_36 HAB_36 0.9900
CA_36 NT_36 1.437(15)
NT_36 CB_36 1.445(14)
NT_36 S1_36 1.641(9)
CB_36 HBA_36 0.9900
CB_36 HBB_36 0.9900
CB_36 CG_36 1.537(14)
CG_36 HG_36 1.0000
CG_36 CT_36 1.516(16)
CG_36 N_36 1.464(13)
CT_36 HTA_36 0.9800
CT_36 HTB_36 0.9800
CT_36 HTC_36 0.9800
N_36 H_36 0.8800
S1_36 O2_36 1.411(11)
S1_36 O3_36 1.420(11)
S1_36 C4_36 1.791(15)
C4_36 C5_36 1.41(2)
C4_36 C9_36 1.35(2)
C5_36 H5_36 0.9500
C5_36 C6_36 1.39(2)
C6_36 H6_36 0.9500
C6_36 C7_36 1.35(2)
C7_36 C8_36 1.38(2)
C7_36 Cl10_36 1.747(19)
C8_36 H8_36 0.9500
C8_36 C9_36 1.39(2)
C9_36 H9_36 0.9500
O_37 C_37 1.244(11)
C_37 CA_37 1.509(14)
C_37 N_38 1.341(13)
CA_37 HA_37 1.0000
CA_37 N_37 1.458(13)
CA_37 CB_37 1.530(16)
N_37 H_37 0.8800
CB_37 HBA_37 0.9800
CB_37 HBB_37 0.9800
CB_37 HBC_37 0.9800
O_38 C_38 1.223(13)
C_38 CA_38 1.560(18)
C_38 N_39 1.335(15)
CA_38 HA_38 1.0000
CA_38 N_38 1.438(14)
CA_38 CB_38 1.547(18)
N_38 H_38 0.8800
CB_38 HBAA_38 0.9900
CB_38 HBAB_38 0.9900
CB_38 HBBC_38 0.9900
CB_38 HBBD_38 0.9900
CB_38 CG_38 1.631(16)
CB_38 C210_38 1.687(17)
CG_38 CD1_38 1.3900
CG_38 CD2_38 1.3900
CD1_38 HD1_38 0.9500
CD1_38 CE1_38 1.3900
CE1_38 HE1_38 0.9500
CE1_38 CZ_38 1.3900
CZ_38 HZ_38 0.9500
CZ_38 CE2_38 1.3900
CE2_38 HE2_38 0.9500
CE2_38 CD2_38 1.3900
CD2_38 HD2_38 0.9500
C213_38 H213_38 0.9500
C213_38 C215_38 1.3900
C213_38 C214_38 1.3900
C215_38 H215_38 0.9500
C215_38 C212_38 1.3900
C212_38 H212_38 0.9500
C212_38 C211_38 1.3900
C211_38 H211_38 0.9500
C211_38 C210_38 1.3900
C210_38 C214_38 1.3900
C214_38 H214_38 0.9500
O_39 C_39 1.229(12)
C_39 CA_39 1.538(14)
C_39 N_40 1.328(13)
CA_39 HAA_39 0.9900
CA_39 HAB_39 0.9900
CA_39 NT_39 1.451(14)
NT_39 CB_39 1.459(17)
NT_39 S1_39 1.588(14)
CB_39 HBA_39 0.9900
CB_39 HBB_39 0.9900
CB_39 CG_39 1.51(2)
CG_39 HG_39 1.0000
CG_39 CD_39 1.50(2)
CG_39 N_39 1.475(18)
CD_39 HDA_39 0.9800
CD_39 HDB_39 0.9800
CD_39 HDC_39 0.9800
N_39 H_39 0.8800
S1_39 O2_39 1.436(10)
S1_39 O3_39 1.430(9)
S1_39 C4_39 1.723(17)
C4_39 C5_39 1.386(17)
C4_39 C9_39 1.38(2)
C5_39 H5_39 0.9500
C5_39 C6_39 1.38(2)
C6_39 H6_39 0.9500
C6_39 C7_39 1.32(2)
C7_39 C8_39 1.40(2)
C7_39 Cl10_39 1.733(15)
C8_39 H8_39 0.9500
C8_39 C9_39 1.39(2)
C9_39 H9_39 0.9500
O_40 C_40 1.255(12)
C_40 CA_40 1.487(16)
C_40 N_41 1.336(14)
CA_40 HA_40 1.0000
CA_40 N_40 1.460(13)
CA_40 CB_40 1.534(14)
N_40 H_40 0.8800
CB_40 HBA_40 0.9800
CB_40 HBB_40 0.9800
CB_40 HBC_40 0.9800
O_41 C_41 1.232(12)
C_41 CA_41 1.506(15)
C_41 N_42 1.333(14)
CA_41 HA_41 1.0000
CA_41 N_41 1.440(13)
CA_41 CB_41 1.535(16)
N_41 H_41 0.8800
CB_41 HBA_41 0.9900
CB_41 HBB_41 0.9900
CB_41 CG_41 1.507(14)
CG_41 CD1_41 1.419(16)
CG_41 CD2_41 1.344(17)
CD1_41 HD1_41 0.9500
CD1_41 CE1_41 1.381(17)
CE1_41 HE1_41 0.9500
CE1_41 CZ_41 1.386(18)
CZ_41 HZ_41 0.9500
CZ_41 CE2_41 1.349(17)
CE2_41 HE2_41 0.9500
CE2_41 CD2_41 1.409(16)
CD2_41 HD2_41 0.9500
O_42 C_42 1.224(11)
C_42 CA_42 1.518(14)
C_42 N_43 1.362(13)
CA_42 HAA_42 0.9900
CA_42 HAB_42 0.9900
CA_42 NT_42 1.464(13)
NT_42 CB_42 1.429(14)
NT_42 S1_42 1.619(8)
CB_42 HBA_42 0.9900
CB_42 HBB_42 0.9900
CB_42 CG_42 1.495(17)
CG_42 HG_42 1.0000
CG_42 CD_42 1.52(2)
CG_42 N_42 1.439(14)
CD_42 HDA_42 0.9800
CD_42 HDB_42 0.9800
CD_42 HDC_42 0.9800
N_42 H_42 0.8800
S1_42 O2_42 1.442(11)
S1_42 O3_42 1.415(9)
S1_42 C4_42 1.789(13)
C4_42 C5_42 1.382(18)
C4_42 C9_42 1.390(16)
C5_42 H5_42 0.9500
C5_42 C6_42 1.362(17)
C6_42 H6_42 0.9500
C6_42 C7_42 1.435(17)
C7_42 C8_42 1.35(2)
C7_42 Cl10_42 1.731(13)
C8_42 H8_42 0.9500
C8_42 C9_42 1.388(18)
C9_42 H9_42 0.9500
O_43 C_43 1.238(13)
C_43 CA_43 1.527(16)
C_43 N_44 1.341(15)
CA_43 HA_43 1.0000
CA_43 N_43 1.438(13)
CA_43 CB_43 1.501(15)
N_43 H_43 0.8800
CB_43 HBA_43 0.9800
CB_43 HBB_43 0.9800
CB_43 HBC_43 0.9800
O_44 C_44 1.217(14)
C_44 CA_44 1.529(19)
C_44 N3_45 1.330(15)
CA_44 HA_44 1.0000
CA_44 N_44 1.436(15)
CA_44 CB_44 1.535(16)
N_44 H_44 0.8800
CB_44 HBA_44 0.9900
CB_44 HBB_44 0.9900
CB_44 CG_44 1.479(16)
CG_44 CD1_44 1.40(2)
CG_44 CE2_44 1.30(2)
CD1_44 HD1_44 0.9500
CD1_44 CE1_44 1.37(2)
CE1_44 HE1_44 0.9500
CE1_44 CZ_44 1.34(3)
CZ_44 HZ_44 0.9500
CZ_44 CD2_44 1.40(2)
CD2_44 HD2_44 0.9500
CD2_44 CE2_44 1.42(2)
CE2_44 HE2_44 0.9500
O_45 C_45 1.210(12)
C_45 CA_45 1.509(16)
C_45 N_46 1.340(14)
CA_45 HAA_45 0.9900
CA_45 HAB_45 0.9900
CA_45 N_45 1.433(15)
N_45 CB_45 1.463(13)
N_45 S1_45 1.631(11)
CB_45 HBA_45 0.9900
CB_45 HBB_45 0.9900
CB_45 CG_45 1.485(18)
CG_45 HG_45 1.0000
CG_45 CD_45 1.50(2)
CG_45 N3_45 1.52(2)
CD_45 HDA_45 0.9800
CD_45 HDB_45 0.9800
CD_45 HDC_45 0.9800
N3_45 H3_45 0.8800
S1_45 O2_45 1.436(9)
S1_45 O3_45 1.426(10)
S1_45 C4_45 1.733(17)
C4_45 C5_45 1.41(2)
C4_45 C9_45 1.40(2)
C5_45 H5_45 0.9500
C5_45 C6_45 1.39(2)
C6_45 H6_45 0.9500
C6_45 C7_45 1.42(3)
C7_45 C8_45 1.40(3)
C7_45 Cl10_45 1.76(2)
C8_45 H8_45 0.9500
C8_45 C9_45 1.36(2)
C9_45 H9_45 0.9500
O_46 C_46 1.217(12)
C_46 CA_46 1.547(13)
C_46 N_47 1.315(12)
CA_46 HA_46 1.0000
CA_46 N_46 1.491(14)
CA_46 CB_46 1.500(15)
N_46 H_46 0.8800
CB_46 HBA_46 0.9800
CB_46 HBB_46 0.9800
CB_46 HBC_46 0.9800
O_47 C_47 1.256(14)
C_47 CA_47 1.536(17)
C_47 N_48 1.309(14)
CA_47 HA_47 1.0000
CA_47 N_47 1.469(11)
CA_47 CB_47 1.522(15)
N_47 H_47 0.8800
CB_47 HBA_47 0.9900
CB_47 HBB_47 0.9900
CB_47 CG_47 1.498(15)
CG_47 CD1_47 1.381(18)
CG_47 CE2_47 1.389(17)
CD1_47 HD1_47 0.9500
CD1_47 CE1_47 1.40(2)
CE1_47 HE1_47 0.9500
CE1_47 CZ_47 1.38(2)
CZ_47 HZ_47 0.9500
CZ_47 CD2_47 1.36(2)
CD2_47 HD2_47 0.9500
CD2_47 CE2_47 1.39(2)
CE2_47 HE2_47 0.9500
N_48 HA_48 0.8800
N_48 HB_48 0.8800
N201_49 C202_49 1.1508(13)
C202_49 C203_49 1.4506(14)
C203_49 H20A_49 0.9799
C203_49 H20B_49 0.9799
C203_49 H20C_49 0.9798
O11_50 C12_50 1.44(3)
O11_50 C15_50 1.43(3)
C12_50 H12A_50 0.9900
C12_50 H12B_50 0.9900
C12_50 C13_50 1.51(3)
C13_50 H13A_50 0.9900
C13_50 H13B_50 0.9900
C13_50 C14_50 1.49(3)
C14_50 H14A_50 0.9900
C14_50 H14B_50 0.9900
C14_50 C15_50 1.51(3)
C15_50 H15A_50 0.9900
C15_50 H15B_50 0.9900
N201_51 C202_51 1.1504(12)
C202_51 C203_51 1.4503(12)
C203_51 H20A_51 0.9798
C203_51 H20B_51 0.9801
C203_51 H20C_51 0.9801
N201_52 C202_52 1.1506(13)
C202_52 C203_52 1.4509(13)
C203_52 H20A_52 0.9799
C203_52 H20B_52 0.9800
C203_52 H20C_52 0.9800
N201_53 C202_53 1.1503(12)
C202_53 C203_53 1.4501(12)
C203_53 H20A_53 0.9800
C203_53 H20B_53 0.9801
C203_53 H20C_53 0.9802
O11_54 C12_54 1.505(19)
O11_54 C15_54 1.471(17)
C12_54 H12A_54 0.9900
C12_54 H12B_54 0.9900
C12_54 C13_54 1.491(19)
C13_54 H13A_54 0.9900
C13_54 H13B_54 0.9900
C13_54 C14_54 1.442(18)
C14_54 H14A_54 0.9900
C14_54 H14B_54 0.9900
C14_54 C15_54 1.457(16)
C15_54 H15A_54 0.9900
C15_54 H15B_54 0.9900
O11_55 C12_55 1.292(16)
O11_55 C15_55 1.44(2)
C12_55 H12A_55 0.9900
C12_55 H12B_55 0.9900
C12_55 C13_55 1.489(19)
C13_55 H13A_55 0.9900
C13_55 H13B_55 0.9900
C13_55 C14_55 1.48(2)
C14_55 H14A_55 0.9900
C14_55 H14B_55 0.9900
C14_55 C15_55 1.49(2)
C15_55 H15A_55 0.9900
C15_55 H15B_55 0.9900
O11_56 C12_56 1.43(3)
O11_56 C15_56 1.48(3)
C12_56 H12A_56 0.9900
C12_56 H12B_56 0.9900
C12_56 C13_56 1.49(2)
C13_56 H13A_56 0.9900
C13_56 H13B_56 0.9900
C13_56 C14_56 1.46(2)
C14_56 H14A_56 0.9900
C14_56 H14B_56 0.9900
C14_56 C15_56 1.51(3)
C15_56 H15A_56 0.9900
C15_56 H15B_56 0.9900
O11_57 C12_57 1.43(2)
O11_57 C15_57 1.45(2)
C12_57 H12A_57 0.9900
C12_57 H12B_57 0.9900
C12_57 C13_57 1.53(3)
C13_57 H13A_57 0.9900
C13_57 H13B_57 0.9900
C13_57 C14_57 1.54(3)
C14_57 H14A_57 0.9900
C14_57 H14B_57 0.9900
C14_57 C15_57 1.52(3)
C15_57 H15A_57 0.9900
C15_57 H15B_57 0.9900
O11_58 C12_58 1.42(2)
O11_58 C15_58 1.46(2)
C12_58 H12A_58 0.9900
C12_58 H12B_58 0.9900
C12_58 C13_58 1.51(3)
C13_58 H13A_58 0.9900
C13_58 H13B_58 0.9900
C13_58 C14_58 1.52(3)
C14_58 H14A_58 0.9900
C14_58 H14B_58 0.9900
C14_58 C15_58 1.50(2)
C15_58 H15A_58 0.9900
C15_58 H15B_58 0.9900
O11_59 C12_59 1.44(2)
O11_59 C15_59 1.48(2)
C12_59 H12A_59 0.9900
C12_59 H12B_59 0.9900
C12_59 C13_59 1.56(2)
C13_59 H13A_59 0.9900
C13_59 H13B_59 0.9900
C13_59 C14_59 1.51(2)
C14_59 H14A_59 0.9900
C14_59 H14B_59 0.9900
C14_59 C15_59 1.49(2)
C15_59 H15A_59 0.9900
C15_59 H15B_59 0.9900
O11_60 C12_60 1.44(3)
O11_60 C15_60 1.42(3)
C12_60 H12A_60 0.9900
C12_60 H12B_60 0.9900
C12_60 C13_60 1.49(3)
C13_60 H13A_60 0.9900
C13_60 H13B_60 0.9900
C13_60 C14_60 1.48(3)
C14_60 H14A_60 0.9900
C14_60 H14B_60 0.9900
C14_60 C15_60 1.51(3)
C15_60 H15A_60 0.9900
C15_60 H15B_60 0.9900
O11_61 C12_61 1.43(3)
O11_61 C15_61 1.43(3)
C12_61 H12A_61 0.9900
C12_61 H12B_61 0.9900
C12_61 C13_61 1.49(3)
C13_61 H13A_61 0.9900
C13_61 H13B_61 0.9900
C13_61 C14_61 1.49(3)
C14_61 H14A_61 0.9900
C14_61 H14B_61 0.9900
C14_61 C15_61 1.49(3)
C15_61 H15A_61 0.9900
C15_61 H15B_61 0.9900
N201_62 C202_62 1.1503(12)
C202_62 C203_62 1.4500(13)
C203_62 H20A_62 0.9800
C203_62 H20B_62 0.9800
C203_62 H20C_62 0.9800
N201_63 C202_63 1.1505(14)
C202_63 C203_63 1.4505(14)
C203_63 H20A_63 0.9799
C203_63 H20B_63 0.9802
C203_63 H20C_63 0.9799
N201_64 C202_64 1.1503(14)
C202_64 C203_64 1.4503(14)
C203_64 H20A_64 0.9800
C203_64 H20B_64 0.9801
C203_64 H20C_64 0.9800
N201_65 C202_65 1.1505(13)
C202_65 C203_65 1.4505(13)
C203_65 H20A_65 0.9800
C203_65 H20B_65 0.9804
C203_65 H20C_65 0.9801
N201_66 C202_66 1.1507(13)
C202_66 C203_66 1.4507(14)
C203_66 H20A_66 0.9800
C203_66 H20B_66 0.9799
C203_66 H20C_66 0.9799
N201_67 C202_67 1.1507(14)
C202_67 C203_67 1.4507(13)
C203_67 H20A_67 0.9801
C203_67 H20B_67 0.9799
C203_67 H20C_67 0.9802
N201_68 C202_68 1.1503(14)
C202_68 C203_68 1.4502(13)
C203_68 H20A_68 0.9800
C203_68 H20B_68 0.9799
C203_68 H20C_68 0.9801

loop_
_geom_torsion_atom_site_label_1
_geom_torsion_atom_site_label_2
_geom_torsion_atom_site_label_3
_geom_torsion_atom_site_label_4
_geom_torsion
O_1 C_1 N_2 CA_2 1.4(13)
CA_1 C_1 N_2 CA_2 -178.8(7)
O_2 C_2 CA_2 N_2 140.9(8)
O_2 C_2 CA_2 CB_2 -97.1(9)
O_2 C_2 N_3 CA_3 1.2(12)
C_2 CA_2 N_2 C_1 -69.2(10)
CA_2 C_2 N_3 CA_3 -177.9(7)
CB_2 CA_2 N_2 C_1 168.2(8)
O_3 C_3 CA_3 N_3 -49.9(11)
O_3 C_3 CA_3 CB_3 72.6(10)
O_3 C_3 N_4 CG_4 -3.3(14)
C_3 CA_3 N_3 C_2 -118.6(8)
C_3 CA_3 CB_3 CG_3 174.9(7)
CA_3 C_3 N_4 CG_4 177.6(8)
CA_3 CB_3 CG_3 CD1_3 -88.6(10)
CA_3 CB_3 CG_3 CD2_3 87.6(10)
N_3 C_2 CA_2 N_2 -39.9(10)
N_3 C_2 CA_2 CB_2 82.0(9)
N_3 CA_3 CB_3 CG_3 -65.3(9)
CB_3 CA_3 N_3 C_2 120.0(8)
CB_3 CG_3 CD1_3 CE1_3 177.8(9)
CB_3 CG_3 CD2_3 CE2_3 -174.2(9)
CG_3 CD1_3 CE1_3 CZ_3 -3.7(16)
CD1_3 CG_3 CD2_3 CE2_3 2.2(14)
CD1_3 CE1_3 CZ_3 CE2_3 2.4(17)
CE1_3 CZ_3 CE2_3 CD2_3 1.1(16)
CZ_3 CE2_3 CD2_3 CG_3 -3.5(15)
CD2_3 CG_3 CD1_3 CE1_3 1.5(15)
O_4 C_4 CA_4 NT_4 10.3(12)
O_4 C_4 N_5 CA_5 4.2(13)
C_4 CA_4 NT_4 CB_4 64.1(11)
C_4 CA_4 NT_4 S1_4 -97.1(8)
CA_4 C_4 N_5 CA_5 -174.4(7)
CA_4 NT_4 CB_4 CG_4 72.0(11)
CA_4 NT_4 S1_4 O2_4 -13.1(8)
CA_4 NT_4 S1_4 O3_4 -143.0(8)
CA_4 NT_4 S1_4 C4_4 104.2(8)
NT_4 CB_4 CG_4 CD_4 161.5(8)
NT_4 CB_4 CG_4 N_4 -77.1(10)
NT_4 S1_4 C4_4 C5_4 -78.2(8)
NT_4 S1_4 C4_4 C9_4 103.5(8)
CB_4 NT_4 S1_4 O2_4 -174.9(7)
CB_4 NT_4 S1_4 O3_4 55.1(8)
CB_4 NT_4 S1_4 C4_4 -57.7(8)
CB_4 CG_4 N_4 C_3 122.2(9)
CD_4 CG_4 N_4 C_3 -115.2(10)
N_4 C_3 CA_3 N_3 129.2(8)
N_4 C_3 CA_3 CB_3 -108.3(9)
S1_4 NT_4 CB_4 CG_4 -126.5(7)
S1_4 C4_4 C5_4 C6_4 -178.7(7)
S1_4 C4_4 C9_4 C8_4 179.4(7)
O2_4 S1_4 C4_4 C5_4 38.0(8)
O2_4 S1_4 C4_4 C9_4 -140.4(8)
O3_4 S1_4 C4_4 C5_4 167.4(7)
O3_4 S1_4 C4_4 C9_4 -11.0(9)
C4_4 C5_4 C6_4 C7_4 1.0(15)
C5_4 C4_4 C9_4 C8_4 1.1(14)
C5_4 C6_4 C7_4 C8_4 -2.4(17)
C5_4 C6_4 C7_4 Cl10_4 179.5(8)
C6_4 C7_4 C8_4 C9_4 3.0(17)
C7_4 C8_4 C9_4 C4_4 -2.3(15)
C9_4 C4_4 C5_4 C6_4 -0.4(14)
Cl10_4 C7_4 C8_4 C9_4 -178.9(8)
O_5 C_5 CA_5 N_5 135.1(8)
O_5 C_5 CA_5 CB_5 -101.5(10)
O_5 C_5 N_6 CA_6 -3.2(13)
C_5 CA_5 N_5 C_4 -64.8(10)
CA_5 C_5 N_6 CA_6 177.1(8)
N_5 C_4 CA_4 NT_4 -171.1(7)
CB_5 CA_5 N_5 C_4 171.3(8)
O_6 C_6 CA_6 N_6 -54.1(11)
O_6 C_6 CA_6 CB_6 68.7(10)
O_6 C_6 N_7 CG_7 -6.0(13)
C_6 CA_6 N_6 C_5 -98.7(10)
C_6 CA_6 CB_6 CG_6 170.5(8)
CA_6 C_6 N_7 CG_7 172.9(7)
CA_6 CB_6 CG_6 CD1_6 95.5(13)
CA_6 CB_6 CG_6 CE2_6 -82.3(14)
N_6 C_5 CA_5 N_5 -45.2(10)
N_6 C_5 CA_5 CB_5 78.2(11)
N_6 CA_6 CB_6 CG_6 -67.4(10)
CB_6 CA_6 N_6 C_5 138.2(9)
CB_6 CG_6 CD1_6 CE1_6 -177.1(14)
CB_6 CG_6 CE2_6 CD2_6 176.8(15)
CG_6 CD1_6 CE1_6 CZ_6 -1(3)
CD1_6 CG_6 CE2_6 CD2_6 -1(2)
CD1_6 CE1_6 CZ_6 CD2_6 2(4)
CE1_6 CZ_6 CD2_6 CE2_6 -3(4)
CZ_6 CD2_6 CE2_6 CG_6 2(4)
CE2_6 CG_6 CD1_6 CE1_6 1(2)
O_7 C_7 CA_7 NT_7 21.9(11)
O_7 C_7 N_8 CA_8 2.0(11)
C_7 CA_7 NT_7 CB_7 63.9(10)
C_7 CA_7 NT_7 S1_7 -117.3(8)
CA_7 C_7 N_8 CA_8 -175.4(7)
CA_7 NT_7 CB_7 CG_7 80.0(10)
CA_7 NT_7 S1_7 O2_7 -137.7(7)
CA_7 NT_7 S1_7 O3_7 -6.9(8)
CA_7 NT_7 S1_7 C4_7 107.4(7)
NT_7 CB_7 CG_7 CD_7 156.2(8)
NT_7 CB_7 CG_7 N_7 -84.8(10)
NT_7 S1_7 C4_7 C5_7 -56.5(9)
NT_7 S1_7 C4_7 C9_7 123.6(8)
CB_7 NT_7 S1_7 O2_7 41.1(8)
CB_7 NT_7 S1_7 O3_7 171.9(6)
CB_7 NT_7 S1_7 C4_7 -73.8(7)
CB_7 CG_7 N_7 C_6 123.5(8)
CD_7 CG_7 N_7 C_6 -116.1(9)
N_7 C_6 CA_6 N_6 127.0(8)
N_7 C_6 CA_6 CB_6 -110.3(8)
S1_7 NT_7 CB_7 CG_7 -98.8(8)
S1_7 C4_7 C5_7 C6_7 -178.5(8)
S1_7 C4_7 C9_7 C8_7 178.4(9)
O2_7 S1_7 C4_7 C5_7 -172.4(8)
O2_7 S1_7 C4_7 C9_7 7.7(9)
O3_7 S1_7 C4_7 C5_7 58.3(9)
O3_7 S1_7 C4_7 C9_7 -121.7(8)
C4_7 C5_7 C6_7 C7_7 0.5(17)
C5_7 C4_7 C9_7 C8_7 -1.5(15)
C5_7 C6_7 C7_7 C8_7 -2.4(19)
C5_7 C6_7 C7_7 Cl10_7 -179.7(9)
C6_7 C7_7 C8_7 C9_7 2.4(19)
C7_7 C8_7 C9_7 C4_7 -0.4(18)
C9_7 C4_7 C5_7 C6_7 1.5(15)
Cl10_7 C7_7 C8_7 C9_7 179.6(9)
O_8 C_8 CA_8 N_8 143.5(7)
O_8 C_8 CA_8 CB_8 -93.3(9)
O_8 C_8 N_9 CA_9 -5.5(13)
C_8 CA_8 N_8 C_7 -69.4(9)
CA_8 C_8 N_9 CA_9 177.6(7)
N_8 C_7 CA_7 NT_7 -160.7(7)
CB_8 CA_8 N_8 C_7 166.6(7)
O_9 C_9 CA_9 N_9 -56.1(10)
O_9 C_9 CA_9 CB_9 65.7(10)
O_9 C_9 N1_10 CG_10 -5.4(13)
C_9 CA_9 N_9 C_8 -109.6(9)
C_9 CA_9 CB_9 CG_9 54.9(11)
CA_9 C_9 N1_10 CG_10 173.5(7)
CA_9 CB_9 CG_9 CD1_9 66.1(13)
CA_9 CB_9 CG_9 CE2_9 -109.7(11)
N_9 C_8 CA_8 N_8 -39.4(10)
N_9 C_8 CA_8 CB_8 83.8(9)
N_9 CA_9 CB_9 CG_9 176.1(8)
CB_9 CA_9 N_9 C_8 129.5(9)
CB_9 CG_9 CD1_9 CE1_9 -176.0(10)
CB_9 CG_9 CE2_9 CD2_9 176.0(11)
CG_9 CD1_9 CE1_9 CZ_9 0(2)
CD1_9 CG_9 CE2_9 CD2_9 0.2(18)
CD1_9 CE1_9 CZ_9 CD2_9 1(3)
CE1_9 CZ_9 CD2_9 CE2_9 -1(2)
CZ_9 CD2_9 CE2_9 CG_9 0(2)
CE2_9 CG_9 CD1_9 CE1_9 -0.2(17)
O_10 C_10 CA_10 N_10 11.5(12)
O_10 C_10 N_11 CA_11 -0.1(12)
C_10 CA_10 N_10 CB_10 60.1(10)
C_10 CA_10 N_10 S1_10 -100.2(8)
CA_10 C_10 N_11 CA_11 -178.2(7)
CA_10 N_10 CB_10 CG_10 79.8(10)
CA_10 N_10 S1_10 O2_10 -158.3(6)
CA_10 N_10 S1_10 O3_10 -28.0(7)
CA_10 N_10 S1_10 C4_10 87.0(7)
N_10 CB_10 CG_10 CD_10 162.8(8)
N_10 CB_10 CG_10 N1_10 -76.9(10)
N_10 S1_10 C4_10 C5_10 -88.4(8)
N_10 S1_10 C4_10 C9_10 88.8(8)
CB_10 N_10 S1_10 O2_10 41.2(7)
CB_10 N_10 S1_10 O3_10 171.5(6)
CB_10 N_10 S1_10 C4_10 -73.5(7)
CB_10 CG_10 N1_10 C_9 124.8(9)
CD_10 CG_10 N1_10 C_9 -114.3(10)
N1_10 C_9 CA_9 N_9 124.9(7)
N1_10 C_9 CA_9 CB_9 -113.2(8)
S1_10 N_10 CB_10 CG_10 -119.5(7)
S1_10 C4_10 C5_10 C6_10 176.8(7)
S1_10 C4_10 C9_10 C8_10 -174.9(8)
O2_10 S1_10 C4_10 C5_10 156.7(8)
O2_10 S1_10 C4_10 C9_10 -26.2(9)
O3_10 S1_10 C4_10 C5_10 25.6(9)
O3_10 S1_10 C4_10 C9_10 -157.3(8)
C4_10 C5_10 C6_10 C7_10 -2.5(14)
C5_10 C4_10 C9_10 C8_10 2.1(15)
C5_10 C6_10 C7_10 C8_10 3.5(15)
C5_10 C6_10 C7_10 Cl10_10 -177.1(7)
C6_10 C7_10 C8_10 C9_10 -1.6(16)
C7_10 C8_10 C9_10 C4_10 -1.2(15)
C9_10 C4_10 C5_10 C6_10 -0.2(15)
Cl10_10 C7_10 C8_10 C9_10 179.0(8)
O_11 C_11 CA_11 N_11 135.7(7)
O_11 C_11 CA_11 CB_11 -101.1(9)
O_11 C_11 N_12 CA_12 -6.1(11)
C_11 CA_11 N_11 C_10 -58.7(10)
CA_11 C_11 N_12 CA_12 176.5(7)
N_11 C_10 CA_10 N_10 -170.4(7)
CB_11 CA_11 N_11 C_10 177.7(7)
O_12 C_12 CA_12 N_12 -48.3(11)
O_12 C_12 CA_12 CB_12 74.0(11)
O_12 C_12 N2_13 CG_13 -8.2(15)
C_12 CA_12 N_12 C_11 -96.3(8)
C_12 CA_12 CB_12 CG_12 160.1(8)
CA_12 C_12 N2_13 CG_13 168.9(8)
CA_12 CB_12 CG_12 CD1_12 -88.0(10)
CA_12 CB_12 CG_12 CD2_12 87.7(10)
N_12 C_11 CA_11 N_11 -46.8(9)
N_12 C_11 CA_11 CB_11 76.4(9)
N_12 CA_12 CB_12 CG_12 -77.8(9)
CB_12 CA_12 N_12 C_11 142.8(7)
CB_12 CG_12 CD1_12 CE1_12 177.3(9)
CB_12 CG_12 CD2_12 CE2_12 -178.9(9)
CG_12 CD1_12 CE1_12 CZ_12 -0.1(16)
CD1_12 CG_12 CD2_12 CE2_12 -3.1(13)
CD1_12 CE1_12 CZ_12 CE2_12 0.3(18)
CE1_12 CZ_12 CE2_12 CD2_12 -2(2)
CZ_12 CE2_12 CD2_12 CG_12 3.4(17)
CD2_12 CG_12 CD1_12 CE1_12 1.5(14)
O_13 C_13 CA_13 N_13 17.1(13)
O_13 C_13 N_14 CA_14 -1.7(13)
C_13 CA_13 N_13 CB_13 69.1(11)
C_13 CA_13 N_13 S1_13 -113.9(8)
CA_13 C_13 N_14 CA_14 -179.3(8)
CA_13 N_13 CB_13 CG_13 74.9(11)
CA_13 N_13 S1_13 O2_13 -130.8(8)
CA_13 N_13 S1_13 O3_13 1.5(9)
CA_13 N_13 S1_13 C4_13 116.1(8)
N_13 CB_13 CG_13 CD_13 153.5(16)
N_13 CB_13 CG_13 N2_13 -81.5(12)
N_13 S1_13 C4_13 C5_13 -61.7(11)
N_13 S1_13 C4_13 C9_13 122.4(11)
CB_13 N_13 S1_13 O2_13 46.3(9)
CB_13 N_13 S1_13 O3_13 178.5(8)
CB_13 N_13 S1_13 C4_13 -66.8(9)
CB_13 CG_13 N2_13 C_12 118.7(11)
CD_13 CG_13 N2_13 C_12 -113.3(18)
N2_13 C_12 CA_12 N_12 134.5(8)
N2_13 C_12 CA_12 CB_12 -103.2(9)
S1_13 N_13 CB_13 CG_13 -102.2(9)
S1_13 C4_13 C5_13 C6_13 -175.7(10)
S1_13 C4_13 C9_13 C8_13 176.1(12)
O2_13 S1_13 C4_13 C5_13 -177.0(10)
O2_13 S1_13 C4_13 C9_13 7.0(12)
O3_13 S1_13 C4_13 C5_13 52.7(11)
O3_13 S1_13 C4_13 C9_13 -123.3(11)
C4_13 C5_13 C6_13 C7_13 1(2)
C5_13 C4_13 C9_13 C8_13 0(2)
C5_13 C6_13 C7_13 C8_13 -2(2)
C5_13 C6_13 C7_13 Cl10_13 179.6(10)
C6_13 C7_13 C8_13 C9_13 2(3)
C7_13 C8_13 C9_13 C4_13 -1(2)
C9_13 C4_13 C5_13 C6_13 0(2)
Cl10_13 C7_13 C8_13 C9_13 -179.2(13)
O_14 C_14 CA_14 N_14 138.0(8)
O_14 C_14 CA_14 CB_14 -99.4(9)
O_14 C_14 N_15 CA_15 1.7(12)
C_14 CA_14 N_14 C_13 -59.7(10)
CA_14 C_14 N_15 CA_15 -176.7(7)
N_14 C_13 CA_13 N_13 -165.4(8)
CB_14 CA_14 N_14 C_13 177.0(8)
O_15 C_15 CA_15 N_15 -55.2(12)
O_15 C_15 CA_15 CB_15 65.0(12)
C_15 CA_15 N_15 C_14 -108.6(9)
C_15 CA_15 CB_15 CG_15 -173.5(8)
CA_15 CB_15 CG_15 CD1_15 -41.6(13)
CA_15 CB_15 CG_15 CE2_15 138.0(10)
N_15 C_14 CA_14 N_14 -43.7(9)
N_15 C_14 CA_14 CB_14 79.0(9)
N_15 CA_15 CB_15 CG_15 -54.5(10)
CB_15 CA_15 N_15 C_14 130.9(8)
CB_15 CG_15 CD1_15 CE1_15 178.9(11)
CB_15 CG_15 CE2_15 CD2_15 -178.3(12)
CG_15 CD1_15 CE1_15 CZ_15 1(2)
CD1_15 CG_15 CE2_15 CD2_15 1.3(19)
CD1_15 CE1_15 CZ_15 CD2_15 -1(2)
CE1_15 CZ_15 CD2_15 CE2_15 2(3)
CZ_15 CD2_15 CE2_15 CG_15 -2(2)
CE2_15 CG_15 CD1_15 CE1_15 -0.8(18)
ND_16 C_15 CA_15 N_15 125.8(8)
ND_16 C_15 CA_15 CB_15 -114.0(9)
O_17 C_17 N_18 CA_18 4.9(14)
CA_17 C_17 N_18 CA_18 -174.9(9)
O_18 C_18 CA_18 N_18 142.9(9)
O_18 C_18 CA_18 CB_18 -95.6(11)
O_18 C_18 N_19 CA_19 0.8(15)
C_18 CA_18 N_18 C_17 -69.3(11)
CA_18 C_18 N_19 CA_19 -175.8(8)
CB_18 CA_18 N_18 C_17 169.5(9)
O_19 C_19 CA_19 N_19 -53.8(13)
O_19 C_19 CA_19 CB_19 68.9(13)
O_19 C_19 N_20 CG_20 -3.6(16)
C_19 CA_19 N_19 C_18 -121.2(10)
C_19 CA_19 CB_19 CG_19 60.9(13)
C_19 CA_19 CB_19 C204_19 158.8(12)
C_19 CA_19 CB_19 C1_19 50(2)
CA_19 C_19 N_20 CG_20 175.3(9)
CA_19 CB_19 CG_19 CD1_19 62.1(14)
CA_19 CB_19 CG_19 CD2_19 -113.3(13)
CA_19 CB_19 C204_19 C205_19 91.3(16)
CA_19 CB_19 C204_19 C209_19 -83.1(18)
CA_19 CB_19 C1_19 C2_19 122(2)
CA_19 CB_19 C1_19 C6_19 -34(3)
N_19 C_18 CA_18 N_18 -40.3(12)
N_19 C_18 CA_18 CB_18 81.2(11)
N_19 CA_19 CB_19 CG_19 -177.8(10)
N_19 CA_19 CB_19 C204_19 -80.0(14)
N_19 CA_19 CB_19 C1_19 171.3(19)
CB_19 CA_19 N_19 C_18 116.3(10)
CB_19 CG_19 CD1_19 CE1_19 -175.4(15)
CB_19 CG_19 CD2_19 CE2_19 175.5(15)
CB_19 C204_19 C205_19 C206_19 -175(2)
CB_19 C204_19 C209_19 C208_19 174(2)
CB_19 C1_19 C2_19 C3_19 -156(2)
CB_19 C1_19 C6_19 C5_19 155(2)
CG_19 CD1_19 CE1_19 CZ_19 0.0
CD1_19 CG_19 CD2_19 CE2_19 0.0
CD1_19 CE1_19 CZ_19 CE2_19 0.0
CE1_19 CZ_19 CE2_19 CD2_19 0.0
CZ_19 CE2_19 CD2_19 CG_19 0.0
CD2_19 CG_19 CD1_19 CE1_19 0.0
C204_19 C205_19 C206_19 C207_19 0.0
C205_19 C204_19 C209_19 C208_19 0.0
C205_19 C206_19 C207_19 C208_19 0.0
C206_19 C207_19 C208_19 C209_19 0.0
C207_19 C208_19 C209_19 C204_19 0.0
C209_19 C204_19 C205_19 C206_19 0.0
C1_19 C2_19 C3_19 C4_19 0.0
C2_19 C1_19 C6_19 C5_19 0.0
C2_19 C3_19 C4_19 C5_19 0.0
C3_19 C4_19 C5_19 C6_19 0.0
C4_19 C5_19 C6_19 C1_19 0.0
C6_19 C1_19 C2_19 C3_19 0.0
O_20 C_20 CA_20 NT_20 9.9(14)
O_20 C_20 N_21 CA_21 5.8(14)
C_20 CA_20 NT_20 CB_20 62.3(12)
C_20 CA_20 NT_20 S1_20 -98.1(9)
CA_20 C_20 N_21 CA_21 -170.9(8)
CA_20 NT_20 CB_20 CG_20 70.7(11)
CA_20 NT_20 S1_20 O2_20 -13.7(9)
CA_20 NT_20 S1_20 O3_20 -143.9(8)
CA_20 NT_20 S1_20 C4_20 102.3(8)
NT_20 CB_20 CG_20 CD_20 166.1(9)
NT_20 CB_20 CG_20 N_20 -73.7(11)
NT_20 S1_20 C4_20 C5_20 107.7(9)
NT_20 S1_20 C4_20 C9_20 -76.4(9)
CB_20 NT_20 S1_20 O2_20 -174.6(7)
CB_20 NT_20 S1_20 O3_20 55.2(8)
CB_20 NT_20 S1_20 C4_20 -58.6(8)
CB_20 CG_20 N_20 C_19 123.5(10)
CD_20 CG_20 N_20 C_19 -116.0(11)
N_20 C_19 CA_19 N_19 127.3(10)
N_20 C_19 CA_19 CB_19 -110.0(11)
S1_20 NT_20 CB_20 CG_20 -128.5(8)
S1_20 C4_20 C5_20 C6_20 177.3(9)
S1_20 C4_20 C9_20 C8_20 -177.9(8)
O2_20 S1_20 C4_20 C5_20 -136.8(9)
O2_20 S1_20 C4_20 C9_20 39.0(10)
O3_20 S1_20 C4_20 C5_20 -7.4(11)
O3_20 S1_20 C4_20 C9_20 168.4(9)
C4_20 C5_20 C6_20 C7_20 1.1(18)
C5_20 C4_20 C9_20 C8_20 -2.1(15)
C5_20 C6_20 C7_20 C8_20 -2.8(17)
C5_20 C6_20 C7_20 Cl10_20 179.5(9)
C6_20 C7_20 C8_20 C9_20 2.1(15)
C7_20 C8_20 C9_20 C4_20 0.3(15)
C9_20 C4_20 C5_20 C6_20 1.4(17)
Cl10_20 C7_20 C8_20 C9_20 179.8(8)
O_21 C_21 CA_21 N_21 133.6(8)
O_21 C_21 CA_21 CB_21 -102.6(10)
O_21 C_21 N_22 CA_22 -6.1(13)
C_21 CA_21 N_21 C_20 -63.9(11)
CA_21 C_21 N_22 CA_22 175.2(8)
N_21 C_20 CA_20 NT_20 -173.4(9)
CB_21 CA_21 N_21 C_20 171.7(9)
O_22 C_22 CA_22 N_22 -45.1(11)
O_22 C_22 CA_22 CB_22 77.7(11)
O_22 C_22 N_23 CG_23 -7.6(15)
C_22 CA_22 N_22 C_21 -100.7(9)
C_22 CA_22 CB_22 CG_22 70.5(11)
CA_22 C_22 N_23 CG_23 172.3(8)
CA_22 CB_22 CG_22 CD1_22 81.8(14)
CA_22 CB_22 CG_22 CD2_22 -92.9(12)
N_22 C_21 CA_21 N_21 -47.7(11)
N_22 C_21 CA_21 CB_21 76.1(10)
N_22 CA_22 CB_22 CG_22 -168.0(9)
CB_22 CA_22 N_22 C_21 136.0(8)
CB_22 CG_22 CD1_22 CE1_22 -176.4(15)
CB_22 CG_22 CD2_22 CE2_22 174.6(13)
CG_22 CD1_22 CE1_22 CZ_22 3(3)
CD1_22 CG_22 CD2_22 CE2_22 0(2)
CD1_22 CE1_22 CZ_22 CE2_22 -3(4)
CE1_22 CZ_22 CE2_22 CD2_22 1(4)
CZ_22 CE2_22 CD2_22 CG_22 0(3)
CD2_22 CG_22 CD1_22 CE1_22 -1(2)
O_23 C_23 CA_23 NT_23 11.4(13)
O_23 C_23 N_24 CA_24 3.6(13)
C_23 CA_23 NT_23 CB_23 63.9(11)
C_23 CA_23 NT_23 S1_23 -97.3(9)
CA_23 C_23 N_24 CA_24 -175.3(8)
CA_23 NT_23 CB_23 CG_23 78.4(10)
CA_23 NT_23 S1_23 O2_23 -22.1(9)
CA_23 NT_23 S1_23 O3_23 -152.8(7)
CA_23 NT_23 S1_23 C4_23 92.6(8)
NT_23 CB_23 CG_23 CD_23 156.5(8)
NT_23 CB_23 CG_23 N_23 -83.1(10)
NT_23 S1_23 C4_23 C5_23 -85.3(9)
NT_23 S1_23 C4_23 C9_23 93.0(9)
CB_23 NT_23 S1_23 O2_23 176.7(7)
CB_23 NT_23 S1_23 O3_23 45.9(8)
CB_23 NT_23 S1_23 C4_23 -68.7(8)
CB_23 CG_23 N_23 C_22 123.0(9)
CD_23 CG_23 N_23 C_22 -116.4(10)
N_23 C_22 CA_22 N_22 135.1(8)
N_23 C_22 CA_22 CB_22 -102.2(9)
S1_23 NT_23 CB_23 CG_23 -120.2(8)
S1_23 C4_23 C5_23 C6_23 178.5(8)
S1_23 C4_23 C9_23 C8_23 -178.8(8)
O2_23 S1_23 C4_23 C5_23 28.9(10)
O2_23 S1_23 C4_23 C9_23 -152.8(8)
O3_23 S1_23 C4_23 C5_23 160.2(8)
O3_23 S1_23 C4_23 C9_23 -21.5(10)
C4_23 C5_23 C6_23 C7_23 0.8(17)
C5_23 C4_23 C9_23 C8_23 -0.6(16)
C5_23 C6_23 C7_23 C8_23 -1.6(17)
C5_23 C6_23 C7_23 Cl10_23 178.5(9)
C6_23 C7_23 C8_23 C9_23 1.3(17)
C7_23 C8_23 C9_23 C4_23 -0.2(16)
C9_23 C4_23 C5_23 C6_23 0.3(16)
Cl10_23 C7_23 C8_23 C9_23 -178.8(8)
O_24 C_24 CA_24 N_24 138.5(8)
O_24 C_24 CA_24 CB_24 -101.8(9)
O_24 C_24 N_25 CA_25 4.6(13)
C_24 CA_24 N_24 C_23 -61.8(10)
CA_24 C_24 N_25 CA_25 -173.6(7)
N_24 C_23 CA_23 NT_23 -169.7(8)
CB_24 CA_24 N_24 C_23 178.7(8)
O_25 C_25 CA_25 N_25 -42.2(11)
O_25 C_25 CA_25 CB_25 79.8(10)
O_25 C_25 N_26 CG_26 1.2(13)
C_25 CA_25 N_25 C_24 -116.3(9)
C_25 CA_25 CB_25 CG_25 179.9(8)
CA_25 C_25 N_26 CG_26 -180.0(8)
CA_25 CB_25 CG_25 CD1_25 109.5(10)
CA_25 CB_25 CG_25 CD2_25 -63.8(11)
N_25 C_24 CA_24 N_24 -43.2(10)
N_25 C_24 CA_24 CB_24 76.4(9)
N_25 CA_25 CB_25 CG_25 -58.2(9)
CB_25 CA_25 N_25 C_24 120.4(9)
CB_25 CG_25 CD1_25 CE1_25 -173.7(9)
CB_25 CG_25 CD2_25 CE2_25 172.8(10)
CG_25 CD1_25 CE1_25 CZ_25 1.7(17)
CD1_25 CG_25 CD2_25 CE2_25 -0.9(15)
CD1_25 CE1_25 CZ_25 CE2_25 -2.2(18)
CE1_25 CZ_25 CE2_25 CD2_25 1.1(18)
CZ_25 CE2_25 CD2_25 CG_25 0.4(18)
CD2_25 CG_25 CD1_25 CE1_25 -0.2(14)
O_26 C_26 CA_26 NT_26 12.7(11)
O_26 C_26 N_27 CA_27 -0.4(12)
C_26 CA_26 NT_26 CB_26 60.1(10)
C_26 CA_26 NT_26 S1_26 -100.7(7)
CA_26 C_26 N_27 CA_27 -177.0(7)
CA_26 NT_26 CB_26 CG_26 82.3(10)
CA_26 NT_26 S1_26 O2_26 -148.7(6)
CA_26 NT_26 S1_26 O3_26 -19.5(8)
CA_26 NT_26 S1_26 C4_26 96.9(7)
NT_26 CB_26 CG_26 CD_26 158.8(9)
NT_26 CB_26 CG_26 N_26 -80.4(10)
NT_26 S1_26 C4_26 C5_26 -84.9(8)
NT_26 S1_26 C4_26 C9_26 94.2(7)
CB_26 NT_26 S1_26 O2_26 49.8(7)
CB_26 NT_26 S1_26 O3_26 179.0(7)
CB_26 NT_26 S1_26 C4_26 -64.6(7)
CB_26 CG_26 N_26 C_25 109.3(9)
CD_26 CG_26 N_26 C_25 -129.2(10)
N_26 C_25 CA_25 N_25 139.0(7)
N_26 C_25 CA_25 CB_25 -99.0(9)
S1_26 NT_26 CB_26 CG_26 -116.3(8)
S1_26 C4_26 C5_26 C6_26 -179.9(7)
S1_26 C4_26 C9_26 C8_26 -177.2(7)
O2_26 S1_26 C4_26 C5_26 161.5(7)
O2_26 S1_26 C4_26 C9_26 -19.4(8)
O3_26 S1_26 C4_26 C5_26 30.3(8)
O3_26 S1_26 C4_26 C9_26 -150.6(7)
C4_26 C5_26 C6_26 C7_26 -4.1(13)
C5_26 C4_26 C9_26 C8_26 1.8(13)
C5_26 C6_26 C7_26 C8_26 4.4(13)
C5_26 C6_26 C7_26 Cl10_26 -176.3(7)
C6_26 C7_26 C8_26 C9_26 -1.5(13)
C7_26 C8_26 C9_26 C4_26 -1.5(13)
C9_26 C4_26 C5_26 C6_26 1.1(13)
Cl10_26 C7_26 C8_26 C9_26 179.2(7)
O_27 C_27 CA_27 N_27 132.0(9)
O_27 C_27 CA_27 CB_27 -104.0(11)
O_27 C_27 N_28 CA_28 -1.9(14)
C_27 CA_27 N_27 C_26 -58.8(11)
CA_27 C_27 N_28 CA_28 -179.3(8)
N_27 C_26 CA_26 NT_26 -170.5(7)
CB_27 CA_27 N_27 C_26 177.3(8)
O_28 C_28 CA_28 N_28 -54.5(10)
O_28 C_28 CA_28 CB_28 68.8(10)
O_28 C_28 N_29 CG_29 -9.3(13)
C_28 CA_28 N_28 C_27 -104.7(9)
C_28 CA_28 CB_28 CG_28 60.0(11)
CA_28 C_28 N_29 CG_29 171.8(8)
CA_28 CB_28 CG_28 CD1_28 65.2(15)
CA_28 CB_28 CG_28 CE2_28 -113.4(11)
N_28 C_27 CA_27 N_27 -50.6(11)
N_28 C_27 CA_27 CB_27 73.4(10)
N_28 CA_28 CB_28 CG_28 -178.3(8)
CB_28 CA_28 N_28 C_27 133.5(9)
CB_28 CG_28 CD1_28 CE1_28 -176.7(15)
CB_28 CG_28 CE2_28 CD2_28 178.5(12)
CG_28 CD1_28 CE1_28 CZ_28 -2(3)
CD1_28 CG_28 CE2_28 CD2_28 -0.2(19)
CD1_28 CE1_28 CZ_28 CD2_28 0(3)
CE1_28 CZ_28 CD2_28 CE2_28 2(2)
CZ_28 CD2_28 CE2_28 CG_28 -2(2)
CE2_28 CG_28 CD1_28 CE1_28 2(2)
O_29 C_29 CA_29 NT_29 16.2(12)
O_29 C_29 N_30 CA_30 2.1(13)
C_29 CA_29 NT_29 CB_29 68.4(11)
C_29 CA_29 NT_29 S1_29 -104.0(9)
CA_29 C_29 N_30 CA_30 -177.5(7)
CA_29 NT_29 CB_29 CG_29 74.3(11)
CA_29 NT_29 S1_29 O2_29 -12.0(9)
CA_29 NT_29 S1_29 O3_29 -142.9(7)
CA_29 NT_29 S1_29 C4_29 102.5(8)
NT_29 CB_29 CG_29 CD_29 155.9(9)
NT_29 CB_29 CG_29 N_29 -83.9(10)
NT_29 S1_29 C4_29 C5_29 -76.3(9)
NT_29 S1_29 C4_29 C9_29 104.0(8)
CB_29 NT_29 S1_29 O2_29 175.5(7)
CB_29 NT_29 S1_29 O3_29 44.5(8)
CB_29 NT_29 S1_29 C4_29 -70.0(8)
CB_29 CG_29 N_29 C_28 133.5(9)
CD_29 CG_29 N_29 C_28 -106.0(10)
N_29 C_28 CA_28 N_28 124.4(8)
N_29 C_28 CA_28 CB_28 -112.3(8)
S1_29 NT_29 CB_29 CG_29 -113.0(9)
S1_29 C4_29 C5_29 C6_29 178.9(8)
S1_29 C4_29 C9_29 C8_29 -179.0(8)
O2_29 S1_29 C4_29 C5_29 37.9(9)
O2_29 S1_29 C4_29 C9_29 -141.7(8)
O3_29 S1_29 C4_29 C5_29 168.0(8)
O3_29 S1_29 C4_29 C9_29 -11.6(9)
C4_29 C5_29 C6_29 C7_29 0.6(15)
C5_29 C4_29 C9_29 C8_29 1.3(15)
C5_29 C6_29 C7_29 C8_29 0.3(16)
C5_29 C6_29 C7_29 Cl10_29 178.0(8)
C6_29 C7_29 C8_29 C9_29 -0.4(15)
C7_29 C8_29 C9_29 C4_29 -0.4(15)
C9_29 C4_29 C5_29 C6_29 -1.4(15)
Cl10_29 C7_29 C8_29 C9_29 -178.1(8)
O_30 C_30 CA_30 N_30 133.5(9)
O_30 C_30 CA_30 CB_30 -106.0(10)
O_30 C_30 N_31 CA_31 -3.1(15)
C_30 CA_30 N_30 C_29 -59.5(11)
CA_30 C_30 N_31 CA_31 -179.7(8)
N_30 C_29 CA_29 NT_29 -164.2(8)
CB_30 CA_30 N_30 C_29 178.5(8)
O_31 C_31 CA_31 N_31 -50.8(12)
O_31 C_31 CA_31 CB_31 67.7(11)
C_31 CA_31 N_31 C_30 -110.4(10)
C_31 CA_31 CB_31 CG_31 63.9(11)
CA_31 CB_31 CG_31 CD1_31 70.3(14)
CA_31 CB_31 CG_31 CD2_31 -111.0(12)
N_31 C_30 CA_30 N_30 -49.8(11)
N_31 C_30 CA_30 CB_30 70.6(10)
N_31 CA_31 CB_31 CG_31 -177.6(9)
CB_31 CA_31 N_31 C_30 128.8(10)
CB_31 CG_31 CD1_31 CE1_31 178.9(12)
CB_31 CG_31 CD2_31 CE2_31 -178.5(12)
CG_31 CD1_31 CE1_31 CZ_31 0(2)
CD1_31 CG_31 CD2_31 CE2_31 0.2(19)
CD1_31 CE1_31 CZ_31 CE2_31 0(3)
CE1_31 CZ_31 CE2_31 CD2_31 0(3)
CZ_31 CE2_31 CD2_31 CG_31 0(2)
CD2_31 CG_31 CD1_31 CE1_31 0(2)
ND_32 C_31 CA_31 N_31 130.8(8)
ND_32 C_31 CA_31 CB_31 -110.7(10)
O_33 C_33 N_34 CA_34 -1.0(15)
CA_33 C_33 N_34 CA_34 179.4(10)
O_34 C_34 CA_34 N_34 145.8(10)
O_34 C_34 CA_34 CB_34 -89.6(11)
O_34 C_34 N_35 CA_35 0.3(16)
C_34 CA_34 N_34 C_33 -72.8(12)
CA_34 C_34 N_35 CA_35 -177.4(9)
CB_34 CA_34 N_34 C_33 162.9(9)
O_35 C_35 CA_35 N_35 -56.9(12)
O_35 C_35 CA_35 CB_35 64.0(12)
O_35 C_35 N_36 CG_36 1.3(15)
C_35 CA_35 N_35 C_34 -122.6(10)
C_35 CA_35 CB_35 CG_35 59.9(12)
CA_35 C_35 N_36 CG_36 -178.0(8)
CA_35 CB_35 CG_35 CD1_35 64.6(14)
CA_35 CB_35 CG_35 CD2_35 -113.6(13)
N_35 C_34 CA_34 N_34 -36.4(13)
N_35 C_34 CA_34 CB_34 88.2(12)
N_35 CA_35 CB_35 CG_35 179.4(9)
CB_35 CA_35 N_35 C_34 116.2(11)
CB_35 CG_35 CD1_35 CE1_35 -179.2(12)
CB_35 CG_35 CD2_35 CE2_35 -178.7(13)
CG_35 CD1_35 CE1_35 CZ_35 -5(2)
CD1_35 CG_35 CD2_35 CE2_35 3(2)
CD1_35 CE1_35 CZ_35 CE2_35 9(2)
CE1_35 CZ_35 CE2_35 CD2_35 -7(2)
CZ_35 CE2_35 CD2_35 CG_35 1(3)
CD2_35 CG_35 CD1_35 CE1_35 -1(2)
O_36 C_36 CA_36 NT_36 1.0(14)
O_36 C_36 N_37 CA_37 4.8(15)
C_36 CA_36 NT_36 CB_36 73.2(13)
C_36 CA_36 NT_36 S1_36 -89.7(10)
CA_36 C_36 N_37 CA_37 -176.3(9)
CA_36 NT_36 CB_36 CG_36 71.5(13)
CA_36 NT_36 S1_36 O2_36 -141.5(9)
CA_36 NT_36 S1_36 O3_36 -13.2(11)
CA_36 NT_36 S1_36 C4_36 102.8(10)
NT_36 CB_36 CG_36 CT_36 160.2(10)
NT_36 CB_36 CG_36 N_36 -77.9(11)
NT_36 S1_36 C4_36 C5_36 -85.4(10)
NT_36 S1_36 C4_36 C9_36 97.2(10)
CB_36 NT_36 S1_36 O2_36 55.1(10)
CB_36 NT_36 S1_36 O3_36 -176.7(9)
CB_36 NT_36 S1_36 C4_36 -60.6(10)
CB_36 CG_36 N_36 C_35 129.4(10)
CT_36 CG_36 N_36 C_35 -108.0(11)
N_36 C_35 CA_35 N_35 122.4(9)
N_36 C_35 CA_35 CB_35 -116.8(9)
S1_36 NT_36 CB_36 CG_36 -125.0(9)
S1_36 C4_36 C5_36 C6_36 -178.1(9)
S1_36 C4_36 C9_36 C8_36 178.6(10)
O2_36 S1_36 C4_36 C5_36 158.4(9)
O2_36 S1_36 C4_36 C9_36 -19.1(11)
O3_36 S1_36 C4_36 C5_36 29.2(11)
O3_36 S1_36 C4_36 C9_36 -148.2(10)
C4_36 C5_36 C6_36 C7_36 -0.6(19)
C5_36 C4_36 C9_36 C8_36 1.3(18)
C5_36 C6_36 C7_36 C8_36 1(2)
C5_36 C6_36 C7_36 Cl10_36 179.4(10)
C6_36 C7_36 C8_36 C9_36 -1(2)
C7_36 C8_36 C9_36 C4_36 -0.5(19)
C9_36 C4_36 C5_36 C6_36 -0.7(17)
Cl10_36 C7_36 C8_36 C9_36 -178.9(10)
O_37 C_37 CA_37 N_37 139.9(10)
O_37 C_37 CA_37 CB_37 -96.5(12)
O_37 C_37 N_38 CA_38 -6.3(17)
C_37 CA_37 N_37 C_36 -63.3(13)
CA_37 C_37 N_38 CA_38 176.5(10)
N_37 C_36 CA_36 NT_36 -177.8(9)
CB_37 CA_37 N_37 C_36 173.4(10)
O_38 C_38 CA_38 N_38 -43.4(14)
O_38 C_38 CA_38 CB_38 81.2(13)
O_38 C_38 N_39 CG_39 -7.2(19)
C_38 CA_38 N_38 C_37 -104.6(11)
C_38 CA_38 CB_38 CG_38 -177.2(10)
C_38 CA_38 CB_38 C210_38 58.7(12)
CA_38 C_38 N_39 CG_39 173.6(11)
CA_38 CB_38 CG_38 CD1_38 87.4(14)
CA_38 CB_38 CG_38 CD2_38 -89.3(12)
CA_38 CB_38 C210_38 C211_38 -118.0(11)
CA_38 CB_38 C210_38 C214_38 67.0(15)
N_38 C_37 CA_37 N_37 -42.8(13)
N_38 C_37 CA_37 CB_37 80.7(12)
N_38 CA_38 CB_38 CG_38 -56.1(13)
N_38 CA_38 CB_38 C210_38 179.9(10)
CB_38 CA_38 N_38 C_37 133.2(11)
CB_38 CG_38 CD1_38 CE1_38 -176.5(14)
CB_38 CG_38 CD2_38 CE2_38 177.0(12)
CB_38 C210_38 C214_38 C213_38 174.8(18)
CG_38 CD1_38 CE1_38 CZ_38 0.0
CD1_38 CG_38 CD2_38 CE2_38 0.0
CD1_38 CE1_38 CZ_38 CE2_38 0.0
CE1_38 CZ_38 CE2_38 CD2_38 0.0
CZ_38 CE2_38 CD2_38 CG_38 0.0
CD2_38 CG_38 CD1_38 CE1_38 0.0
C213_38 C215_38 C212_38 C211_38 0.0
C215_38 C213_38 C214_38 C210_38 0.0
C215_38 C212_38 C211_38 C210_38 0.0
C212_38 C211_38 C210_38 CB_38 -175.2(16)
C212_38 C211_38 C210_38 C214_38 0.0
C211_38 C210_38 C214_38 C213_38 0.0
C214_38 C213_38 C215_38 C212_38 0.0
O_39 C_39 CA_39 NT_39 16.0(18)
O_39 C_39 N_40 CA_40 3.6(17)
C_39 CA_39 NT_39 CB_39 59.1(17)
C_39 CA_39 NT_39 S1_39 -103.1(11)
CA_39 C_39 N_40 CA_40 -174.9(10)
CA_39 NT_39 CB_39 CG_39 82.0(14)
CA_39 NT_39 S1_39 O2_39 -22.0(10)
CA_39 NT_39 S1_39 O3_39 -152.6(8)
CA_39 NT_39 S1_39 C4_39 93.9(9)
NT_39 CB_39 CG_39 CD_39 151.3(14)
NT_39 CB_39 CG_39 N_39 -84.1(14)
NT_39 S1_39 C4_39 C5_39 89.5(12)
NT_39 S1_39 C4_39 C9_39 -86.9(13)
CB_39 NT_39 S1_39 O2_39 175.2(9)
CB_39 NT_39 S1_39 O3_39 44.5(10)
CB_39 NT_39 S1_39 C4_39 -68.9(10)
CB_39 CG_39 N_39 C_38 119.3(13)
CD_39 CG_39 N_39 C_38 -117.5(15)
N_39 C_38 CA_38 N_38 135.9(10)
N_39 C_38 CA_38 CB_38 -99.6(12)
S1_39 NT_39 CB_39 CG_39 -115.3(12)
S1_39 C4_39 C5_39 C6_39 -177.4(11)
S1_39 C4_39 C9_39 C8_39 176.8(12)
O2_39 S1_39 C4_39 C5_39 -154.8(11)
O2_39 S1_39 C4_39 C9_39 28.8(14)
O3_39 S1_39 C4_39 C5_39 -24.5(14)
O3_39 S1_39 C4_39 C9_39 159.1(12)
C4_39 C5_39 C6_39 C7_39 2(2)
C5_39 C4_39 C9_39 C8_39 0(2)
C5_39 C6_39 C7_39 C8_39 -2(2)
C5_39 C6_39 C7_39 Cl10_39 178.8(11)
C6_39 C7_39 C8_39 C9_39 1(2)
C7_39 C8_39 C9_39 C4_39 0(2)
C9_39 C4_39 C5_39 C6_39 -1(2)
Cl10_39 C7_39 C8_39 C9_39 -179.5(12)
O_40 C_40 CA_40 N_40 136.2(10)
O_40 C_40 CA_40 CB_40 -101.1(11)
O_40 C_40 N_41 CA_41 -3.3(15)
C_40 CA_40 N_40 C_39 -64.1(13)
CA_40 C_40 N_41 CA_41 178.2(9)
N_40 C_39 CA_39 NT_39 -165.4(11)
CB_40 CA_40 N_40 C_39 173.5(10)
O_41 C_41 CA_41 N_41 -45.5(15)
O_41 C_41 CA_41 CB_41 77.7(14)
O_41 C_41 N_42 CG_42 -5(2)
C_41 CA_41 N_41 C_40 -97.9(11)
C_41 CA_41 CB_41 CG_41 165.2(9)
CA_41 C_41 N_42 CG_42 173.3(11)
CA_41 CB_41 CG_41 CD1_41 -74.5(13)
CA_41 CB_41 CG_41 CD2_41 102.8(13)
N_41 C_40 CA_40 N_40 -45.3(13)
N_41 C_40 CA_40 CB_40 77.5(11)
N_41 CA_41 CB_41 CG_41 -71.8(12)
CB_41 CA_41 N_41 C_40 140.4(9)
CB_41 CG_41 CD1_41 CE1_41 178.8(12)
CB_41 CG_41 CD2_41 CE2_41 178.7(11)
CG_41 CD1_41 CE1_41 CZ_41 2(2)
CD1_41 CG_41 CD2_41 CE2_41 -4.0(19)
CD1_41 CE1_41 CZ_41 CE2_41 -3(2)
CE1_41 CZ_41 CE2_41 CD2_41 0(2)
CZ_41 CE2_41 CD2_41 CG_41 3(2)
CD2_41 CG_41 CD1_41 CE1_41 1.4(18)
O_42 C_42 CA_42 NT_42 12.8(14)
O_42 C_42 N_43 CA_43 -0.5(15)
C_42 CA_42 NT_42 CB_42 63.0(13)
C_42 CA_42 NT_42 S1_42 -109.7(9)
CA_42 C_42 N_43 CA_43 179.4(9)
CA_42 NT_42 CB_42 CG_42 82.2(12)
CA_42 NT_42 S1_42 O2_42 -142.7(8)
CA_42 NT_42 S1_42 O3_42 -13.1(10)
CA_42 NT_42 S1_42 C4_42 103.7(9)
NT_42 CB_42 CG_42 CD_42 159.6(11)
NT_42 CB_42 CG_42 N_42 -79.3(11)
NT_42 S1_42 C4_42 C5_42 -66.4(9)
NT_42 S1_42 C4_42 C9_42 113.2(9)
CB_42 NT_42 S1_42 O2_42 44.3(10)
CB_42 NT_42 S1_42 O3_42 173.9(9)
CB_42 NT_42 S1_42 C4_42 -69.3(10)
CB_42 CG_42 N_42 C_41 108.9(13)
CD_42 CG_42 N_42 C_41 -128.0(13)
N_42 C_41 CA_41 N_41 136.0(10)
N_42 C_41 CA_41 CB_41 -100.8(11)
S1_42 NT_42 CB_42 CG_42 -105.0(10)
S1_42 C4_42 C5_42 C6_42 178.6(7)
S1_42 C4_42 C9_42 C8_42 178.5(9)
O2_42 S1_42 C4_42 C5_42 -179.7(9)
O2_42 S1_42 C4_42 C9_42 -0.1(10)
O3_42 S1_42 C4_42 C5_42 49.1(9)
O3_42 S1_42 C4_42 C9_42 -131.3(8)
C4_42 C5_42 C6_42 C7_42 1.0(14)
C5_42 C4_42 C9_42 C8_42 -2.0(16)
C5_42 C6_42 C7_42 C8_42 1.8(16)
C5_42 C6_42 C7_42 Cl10_42 179.3(8)
C6_42 C7_42 C8_42 C9_42 -4.8(19)
C7_42 C8_42 C9_42 C4_42 4.8(18)
C9_42 C4_42 C5_42 C6_42 -0.9(15)
Cl10_42 C7_42 C8_42 C9_42 177.8(9)
O_43 C_43 CA_43 N_43 138.1(10)
O_43 C_43 CA_43 CB_43 -99.4(12)
O_43 C_43 N_44 CA_44 1.9(17)
C_43 CA_43 N_43 C_42 -57.8(12)
CA_43 C_43 N_44 CA_44 -176.4(9)
N_43 C_42 CA_42 NT_42 -167.1(9)
CB_43 CA_43 N_43 C_42 179.2(10)
O_44 C_44 CA_44 N_44 -63.6(14)
O_44 C_44 CA_44 CB_44 59.1(13)
O_44 C_44 N3_45 CG_45 -4.8(17)
C_44 CA_44 N_44 C_43 -108.0(12)
C_44 CA_44 CB_44 CG_44 66.1(16)
CA_44 C_44 N3_45 CG_45 174.8(10)
CA_44 CB_44 CG_44 CD1_44 81.2(18)
CA_44 CB_44 CG_44 CE2_44 -96.6(18)
N_44 C_43 CA_43 N_43 -43.6(12)
N_44 C_43 CA_43 CB_43 78.9(12)
N_44 CA_44 CB_44 CG_44 -171.4(13)
CB_44 CA_44 N_44 C_43 126.9(12)
CB_44 CG_44 CD1_44 CE1_44 -177.1(19)
CB_44 CG_44 CE2_44 CD2_44 178.3(14)
CG_44 CD1_44 CE1_44 CZ_44 -2(4)
CD1_44 CG_44 CE2_44 CD2_44 1(2)
CD1_44 CE1_44 CZ_44 CD2_44 2(4)
CE1_44 CZ_44 CD2_44 CE2_44 -1(3)
CZ_44 CD2_44 CE2_44 CG_44 -1(3)
CE2_44 CG_44 CD1_44 CE1_44 1(3)
O_45 C_45 CA_45 N_45 16.6(16)
O_45 C_45 N_46 CA_46 2.0(14)
C_45 CA_45 N_45 CB_45 68.5(14)
C_45 CA_45 N_45 S1_45 -104.1(11)
CA_45 C_45 N_46 CA_46 -176.9(8)
CA_45 N_45 CB_45 CG_45 80.6(14)
CA_45 N_45 S1_45 O2_45 -22.8(12)
CA_45 N_45 S1_45 O3_45 -152.1(10)
CA_45 N_45 S1_45 C4_45 92.5(10)
N_45 CB_45 CG_45 CD_45 151.5(17)
N_45 CB_45 CG_45 N3_45 -89.6(14)
N_45 S1_45 C4_45 C5_45 106.5(11)
N_45 S1_45 C4_45 C9_45 -73.2(11)
CB_45 N_45 S1_45 O2_45 164.7(9)
CB_45 N_45 S1_45 O3_45 35.4(11)
CB_45 N_45 S1_45 C4_45 -80.0(10)
CB_45 CG_45 N3_45 C_44 139.5(11)
CD_45 CG_45 N3_45 C_44 -97.4(17)
N3_45 C_44 CA_44 N_44 116.8(10)
N3_45 C_44 CA_44 CB_44 -120.5(11)
S1_45 N_45 CB_45 CG_45 -106.5(12)
S1_45 C4_45 C5_45 C6_45 -178.9(11)
S1_45 C4_45 C9_45 C8_45 176.8(11)
O2_45 S1_45 C4_45 C5_45 -138.9(11)
O2_45 S1_45 C4_45 C9_45 41.3(12)
O3_45 S1_45 C4_45 C5_45 -8.0(12)
O3_45 S1_45 C4_45 C9_45 172.2(11)
C4_45 C5_45 C6_45 C7_45 3(2)
C5_45 C4_45 C9_45 C8_45 -3(2)
C5_45 C6_45 C7_45 C8_45 -4(2)
C5_45 C6_45 C7_45 Cl10_45 174.6(11)
C6_45 C7_45 C8_45 C9_45 2(2)
C7_45 C8_45 C9_45 C4_45 1(2)
C9_45 C4_45 C5_45 C6_45 1(2)
Cl10_45 C7_45 C8_45 C9_45 -176.6(11)
O_46 C_46 CA_46 N_46 138.1(10)
O_46 C_46 CA_46 CB_46 -97.7(12)
O_46 C_46 N_47 CA_47 -6.8(17)
C_46 CA_46 N_46 C_45 -62.4(11)
CA_46 C_46 N_47 CA_47 176.7(9)
N_46 C_45 CA_45 N_45 -164.4(9)
CB_46 CA_46 N_46 C_45 173.1(9)
O_47 C_47 CA_47 N_47 -47.8(13)
O_47 C_47 CA_47 CB_47 73.2(12)
C_47 CA_47 N_47 C_46 -101.1(11)
C_47 CA_47 CB_47 CG_47 171.5(9)
CA_47 CB_47 CG_47 CD1_47 108.8(14)
CA_47 CB_47 CG_47 CE2_47 -75.5(13)
N_47 C_46 CA_46 N_46 -45.2(12)
N_47 C_46 CA_46 CB_46 79.0(12)
N_47 CA_47 CB_47 CG_47 -68.9(11)
CB_47 CA_47 N_47 C_46 139.3(10)
CB_47 CG_47 CD1_47 CE1_47 179.6(14)
CB_47 CG_47 CE2_47 CD2_47 -177.4(13)
CG_47 CD1_47 CE1_47 CZ_47 -4(3)
CD1_47 CG_47 CE2_47 CD2_47 -1(2)
CD1_47 CE1_47 CZ_47 CD2_47 2(3)
CE1_47 CZ_47 CD2_47 CE2_47 1(3)
CZ_47 CD2_47 CE2_47 CG_47 -1(2)
CE2_47 CG_47 CD1_47 CE1_47 4(2)
N_48 C_47 CA_47 N_47 135.7(9)
N_48 C_47 CA_47 CB_47 -103.3(11)
O11_50 C12_50 C13_50 C14_50 -37(7)
C12_50 O11_50 C15_50 C14_50 22(8)
C12_50 C13_50 C14_50 C15_50 48(5)
C13_50 C14_50 C15_50 O11_50 -43(6)
C15_50 O11_50 C12_50 C13_50 9(8)
O11_54 C12_54 C13_54 C14_54 -35(2)
C12_54 O11_54 C15_54 C14_54 -36.1(18)
C12_54 C13_54 C14_54 C15_54 12.5(19)
C13_54 C14_54 C15_54 O11_54 15.4(18)
C15_54 O11_54 C12_54 C13_54 43(2)
O11_55 C12_55 C13_55 C14_55 29(3)
C12_55 O11_55 C15_55 C14_55 -13(3)
C12_55 C13_55 C14_55 C15_55 -34(3)
C13_55 C14_55 C15_55 O11_55 32(4)
C15_55 O11_55 C12_55 C13_55 -11(3)
O11_56 C12_56 C13_56 C14_56 0(6)
C12_56 O11_56 C15_56 C14_56 22(6)
C12_56 C13_56 C14_56 C15_56 14(5)
C13_56 C14_56 C15_56 O11_56 -22(6)
C15_56 O11_56 C12_56 C13_56 -14(7)
O11_57 C12_57 C13_57 C14_57 14(9)
C12_57 O11_57 C15_57 C14_57 -10(5)
C12_57 C13_57 C14_57 C15_57 -19(8)
C13_57 C14_57 C15_57 O11_57 18(7)
C15_57 O11_57 C12_57 C13_57 -3(6)
O11_58 C12_58 C13_58 C14_58 45(5)
C12_58 O11_58 C15_58 C14_58 11(5)
C12_58 C13_58 C14_58 C15_58 -35(5)
C13_58 C14_58 C15_58 O11_58 16(5)
C15_58 O11_58 C12_58 C13_58 -34(4)
O11_59 C12_59 C13_59 C14_59 46(3)
C12_59 O11_59 C15_59 C14_59 -1(4)
C12_59 C13_59 C14_59 C15_59 -47(3)
C13_59 C14_59 C15_59 O11_59 30(4)
C15_59 O11_59 C12_59 C13_59 -27(4)
O11_60 C12_60 C13_60 C14_60 -9(8)
C12_60 O11_60 C15_60 C14_60 30(6)
C12_60 C13_60 C14_60 C15_60 27(7)
C13_60 C14_60 C15_60 O11_60 -35(5)
C15_60 O11_60 C12_60 C13_60 -13(8)
O11_61 C12_61 C13_61 C14_61 -29(10)
C12_61 O11_61 C15_61 C14_61 -37(9)
C12_61 C13_61 C14_61 C15_61 8(12)
C13_61 C14_61 C15_61 O11_61 17(11)
C15_61 O11_61 C12_61 C13_61 42(8)
